data_4338363
loop_
_publ_author_name
'Uehara, Kazuhiro'
'Miyachi, Takuya'
'Mizuno, Noritaka'

_publ_section_title
;
 Amphiprotic Properties of a Bis(\m-hydroxo)divanadium(IV)-Substituted
 \g-Keggin-Type Silicodecatungstate Containing Two Different Kinds of
 Hydroxyl Moieties.
;
_journal_issue 10
_journal_name_full 'Inorganic chemistry'
_journal_page_first 5341
_journal_page_last 5347
_journal_paper_doi 10.1021/ic500642v
_journal_volume 53
_journal_year 2014
_chemical_absolute_configuration unk
_chemical_formula_moiety 'C65 N4 O40 Si1 V2 W10'
_chemical_formula_sum 'C65 H0 N4 O40 Si V2 W10'
_chemical_formula_weight 3445.16
_space_group_IT_number 19
_symmetry_cell_setting orthorhombic
_symmetry_space_group_name_Hall 'P 2ac 2ab'
_symmetry_space_group_name_H-M 'P 21 21 21'
_audit_creation_date 2013-06-14T13:24:50-00:00
_audit_creation_method 'WinGX routine CIF_UPDATE'
_cell_angle_alpha 90
_cell_angle_beta 90
_cell_angle_gamma 90
_cell_formula_units_Z 4
_cell_length_a 14.85630(10)
_cell_length_b 23.7771(2)
_cell_length_c 31.1135(3)
_cell_measurement_reflns_used 0
_cell_measurement_temperature 123(2)
_cell_measurement_theta_max 0
_cell_measurement_theta_min 0
_cell_volume 10990.52(16)
_computing_molecular_graphics 'Ortep-3 for Windows (Farrugia, 1997)'
_computing_publication_material 'WinGX publication routines (Farrugia, 1999)'
_computing_structure_refinement 'SHELXL-97 (Sheldrick, 1997)'
_computing_structure_solution 'SHELXS-86 (Sheldrick, 1986)'
_diffrn_ambient_temperature 123
_diffrn_measured_fraction_theta_full 0.994
_diffrn_measured_fraction_theta_max 0.994
_diffrn_radiation_probe x-ray
_diffrn_radiation_type MoK\a
_diffrn_radiation_wavelength 0.71069
_diffrn_reflns_av_R_equivalents 0
_diffrn_reflns_limit_h_max 20
_diffrn_reflns_limit_h_min 0
_diffrn_reflns_limit_k_max 32
_diffrn_reflns_limit_k_min 0
_diffrn_reflns_limit_l_max 43
_diffrn_reflns_limit_l_min 0
_diffrn_reflns_number 16448
_diffrn_reflns_theta_full 29.56
_diffrn_reflns_theta_max 29.56
_diffrn_reflns_theta_min 2.08
_exptl_absorpt_coefficient_mu 10.658
_exptl_absorpt_correction_type none
_exptl_crystal_colour 'dark brown'
_exptl_crystal_density_diffrn 2.082
_exptl_crystal_density_method 'not measured'
_exptl_crystal_description prism
_exptl_crystal_F_000 6152
_exptl_crystal_size_max 0.1
_exptl_crystal_size_mid 0.1
_exptl_crystal_size_min 0.1
_platon_squeeze_details
;
;
_refine_diff_density_max 2.691
_refine_diff_density_min -1.842
_refine_ls_abs_structure_details 'Flack H D (1983), Acta Cryst. A39, 876-881'
_refine_ls_abs_structure_Flack 0.449(16)
_refine_ls_extinction_method none
_refine_ls_goodness_of_fit_ref 1.052
_refine_ls_hydrogen_treatment noref
_refine_ls_matrix_type full
_refine_ls_number_parameters 314
_refine_ls_number_reflns 16448
_refine_ls_number_restraints 20
_refine_ls_restrained_S_all 1.052
_refine_ls_R_factor_gt 0.0511
_refine_ls_shift/su_max 0.001
_refine_ls_structure_factor_coef Fsqd
_refine_ls_weighting_details 'calc w=1/[\s^2^(Fo^2^)+(0.0540P)^2^+102.2934P] where P=(Fo^2^+2Fc^2^)/3'
_refine_ls_weighting_scheme calc
_refine_ls_wR_factor_ref 0.1317
_reflns_number_gt 13997
_reflns_number_total 16448
_reflns_threshold_expression >2sigma(I)
_cod_data_source_file ic500642v_si_001.cif
_cod_data_source_block 2Me
_cod_depositor_comments 'Adding full bibliography for 4338363--4338368.cif.'
_cod_database_code 4338363

loop_
_symmetry_equiv_pos_as_xyz
'x, y, z'
'x+1/2, -y+1/2, -z'
'-x, y+1/2, -z+1/2'
'-x+1/2, -y, z+1/2'

loop_
_atom_site_label
_atom_site_type_symbol
_atom_site_fract_x
_atom_site_fract_y
_atom_site_fract_z
_atom_site_U_iso_or_equiv
_atom_site_adp_type
_atom_site_occupancy
_atom_site_calc_flag
_atom_site_refinement_flags
C1A C 0.620(3) 0.4546(19) 0.8086(14) 0.067(7) Uiso 0.45(2) d P
C1B C 0.871(3) 0.6016(15) 0.7977(11) 0.067(7) Uiso 0.55(2) d P
N101 N 1.217 0.5951 0.6329 0.105 Uiso 0.52 d P
N151 N 1.2251 0.5816 0.6163 0.105 Uiso 0.48 d P
C101 C 1.2656 0.5364 0.6362 0.105 Uiso 0.52 d P
C102 C 1.197 0.4873 0.6255 0.105 Uiso 0.52 d P
C103 C 1.1693 0.4497 0.6574 0.105 Uiso 0.52 d P
C104 C 1.2643 0.4338 0.654 0.105 Uiso 0.52 d P
C151 C 1.2557 0.5277 0.6008 0.105 Uiso 0.48 d P
C152 C 1.1796 0.4818 0.6057 0.105 Uiso 0.48 d P
C153 C 1.2317 0.4321 0.6144 0.105 Uiso 0.48 d P
C154 C 1.1415 0.3796 0.6065 0.105 Uiso 0.48 d P
C105 C 1.1617 0.5996 0.6643 0.104 Uiso 0.7 d P
C106 C 1.2088 0.5848 0.6997 0.104 Uiso 0.7 d P
C107 C 1.1408 0.6139 0.7494 0.104 Uiso 0.7 d P
C108 C 1.1484 0.6694 0.7569 0.104 Uiso 0.7 d P
C155 C 1.2202 0.6111 0.682 0.104 Uiso 0.3 d P
C156 C 1.1406 0.6504 0.6937 0.104 Uiso 0.3 d P
C157 C 1.1591 0.613 0.7311 0.104 Uiso 0.3 d P
C158 C 1.1911 0.5992 0.7747 0.104 Uiso 0.3 d P
C109 C 1.2939 0.6371 0.6273 0.104 Uiso 0.76 d P
C110 C 1.3532 0.6457 0.5948 0.104 Uiso 0.76 d PD
C111 C 1.4391 0.6914 0.6053 0.104 Uiso 0.76 d PD
C112 C 1.4844 0.693 0.5694 0.104 Uiso 0.76 d P
C159 C 1.249 0.61 0.577 0.104 Uiso 0.24 d P
C160 C 1.3436 0.6267 0.5547 0.104 Uiso 0.24 d PD
C161 C 1.4066 0.6868 0.5574 0.104 Uiso 0.24 d PD
C162 C 1.4448 0.7129 0.577 0.104 Uiso 0.24 d P
C113 C 1.1655 0.5912 0.5824 0.126 Uiso 0.56 d P
C114 C 1.1187 0.6637 0.5827 0.126 Uiso 0.56 d P
C115 C 1.0227 0.6916 0.5434 0.126 Uiso 0.56 d P
C116 C 0.9676 0.7109 0.5351 0.126 Uiso 0.56 d P
C163 C 1.1647 0.605 0.5883 0.126 Uiso 0.44 d P
C164 C 1.0919 0.6623 0.5578 0.126 Uiso 0.44 d P
C165 C 1.0514 0.6515 0.5394 0.126 Uiso 0.44 d P
C166 C 1.0259 0.7352 0.5479 0.126 Uiso 0.44 d P
N201 N 1.0916 0.2979 0.3323 0.084 Uiso 0.66 d P
N251 N 1.0756 0.2957 0.3371 0.084 Uiso 0.34 d P
C201 C 1.0574 0.3584 0.3521 0.084 Uiso 0.66 d P
C202 C 1.109 0.4035 0.3439 0.084 Uiso 0.66 d P
C203 C 1.0837 0.4589 0.3657 0.084 Uiso 0.66 d P
C204 C 1.1157 0.5024 0.345 0.084 Uiso 0.66 d P
C251 C 1.1193 0.3606 0.3243 0.084 Uiso 0.34 d P
C252 C 1.1477 0.3997 0.3357 0.084 Uiso 0.34 d P
C253 C 1.1479 0.4592 0.355 0.084 Uiso 0.34 d P
C254 C 1.1488 0.4974 0.3742 0.084 Uiso 0.34 d P
C205 C 0.9958 0.2518 0.3556 0.108 Uiso 0.37 d P
C206 C 0.9221 0.2644 0.3306 0.108 Uiso 0.37 d P
C207 C 0.8552 0.2393 0.3428 0.108 Uiso 0.37 d P
C255 C 1.0218 0.2605 0.3524 0.108 Uiso 0.63 d P
C256 C 0.9277 0.2662 0.3404 0.108 Uiso 0.63 d P
C257 C 0.8604 0.225 0.3627 0.108 Uiso 0.63 d P
C208 C 0.8111 0.2558 0.3894 0.108 Uiso 0.37 d P
C258 C 0.7895 0.2248 0.3408 0.108 Uiso 0.63 d P
C209 C 1.0865 0.3013 0.2871 0.08 Uiso 0.71 d P
C210 C 1.0857 0.2473 0.2632 0.08 Uiso 0.71 d P
C211 C 1.0834 0.2486 0.2175 0.08 Uiso 0.71 d P
C259 C 1.1086 0.2585 0.2964 0.08 Uiso 0.29 d P
C260 C 1.1028 0.2283 0.2737 0.08 Uiso 0.29 d P
C261 C 1.1223 0.2593 0.215 0.08 Uiso 0.29 d P
C212 C 1.0856 0.1927 0.1964 0.08 Uiso 0.71 d P
C262 C 1.0316 0.2296 0.1912 0.08 Uiso 0.29 d P
C213 C 1.1707 0.2769 0.3533 0.102 Uiso 0.67 d P
C214 C 1.1887 0.2778 0.3958 0.102 Uiso 0.67 d P
C215 C 1.2742 0.2768 0.4132 0.102 Uiso 0.67 d P
C216 C 1.3046 0.2681 0.4563 0.102 Uiso 0.67 d P
C263 C 1.1902 0.2893 0.3447 0.102 Uiso 0.33 d P
C264 C 1.2503 0.2894 0.3728 0.102 Uiso 0.33 d P
C265 C 1.3077 0.2591 0.4049 0.102 Uiso 0.33 d P
C266 C 1.3618 0.3004 0.3875 0.102 Uiso 0.33 d P
N301 N 1.0943 0.3261 0.7986 0.1 Uiso 0.49 d P
N351 N 1.1287 0.3341 0.8012 0.1 Uiso 0.51 d P
C301 C 1.0252 0.3529 0.8169 0.1 Uiso 0.49 d P
C352 C 0.9867 0.3032 0.8462 0.1 Uiso 0.49 d P
C303 C 0.8813 0.3337 0.8521 0.1 Uiso 0.49 d P
C304 C 0.7948 0.3178 0.8737 0.1 Uiso 0.49 d P
C351 C 1.0738 0.3425 0.8226 0.1 Uiso 0.51 d P
C302 C 0.953 0.3364 0.8178 0.1 Uiso 0.51 d P
C353 C 0.9394 0.3029 0.8318 0.1 Uiso 0.51 d P
C354 C 0.824 0.2972 0.8422 0.1 Uiso 0.51 d P
C305 C 1.1354 0.2957 0.8443 0.116 Uiso 0.49 d P
C306 C 1.1828 0.3257 0.8673 0.116 Uiso 0.49 d P
C307 C 1.223 0.2974 0.9091 0.116 Uiso 0.49 d P
C355 C 1.1794 0.3029 0.8348 0.116 Uiso 0.51 d P
C356 C 1.19 0.3402 0.8785 0.116 Uiso 0.51 d P
C357 C 1.2605 0.2983 0.909 0.116 Uiso 0.51 d P
C308 C 1.2604 0.3227 0.9533 0.116 Uiso 0.49 d P
C358 C 1.3404 0.3026 0.8964 0.116 Uiso 0.51 d P
C309 C 1.1029 0.4001 0.808 0.139 Uiso 0.48 d PD
C310 C 1.2186 0.3795 0.7779 0.139 Uiso 0.48 d PD
C311 C 1.2995 0.4405 0.7541 0.139 Uiso 0.48 d PD
C312 C 1.2912 0.4411 0.7098 0.139 Uiso 0.48 d P
C359 C 1.148 0.376 0.7848 0.139 Uiso 0.52 d PD
C360 C 1.271 0.3472 0.7702 0.139 Uiso 0.52 d PD
C361 C 1.3237 0.4236 0.758 0.139 Uiso 0.52 d PD
C362 C 1.3426 0.4293 0.7922 0.139 Uiso 0.52 d P
C313 C 1.097 0.2797 0.7682 0.123 Uiso 0.58 d P
C314 C 1.0573 0.306 0.7276 0.123 Uiso 0.58 d P
C315 C 1.0437 0.2515 0.6977 0.123 Uiso 0.58 d P
C316 C 1.0389 0.1887 0.7087 0.123 Uiso 0.58 d P
C363 C 1.0514 0.3421 0.7519 0.123 Uiso 0.42 d P
C364 C 1.1182 0.2754 0.76 0.123 Uiso 0.42 d P
C365 C 1.0815 0.2643 0.7117 0.123 Uiso 0.42 d P
C366 C 0.9753 0.2656 0.6593 0.123 Uiso 0.42 d P
N401 N 0.7634 0.4724 0.4553 0.081 Uiso 1 d .
C401 C 0.6941 0.5032 0.4801 0.08 Uiso 0.65 d P
C402 C 0.6246 0.5401 0.4538 0.08 Uiso 0.65 d P
C403 C 0.5732 0.5724 0.4815 0.08 Uiso 0.65 d P
C404 C 0.5022 0.6008 0.4601 0.08 Uiso 0.65 d P
C451 C 0.7087 0.5181 0.4786 0.08 Uiso 0.35 d P
C452 C 0.6545 0.553 0.4504 0.08 Uiso 0.35 d P
C453 C 0.5881 0.5985 0.479 0.08 Uiso 0.35 d P
C454 C 0.5051 0.6295 0.4559 0.08 Uiso 0.35 d P
C405 C 0.818 0.4457 0.4857 0.092 Uiso 0.68 d P
C406 C 0.9004 0.4061 0.4637 0.092 Uiso 0.68 d P
C407 C 0.9374 0.3733 0.504 0.092 Uiso 0.68 d P
C408 C 1.0047 0.3261 0.4808 0.092 Uiso 0.68 d P
C455 C 0.8472 0.4304 0.4805 0.092 Uiso 0.32 d P
C456 C 0.937 0.4137 0.4632 0.092 Uiso 0.32 d P
C457 C 0.9931 0.3886 0.502 0.092 Uiso 0.32 d P
C458 C 1.0718 0.3479 0.4861 0.092 Uiso 0.32 d P
C409 C 0.7053 0.4393 0.4271 0.109 Uiso 0.56 d P
C410 C 0.6772 0.3795 0.4517 0.109 Uiso 0.56 d P
C411 C 0.6033 0.3535 0.4197 0.109 Uiso 0.56 d P
C412 C 0.565 0.3018 0.4483 0.109 Uiso 0.56 d P
C459 C 0.7249 0.4294 0.4254 0.109 Uiso 0.44 d P
C460 C 0.6344 0.3974 0.4546 0.109 Uiso 0.44 d P
C461 C 0.6577 0.3307 0.4184 0.109 Uiso 0.44 d P
C462 C 0.6214 0.2841 0.4276 0.109 Uiso 0.44 d P
C413 C 0.8058 0.5098 0.4236 0.13 Uiso 0.65 d P
C414 C 0.8858 0.5517 0.4487 0.13 Uiso 0.65 d P
C415 C 0.9263 0.5864 0.4087 0.13 Uiso 0.65 d P
C416 C 0.991 0.6325 0.4211 0.13 Uiso 0.65 d P
C463 C 0.8266 0.5084 0.4192 0.13 Uiso 0.35 d P
C464 C 0.8577 0.5567 0.4382 0.13 Uiso 0.35 d P
C465 C 0.9285 0.609 0.4303 0.13 Uiso 0.35 d P
C466 C 0.8424 0.6415 0.4149 0.13 Uiso 0.35 d P
O101 O 0.8423(10) 0.4714(6) 0.8456(5) 0.078(4) Uiso 1 d .
O102 O 0.6506(10) 0.5919(6) 0.8449(4) 0.070(3) Uiso 1 d .
O103 O 0.8017(8) 0.3165(5) 0.7224(4) 0.058(3) Uiso 1 d .
O104 O 0.4063(9) 0.5686(5) 0.7192(4) 0.067(3) Uiso 1 d .
O105 O 0.6709(8) 0.7311(5) 0.7077(4) 0.057(3) Uiso 1 d .
O106 O 1.0669(9) 0.4755(6) 0.7109(4) 0.071(3) Uiso 1 d .
O107 O 0.4850(9) 0.3692(5) 0.6999(4) 0.063(3) Uiso 1 d .
O108 O 0.9790(9) 0.6724(6) 0.6762(4) 0.068(3) Uiso 1 d .
O109 O 0.7339(8) 0.3589(5) 0.5661(4) 0.059(3) Uiso 1 d .
O110 O 0.4719(10) 0.5251(6) 0.5678(4) 0.071(3) Uiso 1 d .
O111 O 0.7099(9) 0.6630(6) 0.5530(4) 0.067(3) Uiso 1 d .
O112 O 0.9718(9) 0.4980(5) 0.5595(4) 0.062(3) Uiso 1 d .
O113 O 0.6840(8) 0.4931(5) 0.7963(4) 0.060(3) Uiso 1 d .
O114 O 0.7982(9) 0.5648(5) 0.7917(4) 0.065(3) Uiso 1 d .
O115 O 0.7954(8) 0.4089(5) 0.7750(3) 0.053(3) Uiso 1 d .
O116 O 0.5524(8) 0.5665(5) 0.7732(4) 0.056(3) Uiso 1 d .
O117 O 0.6806(9) 0.6465(5) 0.7675(4) 0.063(3) Uiso 1 d .
O118 O 0.9266(8) 0.4893(5) 0.7692(3) 0.053(3) Uiso 1 d .
O119 O 0.6649(7) 0.3976(4) 0.7154(3) 0.048(2) Uiso 1 d .
O120 O 0.5338(6) 0.4816(4) 0.7150(3) 0.042(2) Uiso 1 d .
O121 O 0.5508(8) 0.6401(5) 0.7073(4) 0.055(3) Uiso 1 d .
O122 O 0.8034(7) 0.6475(4) 0.7027(3) 0.048(2) Uiso 1 d .
O123 O 0.9368(7) 0.5644(4) 0.7025(3) 0.044(2) Uiso 1 d .
O124 O 0.9150(8) 0.4053(5) 0.7108(4) 0.055(3) Uiso 1 d .
O125 O 0.7899(7) 0.3888(4) 0.6522(3) 0.049(2) Uiso 1 d .
O126 O 0.5208(8) 0.5574(5) 0.6520(3) 0.051(2) Uiso 1 d .
O127 O 0.6697(8) 0.6463(5) 0.6429(4) 0.056(3) Uiso 1 d .
O128 O 0.9365(7) 0.4783(4) 0.6477(3) 0.047(2) Uiso 1 d .
O129 O 0.6198(7) 0.3749(5) 0.6358(3) 0.049(2) Uiso 1 d .
O130 O 0.4979(8) 0.4513(5) 0.6350(4) 0.053(3) Uiso 1 d .
O131 O 0.8324(8) 0.6591(5) 0.6205(4) 0.057(3) Uiso 1 d .
O132 O 0.9541(8) 0.5828(5) 0.6211(4) 0.057(3) Uiso 1 d .
O133 O 0.6235(8) 0.4546(5) 0.5744(4) 0.058(3) Uiso 1 d .
O134 O 0.6426(7) 0.5639(4) 0.5872(3) 0.050(2) Uiso 1 d .
O135 O 0.8201(8) 0.5708(5) 0.5649(4) 0.052(3) Uiso 1 d .
O136 O 0.8033(7) 0.4623(4) 0.5890(3) 0.048(2) Uiso 1 d .
O137 O 0.7959(6) 0.4818(4) 0.7088(3) 0.0399(19) Uiso 1 d .
O138 O 0.6706(7) 0.5634(4) 0.7074(3) 0.048(2) Uiso 1 d .
O139 O 0.6654(6) 0.4793(4) 0.6513(3) 0.0366(19) Uiso 1 d .
O140 O 0.7932(7) 0.5565(4) 0.6466(3) 0.042(2) Uiso 1 d .
Si1 Si 0.7311(2) 0.52004(14) 0.67961(11) 0.0323(6) Uiso 1 d .
V101 V 0.8145(2) 0.48161(14) 0.79642(10) 0.0588(7) Uani 1 d .
V102 V 0.6695(2) 0.57514(13) 0.79602(10) 0.0604(7) Uani 1 d .
W103 W 0.79188(4) 0.38670(3) 0.71743(2) 0.04775(14) Uani 1 d .
W104 W 0.51894(4) 0.56208(3) 0.71624(2) 0.05143(15) Uani 1 d .
W105 W 0.67594(5) 0.65838(3) 0.70901(2) 0.05295(16) Uani 1 d .
W106 W 0.95012(4) 0.48298(3) 0.71076(2) 0.04713(14) Uani 1 d .
W107 W 0.56129(4) 0.41714(3) 0.68202(2) 0.04695(14) Uani 1 d .
W108 W 0.89840(4) 0.62269(3) 0.66675(2) 0.04875(14) Uani 1 d .
W109 W 0.70986(5) 0.41003(3) 0.60298(2) 0.04821(14) Uani 1 d .
W110 W 0.55380(5) 0.51191(3) 0.60482(2) 0.05162(15) Uani 1 d .
W111 W 0.73843(5) 0.61796(3) 0.59294(2) 0.05199(15) Uani 1 d .
W112 W 0.89522(4) 0.51676(3) 0.59785(2) 0.04765(14) Uani 1 d .

loop_
_atom_site_aniso_label
_atom_site_aniso_U_11
_atom_site_aniso_U_22
_atom_site_aniso_U_33
_atom_site_aniso_U_23
_atom_site_aniso_U_13
_atom_site_aniso_U_12
V101 0.0655(18) 0.0580(16) 0.0529(15) 0.0041(13) 0.0036(14) 0.0107(15)
V102 0.0644(18) 0.0534(16) 0.0633(17) -0.0089(13) 0.0080(15) 0.0056(14)
W103 0.0514(3) 0.0408(3) 0.0511(3) 0.0062(3) 0.0015(3) 0.0049(3)
W104 0.0429(3) 0.0502(3) 0.0612(4) -0.0035(3) 0.0060(3) 0.0048(3)
W105 0.0546(4) 0.0377(3) 0.0666(4) -0.0021(3) 0.0038(3) 0.0028(3)
W106 0.0406(3) 0.0516(3) 0.0492(3) 0.0001(3) -0.0058(3) 0.0040(3)
W107 0.0431(3) 0.0454(3) 0.0523(3) -0.0028(3) 0.0068(3) -0.0084(3)
W108 0.0449(3) 0.0454(3) 0.0560(3) 0.0000(3) -0.0012(3) -0.0101(3)
W109 0.0520(3) 0.0488(3) 0.0438(3) -0.0100(2) 0.0073(3) -0.0091(3)
W110 0.0455(3) 0.0599(4) 0.0495(3) 0.0017(3) -0.0121(3) -0.0049(3)
W111 0.0552(4) 0.0512(3) 0.0496(3) 0.0126(3) -0.0041(3) -0.0038(3)
W112 0.0449(3) 0.0539(3) 0.0441(3) -0.0005(3) 0.0086(3) -0.0065(3)

loop_
_atom_type_symbol
_atom_type_description
_atom_type_scat_dispersion_real
_atom_type_scat_dispersion_imag
_atom_type_scat_source
C C 0.0033 0.0016 'International Tables Vol C Tables 4.2.6.8 and 6.1.1.4'
H H 0 0 'International Tables Vol C Tables 4.2.6.8 and 6.1.1.4'
N N 0.0061 0.0033 'International Tables Vol C Tables 4.2.6.8 and 6.1.1.4'
O O 0.0106 0.006 'International Tables Vol C Tables 4.2.6.8 and 6.1.1.4'
Si Si 0.0817 0.0704 'International Tables Vol C Tables 4.2.6.8 and 6.1.1.4'
V V 0.3005 0.5294 'International Tables Vol C Tables 4.2.6.8 and 6.1.1.4'
W W -0.849 6.8722 'International Tables Vol C Tables 4.2.6.8 and 6.1.1.4'

loop_
_geom_angle_atom_site_label_1
_geom_angle_atom_site_label_2
_geom_angle_atom_site_label_3
_geom_angle
N151 N101 C105 143.4
N151 N101 C109 95.6
C105 N101 C109 120.9
N151 N101 C155 158
C105 N101 C155 42.2
C109 N101 C155 86.1
N151 N101 C101 60.4
C105 N101 C101 108.6
C109 N101 C101 104.2
C155 N101 C101 97.9
N151 N101 C163 56.7
C105 N101 C163 109.6
C109 N101 C163 99.6
C155 N101 C163 144.7
C101 N101 C163 114
N151 N101 C113 46.3
C105 N101 C113 114.1
C109 N101 C113 105
C155 N101 C113 153.8
C101 N101 C113 102.1
C163 N101 C113 12
N151 N101 C159 42.3
C105 N101 C159 150.7
C109 N101 C159 64.7
C155 N101 C159 149.8
C101 N101 C159 96.5
C163 N101 C159 43.9
C113 N101 C159 43.4
N101 N151 C163 101
N101 N151 C101 96.5
C163 N151 C101 152.8
N101 N151 C113 115
C163 N151 C113 15.7
C101 N151 C113 138.1
N101 N151 C159 120.8
C163 N151 C159 55.3
C101 N151 C159 129.7
C113 N151 C159 55.8
N101 N151 C151 143.1
C163 N151 C151 110.8
C101 N151 C151 47.2
C113 N151 C151 95.3
C159 N151 C151 93.1
N101 N151 C109 63.1
C163 N151 C109 101.8
C101 N151 C109 104.6
C113 N151 C109 113.9
C159 N151 C109 70.1
C151 N151 C109 124.5
N101 N151 C105 24.9
C163 N151 C105 95
C101 N151 C105 92.3
C113 N151 C105 104.7
C159 N151 C105 135.6
C151 N151 C105 130.4
C109 N151 C105 87.9
C151 C101 N151 69.4
C151 C101 N101 92.3
N151 C101 N101 23.1
C151 C101 C102 64.9
N151 C101 C102 101.5
N101 C101 C102 110.2
C152 C102 C103 114.2
C152 C102 C153 75.3
C103 C102 C153 72.3
C152 C102 C151 83
C103 C102 C151 160
C153 C102 C151 104.4
C152 C102 C101 125.1
C103 C102 C101 120.7
C153 C102 C101 119.2
C151 C102 C101 42.8
C152 C102 C104 120.7
C103 C102 C104 51.4
C153 C102 C104 45.6
C151 C102 C104 111.8
C101 C102 C104 93.3
C102 C103 C104 80.3
C102 C103 C153 55.3
C104 C103 C153 49.4
C102 C103 C152 20.3
C104 C103 C152 88
C153 C103 C152 48.9
C153 C104 C103 73.9
C153 C104 C312 170.8
C103 C104 C312 97
C153 C104 C102 51.3
C103 C104 C102 48.3
C312 C104 C102 121.4
C101 C151 N151 63.4
C101 C151 C102 72.3
N151 C151 C102 102.3
C101 C151 C152 97.2
N151 C151 C152 110.8
C102 C151 C152 25.4
C102 C152 C153 77.4
C102 C152 C151 71.6
C153 C152 C151 101.6
C102 C152 C103 45.5
C153 C152 C103 61.7
C151 C152 C103 116.3
C104 C153 C152 110.2
C104 C153 C102 83.1
C152 C153 C102 27.3
C104 C153 C103 56.8
C152 C153 C103 69.5
C102 C153 C103 52.4
C104 C153 C154 114.1
C152 C153 C154 98.1
C102 C153 C154 112.7
C103 C153 C154 82.8
C155 C105 N101 83.8
C155 C105 C106 39
N101 C105 C106 105.5
C155 C105 C156 70.1
N101 C105 C156 130.2
C106 C105 C156 80
C155 C105 N151 93.6
N101 C105 N151 11.8
C106 C105 N151 109.9
C156 C105 N151 140.8
C155 C106 C105 51.9
C155 C106 C157 101.8
C105 C106 C157 99.9
C155 C106 C156 55.3
C105 C106 C156 54.6
C157 C106 C156 51.8
C155 C106 C107 110.6
C105 C106 C107 106.4
C157 C106 C107 8.9
C156 C106 C107 60.5
C157 C107 C158 109.2
C157 C107 C108 98.8
C158 C107 C108 97.2
C157 C107 C156 37.8
C158 C107 C156 139.1
C108 C107 C156 73.5
C157 C107 C106 20.1
C158 C107 C106 95.6
C108 C107 C106 115.9
C156 C107 C106 57.1
C107 C108 C157 23.4
C107 C108 C158 37.3
C157 C108 C158 49.9
C107 C108 C156 66.8
C157 C108 C156 46.9
C158 C108 C156 96.2
C106 C155 C105 89.1
C106 C155 C156 98
C105 C155 C156 69.8
C106 C155 N101 116.5
C105 C155 N101 54
C156 C155 N101 110.5
C106 C155 C157 50.3
C105 C155 C157 92
C156 C155 C157 52.6
N101 C155 C157 145.6
C157 C156 C105 87.6
C157 C156 C155 71.5
C105 C156 C155 40.1
C157 C156 C106 47.5
C105 C156 C106 45.4
C155 C156 C106 26.7
C157 C156 C107 15.1
C105 C156 C107 100.3
C155 C156 C107 86.5
C106 C156 C107 62.4
C157 C156 C108 50.4
C105 C156 C108 137.6
C155 C156 C108 108.6
C106 C156 C108 93.4
C107 C156 C108 39.7
C107 C157 C106 151
C107 C157 C158 46.9
C106 C157 C158 111.5
C107 C157 C156 127.2
C106 C157 C156 80.8
C158 C157 C156 155.6
C107 C157 C108 57.8
C106 C157 C108 145.3
C158 C157 C108 75.6
C156 C157 C108 82.6
C107 C157 C155 174.9
C106 C157 C155 27.9
C158 C157 C155 128.4
C156 C157 C155 55.9
C108 C157 C155 120.9
C107 C158 C157 23.9
C107 C158 C108 45.6
C157 C158 C108 54.5
C110 C109 N101 132.1
C110 C109 N151 110.9
N101 C109 N151 21.3
C110 C109 C159 69.6
N101 C109 C159 66
N151 C109 C159 48.1
C160 C110 C109 125.1
C160 C110 C111 118.4
C109 C110 C111 116
C160 C110 C161 67
C109 C110 C161 153.1
C111 C110 C161 54.7
C160 C110 C159 58.3
C109 C110 C159 67.1
C111 C110 C159 167
C161 C110 C159 116.4
C162 C111 C112 37.4
C162 C111 C161 40.8
C112 C111 C161 49.3
C162 C111 C110 102.4
C112 C111 C110 103.8
C161 C111 C110 62.9
C162 C112 C161 57.4
C162 C112 C111 51.4
C161 C112 C111 76.7
C163 C159 C113 16.5
C163 C159 N151 59.5
C113 C159 N151 60.4
C163 C159 C160 166.3
C113 C159 C160 161.5
N151 C159 C160 133.8
C163 C159 C109 98.7
C113 C159 C109 110.6
N151 C159 C109 61.7
C160 C159 C109 87.9
C163 C159 N101 58.6
C113 C159 N101 64.8
N151 C159 N101 16.9
C160 C159 N101 132.6
C109 C159 N101 49.3
C163 C159 C110 139.6
C113 C159 C110 153.8
N151 C159 C110 99.6
C160 C159 C110 44.6
C109 C159 C110 43.4
N101 C159 C110 91.2
C110 C160 C159 77.1
C110 C160 C161 67.2
C159 C160 C161 131.3
C162 C161 C112 40
C162 C161 C111 39.9
C112 C161 C111 54
C162 C161 C160 145.7
C112 C161 C160 129.1
C111 C161 C160 105.8
C162 C161 C110 101.2
C112 C161 C110 107.3
C111 C161 C110 62.4
C160 C161 C110 45.9
C112 C162 C111 91.2
C112 C162 C161 82.7
C111 C162 C161 99.3
C159 C113 N151 63.8
C159 C113 N101 71.8
N151 C113 N101 18.8
C159 C113 C114 92.2
N151 C113 C114 112.6
N101 C113 C114 96.3
C164 C114 C163 105.4
C164 C114 C165 12
C163 C114 C165 101.2
C164 C114 C113 97.5
C163 C114 C113 7.9
C165 C114 C113 93.3
C164 C114 C115 30.7
C163 C114 C115 132.8
C165 C114 C115 31.8
C113 C114 C115 125
C116 C115 C166 66.8
C116 C115 C165 137.5
C166 C115 C165 153.4
C116 C115 C164 173.6
C166 C115 C164 116.2
C165 C115 C164 41.1
C116 C115 C114 157.3
C166 C115 C114 102.4
C165 C115 C114 58.7
C164 C115 C114 19.7
C115 C116 C166 59.7
C115 C116 C165 22.1
C166 C116 C165 81.3
C159 C163 N151 65.2
C159 C163 C114 108
N151 C163 C114 136.2
C159 C163 N101 77.5
N151 C163 N101 22.3
C114 C163 N101 116
C159 C163 C164 109.4
N151 C163 C164 160.5
C114 C163 C164 25.1
N101 C163 C164 141.1
C165 C164 C114 155.9
C165 C164 C115 52.6
C114 C164 C115 129.6
C165 C164 C163 119.5
C114 C164 C163 49.6
C115 C164 C163 161.9
C165 C164 C166 79.3
C114 C164 C166 109
C115 C164 C166 27.8
C163 C164 C166 158.5
C164 C165 C115 86.4
C164 C165 C114 12
C115 C165 C114 89.5
C164 C165 C116 106.5
C115 C165 C116 20.4
C114 C165 C116 108.5
C115 C166 C116 53.4
C115 C166 C164 36
C116 C166 C164 89.3
C209 N201 C213 121.2
C209 N201 C259 45
C213 N201 C259 89.1
C209 N201 C255 114.3
C213 N201 C255 99.8
C259 N201 C255 93.3
C209 N201 C263 108.1
C213 N201 C263 18.8
C259 N201 C263 86.7
C255 N201 C263 118.6
C209 N201 C251 78.6
C213 N201 C251 100.9
C259 N201 C251 116
C255 N201 C251 144.1
C263 N201 C251 85.2
C209 N201 C201 107.8
C213 N201 C201 112.8
C259 N201 C201 152.7
C255 N201 C201 98.6
C263 N201 C201 108.5
C251 N201 C201 46.2
C209 N201 C205 111.4
C213 N201 C205 103.6
C259 N201 C205 92.8
C255 N201 C205 3.8
C263 N201 C205 122.3
C251 N201 C205 142.2
C201 N201 C205 97.4
C255 N251 C213 105.2
C255 N251 C209 120
C213 N251 C209 104.6
C255 N251 C201 114
C213 N251 C201 109.1
C209 N251 C201 103.3
C255 N251 C259 97.2
C213 N251 C259 79.8
C209 N251 C259 40.6
C201 N251 C259 142.7
C255 N251 C205 5.2
C213 N251 C205 110.4
C209 N251 C205 117.7
C201 N251 C205 111.3
C259 N251 C205 98.2
C255 N251 C251 158.1
C213 N251 C251 89.5
C209 N251 C251 69.9
C201 N251 C251 44.6
C259 N251 C251 101.3
C205 N251 C251 154.4
C255 N251 C263 121.3
C213 N251 C263 16.3
C209 N251 C263 92.4
C201 N251 C263 102.1
C259 N251 C263 76.2
C205 N251 C263 126.4
C251 N251 C263 74.8
C251 C201 C202 54.7
C251 C201 N251 73.3
C202 C201 N251 126.7
C251 C201 N201 63.6
C202 C201 N201 116.9
N251 C201 N201 9.9
C251 C201 C252 38.3
C202 C201 C252 18.7
N251 C201 C252 108.3
N201 C201 C252 98.4
C252 C202 C251 63.9
C252 C202 C201 118.6
C251 C202 C201 59.2
C252 C202 C253 82.4
C251 C202 C253 145.9
C201 C202 C253 152.9
C252 C202 C203 121.6
C251 C202 C203 172.2
C201 C202 C203 117.6
C253 C202 C203 39.2
C253 C203 C204 59.2
C253 C203 C254 52.1
C204 C203 C254 45.9
C253 C203 C202 68.2
C204 C203 C202 111.9
C254 C203 C202 119.4
C253 C203 C252 52
C204 C203 C252 99.1
C254 C203 C252 103.5
C202 C203 C252 16.2
C254 C204 C253 58.3
C254 C204 C203 69.5
C253 C204 C203 47.7
C252 C251 C202 31.8
C252 C251 C201 95.4
C202 C251 C201 66.1
C252 C251 N201 150.3
C202 C251 N201 134.2
C201 C251 N201 70.2
C252 C251 N251 147.4
C202 C251 N251 126.8
C201 C251 N251 62
N201 C251 N251 8.4
C252 C251 C209 160.8
C202 C251 C209 156.2
C201 C251 C209 101.6
N201 C251 C209 47
N251 C251 C209 51.2
C202 C252 C251 84.3
C202 C252 C253 73.4
C251 C252 C253 157.1
C202 C252 C201 42.7
C251 C252 C201 46.3
C253 C252 C201 114.1
C202 C252 C203 42.2
C251 C252 C203 126.2
C253 C252 C203 31.2
C201 C252 C203 83.7
C203 C253 C254 80.7
C203 C253 C204 73.2
C254 C253 C204 54.6
C203 C253 C202 72.6
C254 C253 C202 151.3
C204 C253 C202 124
C203 C253 C252 96.8
C254 C253 C252 169.6
C204 C253 C252 134.4
C202 C253 C252 24.2
C204 C254 C253 67.1
C204 C254 C203 64.6
C253 C254 C203 47.3
C256 C205 C206 11
C256 C205 N251 106.9
C206 C205 N251 103.5
C256 C205 N201 108.6
C206 C205 N201 104.5
N251 C205 N201 4
C207 C206 C205 111.5
C207 C206 C255 125.6
C205 C206 C255 14.1
C207 C206 C257 23
C205 C206 C257 88.7
C255 C206 C257 102.8
C257 C207 C258 89.9
C257 C207 C206 114.6
C258 C207 C206 155.5
C257 C207 C256 101.7
C258 C207 C256 166.7
C206 C207 C256 14.7
C257 C207 C208 52.1
C258 C207 C208 75.9
C206 C207 C208 119
C256 C207 C208 105.9
N251 C255 C256 117
N251 C255 N201 5.7
C256 C255 N201 120.1
N251 C255 C206 112.6
C256 C255 C206 9.9
N201 C255 C206 114.9
C205 C256 C207 124.6
C205 C256 C255 15.3
C207 C256 C255 139.6
C205 C256 C257 101
C207 C256 C257 26.4
C255 C256 C257 116.3
C207 C257 C258 55.7
C207 C257 C208 102.9
C258 C257 C208 83.1
C207 C257 C256 51.9
C258 C257 C256 107.4
C208 C257 C256 106.7
C207 C257 C206 42.4
C258 C257 C206 98.1
C208 C257 C206 112
C256 C257 C206 11
C257 C208 C207 24.9
C257 C208 C258 46.6
C207 C208 C258 35.9
C207 C258 C257 34.4
C207 C258 C208 68.1
C257 C258 C208 50.3
C259 C209 N201 70.8
C259 C209 C210 48.6
N201 C209 C210 116.8
C259 C209 N251 72.2
N201 C209 N251 9.1
C210 C209 N251 115
C259 C209 C260 30.2
N201 C209 C260 99.7
C210 C209 C260 18.5
N251 C209 C260 99.3
C259 C209 C251 116.7
N201 C209 C251 54.4
C210 C209 C251 162.9
N251 C209 C251 58.8
C260 C209 C251 145.8
C260 C210 C259 63.7
C260 C210 C211 124
C259 C210 C211 157.6
C260 C210 C209 111.6
C259 C210 C209 47.9
C211 C210 C209 118.9
C260 C210 C261 119
C259 C210 C261 135.3
C211 C210 C261 23
C209 C210 C261 108.1
C261 C211 C262 130.2
C261 C211 C210 96.1
C262 C211 C210 133.1
C261 C211 C212 106.5
C262 C211 C212 51.7
C210 C211 C212 115
C261 C211 C260 94.4
C262 C211 C260 130.2
C210 C211 C260 16
C212 C211 C260 100.5
C260 C259 C209 116.3
C260 C259 C210 32.9
C209 C259 C210 83.4
C260 C259 N201 164.2
C209 C259 N201 64.2
C210 C259 N201 142.6
C260 C259 N251 155.2
C209 C259 N251 67.2
C210 C259 N251 139.3
N201 C259 N251 9.2
C210 C260 C259 83.4
C210 C260 C209 50
C259 C260 C209 33.5
C210 C260 C211 40
C259 C260 C211 119.5
C209 C260 C211 86.9
C210 C260 C261 45.4
C259 C260 C261 111.5
C209 C260 C261 82.9
C211 C260 C261 18.6
C211 C261 C210 60.9
C211 C261 C262 33.1
C210 C261 C262 93.8
C211 C261 C212 53.4
C210 C261 C212 92.5
C262 C261 C212 40.5
C211 C261 C260 67.1
C210 C261 C260 15.6
C262 C261 C260 97.6
C212 C261 C260 85.7
C262 C212 C211 52.4
C262 C212 C261 66.2
C211 C212 C261 20.1
C212 C262 C211 75.9
C212 C262 C261 73.3
C211 C262 C261 16.7
C214 C213 C264 52.2
C214 C213 N201 127.1
C264 C213 N201 146.9
C214 C213 N251 119.4
C264 C213 N251 149.9
N201 C213 N251 9.7
C264 C214 C213 64.5
C264 C214 C215 62.2
C213 C214 C215 124.5
C264 C214 C263 50.3
C213 C214 C263 16.3
C215 C214 C263 112.2
C264 C214 C265 54
C213 C214 C265 109.7
C215 C214 C265 18.9
C263 C214 C265 100.4
C265 C215 C264 88.8
C265 C215 C214 121.4
C264 C215 C214 52
C265 C215 C216 91.9
C264 C215 C216 174.6
C214 C215 C216 131.4
C265 C215 C266 57.2
C264 C215 C266 71
C214 C215 C266 122.5
C216 C215 C266 104.9
C215 C216 C265 25.7
C264 C263 N201 149.5
C264 C263 C214 47.2
N201 C263 C214 105
C264 C263 N251 143.3
N201 C263 N251 7.3
C214 C263 N251 97.9
C214 C264 C263 82.5
C214 C264 C215 65.8
C263 C264 C215 147.7
C214 C264 C213 63.3
C263 C264 C213 21.2
C215 C264 C213 126.8
C214 C264 C265 85.8
C263 C264 C265 150.8
C215 C264 C265 27.8
C213 C264 C265 133.3
C214 C264 C266 127.5
C263 C264 C266 149.9
C215 C264 C266 62.2
C213 C264 C266 167.9
C265 C264 C266 49.8
C215 C265 C266 97.5
C215 C265 C264 63.4
C266 C265 C264 74.2
C215 C265 C216 62.4
C266 C265 C216 108.1
C264 C265 C216 125.6
C215 C265 C214 39.7
C266 C265 C214 109.1
C264 C265 C214 40.2
C216 C265 C214 95.4
C265 C266 C215 25.2
C265 C266 C264 55.9
C215 C266 C264 46.7
N351 N301 C351 92.5
N351 N301 C301 119.1
C351 N301 C301 34.5
N351 N301 C313 109.3
C351 N301 C313 151.8
C301 N301 C313 131.3
N351 N301 C359 43.3
C351 N301 C359 94.4
C301 N301 C359 98.9
C313 N301 C359 113.7
N351 N301 C363 114.4
C351 N301 C363 120.7
C301 N301 C363 88.2
C313 N301 C363 66.9
C359 N301 C363 76.6
N351 N301 C305 72.2
C351 N301 C305 67
C301 N301 C305 96.9
C313 N301 C305 102.1
C359 N301 C305 112.7
C363 N301 C305 168.3
N351 N301 C364 98.7
C351 N301 C364 161.1
C301 N301 C364 141.4
C313 N301 C364 11
C359 N301 C364 104.2
C363 N301 C364 68
C305 N301 C364 102
N351 N301 C355 50
C351 N301 C355 81.2
C301 N301 C355 115
C313 N301 C355 99
C359 N301 C355 92.8
C363 N301 C355 155.9
C305 N301 C355 24.3
C364 N301 C355 94.4
N351 N301 C309 64.6
C351 N301 C309 57.4
C301 N301 C309 61
C313 N301 C309 148.4
C359 N301 C309 39.4
C363 N301 C309 86.9
C305 N301 C309 104.8
C364 N301 C309 141.4
C355 N301 C309 98.7
N301 N351 C351 56.6
N301 N351 C359 117.6
C351 N351 C359 107.7
N301 N351 C355 113.6
C351 N351 C355 92.2
C359 N351 C355 128
N301 N351 C305 89
C351 N351 C305 68.7
C359 N351 C305 146.4
C355 N351 C305 26.9
N301 N351 C309 97.6
C351 N351 C309 64
C359 N351 C309 44.4
C355 N351 C309 120.5
C305 N351 C309 116.6
N301 N351 C301 44.2
C351 N351 C301 21.6
C359 N351 C301 97.3
C355 N351 C301 113.1
C305 N351 C301 88
C309 N351 C301 59.2
N301 N351 C313 53.1
C351 N351 C313 107.6
C359 N351 C313 117
C355 N351 C313 100.6
C305 N351 C313 95
C309 N351 C313 137.7
C301 N351 C313 97.1
N301 N351 C310 143.8
C351 N351 C310 132.9
C359 N351 C310 32
C355 N351 C310 101.5
C305 N351 C310 127
C309 N351 C310 70.3
C301 N351 C310 128.1
C313 N351 C310 113.6
N301 N351 C364 64.7
C351 N351 C364 119.5
C359 N351 C364 110.9
C355 N351 C364 98.6
C305 N351 C364 98.5
C309 N351 C364 140.9
C301 N351 C364 108.5
C313 N351 C364 11.9
C310 N351 C364 102.8
N301 N351 C363 50.5
C351 N351 C363 91.4
C359 N351 C363 73.3
C355 N351 C363 155.7
C305 N351 C363 138.4
C309 N351 C363 82.5
C301 N351 C363 70
C313 N351 C363 55.5
C310 N351 C363 93.5
C364 N351 C363 59.1
C351 C301 C302 138.6
C351 C301 N301 40.3
C302 C301 N301 124.7
C351 C301 C352 88.1
C302 C301 C352 52.8
N301 C301 C352 99.6
C351 C301 C309 66.8
C302 C301 C309 154.6
N301 C301 C309 73.3
C352 C301 C309 149.1
C351 C301 N351 30.2
C302 C301 N351 141.1
N301 C301 N351 16.7
C352 C301 N351 107.4
C309 C301 N351 59
C351 C301 C353 112.6
C302 C301 C353 26.4
N301 C301 C353 109.8
C352 C301 C353 27.5
C309 C301 C353 174.8
N351 C301 C353 123.2
C353 C352 C302 46.2
C353 C352 C301 90.1
C302 C352 C301 45.1
C353 C352 C303 45.6
C302 C352 C303 57.7
C301 C352 C303 94.4
C353 C352 C351 113.7
C302 C352 C351 71
C301 C352 C351 26.5
C303 C352 C351 119.3
C354 C303 C353 86.7
C354 C303 C304 49.7
C353 C303 C304 130.5
C354 C303 C302 109.6
C353 C303 C302 37.7
C304 C303 C302 158.9
C354 C303 C352 107.4
C353 C303 C352 27.3
C304 C303 C352 135.9
C302 C303 C352 46
C354 C304 C303 54.3
C301 C351 N301 105.1
C301 C351 N351 128.2
N301 C351 N351 30.9
C301 C351 C309 84.7
N301 C351 C309 92.6
N351 C351 C309 76.2
C301 C351 C305 147.9
N301 C351 C305 81.8
N351 C351 C305 72.4
C309 C351 C305 126.8
C301 C351 C352 65.4
N301 C351 C352 111.7
N351 C351 C352 136.3
C309 C351 C352 145.1
C305 C351 C352 82.8
C301 C351 C359 106
N301 C351 C359 55.8
N351 C351 C359 37.7
C309 C351 C359 39.1
C305 C351 C359 103.7
C352 C351 C359 163.8
C301 C351 C302 24.7
N301 C351 C302 103.5
N351 C351 C302 133.6
C309 C351 C302 109.4
C305 C351 C302 123.4
C352 C351 C302 42.3
C359 C351 C302 126.1
C301 C351 C355 168.3
N301 C351 C355 70.5
N351 C351 C355 52.8
C309 C351 C355 106.2
C305 C351 C355 22.9
C352 C351 C355 105.5
C359 C351 C355 80.9
C302 C351 C355 144.2
C353 C302 C301 120.6
C353 C302 C352 40.3
C301 C302 C352 82
C353 C302 C303 58.6
C301 C302 C303 134
C352 C302 C303 76.2
C353 C302 C351 104.1
C301 C302 C351 16.7
C352 C302 C351 66.7
C303 C302 C351 130.2
C352 C353 C302 93.5
C352 C353 C303 107.1
C302 C353 C303 83.7
C352 C353 C354 136.6
C302 C353 C354 111.4
C303 C353 C354 45.6
C352 C353 C301 62.4
C302 C353 C301 33.1
C303 C353 C301 103
C354 C353 C301 142.3
C304 C354 C303 76
C304 C354 C353 118.9
C303 C354 C353 47.7
C355 C305 C306 65.9
C355 C305 C351 100
C306 C305 C351 99.8
C355 C305 N351 65.8
C306 C305 N351 100.8
C351 C305 N351 38.9
C355 C305 C356 71.6
C306 C305 C356 6.5
C351 C305 C356 96
N351 C305 C356 101.2
C355 C305 N301 83.2
C306 C305 N301 116.2
C351 C305 N301 31.2
N351 C305 N301 18.8
C356 C305 N301 115.2
C356 C306 C355 160.8
C356 C306 C305 157.5
C355 C306 C305 35.9
C356 C306 C307 68.9
C355 C306 C307 122.7
C305 C306 C307 116.5
C356 C306 C357 67.7
C355 C306 C357 118.6
C305 C306 C357 124
C307 C306 C357 16.3
C357 C307 C356 107.5
C357 C307 C306 110.8
C356 C307 C306 18.5
C357 C307 C308 69.1
C356 C307 C308 114.2
C306 C307 C308 132.7
C357 C307 C358 12.5
C356 C307 C358 97.6
C306 C307 C358 99
C308 C307 C358 79.9
C305 C355 C306 78.1
C305 C355 N351 87.3
C306 C355 N351 114
C305 C355 C356 82.9
C306 C355 C356 5.8
N351 C355 C356 111.4
C305 C355 N301 72.5
C306 C355 N301 116.2
N351 C355 N301 16.5
C356 C355 N301 115.3
C305 C355 C351 57.1
C306 C355 C351 88.7
N351 C355 C351 35
C356 C355 C351 88.7
N301 C355 C351 28.3
C306 C356 C307 92.6
C306 C356 C355 13.3
C307 C356 C355 101.3
C306 C356 C305 16
C307 C356 C305 97.6
C355 C356 C305 25.4
C306 C356 C357 96.6
C307 C356 C357 17.9
C355 C356 C357 101.7
C305 C356 C357 105.8
C307 C357 C358 161.9
C307 C357 C308 90.6
C358 C357 C308 104.9
C307 C357 C356 54.6
C358 C357 C356 110.8
C308 C357 C356 106.4
C307 C357 C306 52.8
C358 C357 C306 110
C308 C357 C306 120.6
C356 C357 C306 15.6
C357 C308 C307 20.4
C357 C358 C307 5.5
C359 C309 C351 84.4
C359 C309 N351 45.1
C351 C309 N351 39.8
C359 C309 C301 100.2
C351 C309 C301 28.6
N351 C309 C301 61.8
C359 C309 N301 56.2
C351 C309 N301 30
N351 C309 N301 17.8
C301 C309 N301 45.7
C359 C309 C310 23.5
C351 C309 C310 99.4
N351 C309 C310 60.3
C301 C309 C310 120.9
N301 C309 C310 75.2
C359 C310 C360 132.1
C359 C310 N351 34.7
C360 C310 N351 100.7
C359 C310 C361 150.8
C360 C310 C361 75.4
N351 C310 C361 173.3
C359 C310 C309 25
C360 C310 C309 149.1
N351 C310 C309 49.4
C361 C310 C309 133.4
C359 C310 C311 135.1
C360 C310 C311 90
N351 C310 C311 169.3
C361 C310 C311 15.8
C309 C310 C311 120.1
C361 C311 C362 50.6
C361 C311 C312 106.6
C362 C311 C312 154.6
C361 C311 C310 77.6
C362 C311 C310 79.7
C312 C311 C310 108.5
C311 C312 C361 19
C311 C312 C104 170.1
C361 C312 C104 159.1
C310 C359 C309 131.6
C310 C359 N351 113.4
C309 C359 N351 90.5
C310 C359 N301 129.8
C309 C359 N301 84.5
N351 C359 N301 19.1
C310 C359 C351 139.8
C309 C359 C351 56.5
N351 C359 C351 34.6
N301 C359 C351 29.8
C310 C359 C363 130.4
C309 C359 C363 96.3
N351 C359 C363 71.9
N301 C359 C363 54.9
C351 C359 C363 73
C310 C359 C360 24.5
C309 C359 C360 148.4
N351 C359 C360 91.8
N301 C359 C360 106.3
C351 C359 C360 123.7
C363 C359 C360 114.4
C310 C360 C359 23.4
C310 C360 C361 72.1
C359 C360 C361 95.1
C311 C361 C362 106.8
C311 C361 C312 54.4
C362 C361 C312 158
C311 C361 C310 86.6
C362 C361 C310 88
C312 C361 C310 100.8
C311 C361 C360 116.3
C362 C361 C360 91.5
C312 C361 C360 106.8
C310 C361 C360 32.5
C361 C362 C311 22.7
N301 C313 C314 102.5
N301 C313 C363 61.5
C314 C313 C363 41.1
N301 C313 N351 17.6
C314 C313 N351 107
C363 C313 N351 68.4
N301 C313 C365 141.4
C314 C313 C365 39.7
C363 C313 C365 80.7
N351 C313 C365 140.2
C363 C314 C365 159.9
C363 C314 C313 77.8
C365 C314 C313 83.2
C363 C314 C364 88
C365 C314 C364 72.1
C313 C314 C364 15.6
C363 C314 C315 167
C365 C314 C315 26.8
C313 C314 C315 101.4
C364 C314 C315 94.2
C365 C315 C316 106.7
C365 C315 C366 143.2
C316 C315 C366 109.8
C365 C315 C314 42.8
C316 C315 C314 131.4
C366 C315 C314 110.1
C315 C316 C365 22.9
C314 C363 N301 112.6
C314 C363 C313 61
N301 C363 C313 51.6
C314 C363 C364 54.5
N301 C363 C364 58.7
C313 C363 C364 12
C314 C363 N351 114
N301 C363 N351 15.1
C313 C363 N351 56.1
C364 C363 N351 59.8
C314 C363 C359 127.1
N301 C363 C359 48.5
C313 C363 C359 84.9
C364 C363 C359 83.7
N351 C363 C359 34.8
C314 C364 C365 43.2
C314 C364 N301 90.3
C365 C364 N301 133.3
C314 C364 C363 37.5
C365 C364 C363 80.6
N301 C364 C363 53.3
C314 C364 N351 98.2
C365 C364 N351 140.6
N301 C364 N351 16.7
C363 C364 N351 61.1
C315 C365 C314 110.4
C315 C365 C364 146.5
C314 C365 C364 64.7
C315 C365 C313 136.2
C314 C365 C313 57.1
C364 C365 C313 12.5
C315 C365 C316 50.4
C314 C365 C316 136.2
C364 C365 C316 108.2
C313 C365 C316 106.4
C405 N401 C409 120.2
C405 N401 C413 118.8
C409 N401 C413 100.1
C405 N401 C401 106
C409 N401 C401 99.7
C413 N401 C401 110.5
C405 N401 C459 109.3
C409 N401 C459 14.6
C413 N401 C459 99.2
C401 N401 C459 113.2
C405 N401 C451 108
C409 N401 C451 110.6
C413 N401 C451 96.7
C401 N401 C451 15.8
C459 N401 C451 125
C405 N401 C463 110.9
C409 N401 C463 101.6
C413 N401 C463 9.2
C401 N401 C463 118.8
C459 N401 C463 98.4
C451 N401 C463 104.4
C405 N401 C455 16.4
C409 N401 C455 112
C413 N401 C455 109.7
C401 N401 C455 122.3
C459 N401 C455 99.1
C451 N401 C455 124
C463 N401 C455 100.9
N401 C401 C402 117.2
N401 C401 C452 108.5
C402 C401 C452 19.8
C452 C402 C403 105
C452 C402 C451 68.5
C403 C402 C451 108.6
C452 C402 C401 83.2
C403 C402 C401 110.2
C451 C402 C401 15.3
C452 C402 C453 83.8
C403 C402 C453 22.4
C451 C402 C453 107.8
C401 C402 C453 115.3
C453 C403 C402 105
C453 C403 C404 75.3
C402 C403 C404 112.4
C453 C403 C452 86.9
C402 C403 C452 19.2
C404 C403 C452 114.2
C453 C403 C454 56.6
C402 C403 C454 115.7
C404 C403 C454 18.7
C452 C403 C454 110.8
C454 C404 C453 93.4
C454 C404 C403 120.5
C453 C404 C403 27.1
C452 C451 N401 114.3
C452 C451 C402 20.6
N401 C451 C402 115.3
C402 C452 C451 90.9
C402 C452 C401 77.1
C451 C452 C401 14.5
C402 C452 C403 55.9
C451 C452 C403 102.5
C401 C452 C403 98
C402 C452 C453 77.6
C451 C452 C453 111.5
C401 C452 C453 112.1
C403 C452 C453 22.7
C403 C453 C404 77.6
C403 C453 C454 103.2
C404 C453 C454 25.7
C403 C453 C402 52.6
C404 C453 C402 97.5
C454 C453 C402 114.7
C403 C453 C452 70.4
C404 C453 C452 109.4
C454 C453 C452 120
C402 C453 C452 18.6
C404 C454 C453 60.9
C404 C454 C403 40.8
C453 C454 C403 20.2
C455 C405 N401 121.5
C455 C405 C406 8.3
N401 C405 C406 113.6
C456 C406 C455 121.8
C456 C406 C407 81.2
C455 C406 C407 97.6
C456 C406 C405 121.7
C455 C406 C405 4.4
C407 C406 C405 101.9
C456 C406 C457 52.3
C455 C406 C457 110
C407 C406 C457 29
C405 C406 C457 113.6
C457 C407 C406 93.8
C457 C407 C456 73
C406 C407 C456 20.8
C457 C407 C408 72.1
C406 C407 C408 101.5
C456 C407 C408 93.7
C458 C408 C457 67.6
C458 C408 C407 99
C457 C408 C407 31.9
C405 C455 C406 167.4
C405 C455 C456 157.3
C406 C455 C456 19
C405 C455 N401 42.1
C406 C455 N401 125.7
C456 C455 N401 128
C406 C456 C455 39.2
C406 C456 C457 111.1
C455 C456 C457 107.2
C406 C456 C407 78
C455 C456 C407 82.9
C457 C456 C407 33.2
C407 C457 C456 73.8
C407 C457 C458 116.6
C456 C457 C458 112.2
C407 C457 C408 76
C456 C457 C408 95.2
C458 C457 C408 41.2
C407 C457 C406 57.2
C456 C457 C406 16.6
C458 C457 C406 118.5
C408 C457 C406 91.3
C408 C458 C457 71.2
N401 C409 C410 109.5
N401 C409 C460 112.6
C410 C409 C460 26.6
C460 C410 C461 109.5
C460 C410 C411 73.9
C461 C410 C411 35.6
C460 C410 C459 90.8
C461 C410 C459 107
C411 C410 C459 105.8
C460 C410 C409 77.8
C461 C410 C409 111.9
C411 C410 C409 102.5
C459 C410 C409 13
C461 C411 C460 98.8
C461 C411 C410 70.9
C460 C411 C410 28
C461 C411 C412 83.8
C460 C411 C412 103.1
C410 C411 C412 101.1
C461 C411 C462 48
C460 C411 C462 120
C410 C411 C462 100.2
C412 C411 C462 40.1
C462 C412 C411 73.3
C462 C412 C461 44.4
C411 C412 C461 32.6
N401 C459 C410 111.1
N401 C459 C460 105.3
C410 C459 C460 25.5
C410 C460 C411 78
C410 C460 C409 75.6
C411 C460 C409 103
C410 C460 C459 63.7
C411 C460 C459 98.8
C409 C460 C459 11.9
C410 C460 C461 49
C411 C460 C461 29.1
C409 C460 C461 94.3
C459 C460 C461 85.5
C411 C461 C462 97.2
C411 C461 C410 73.6
C462 C461 C410 125
C411 C461 C412 63.7
C462 C461 C412 38.9
C410 C461 C412 94.8
C411 C461 C460 52
C462 C461 C460 120
C410 C461 C460 21.6
C412 C461 C460 83
C412 C462 C461 96.7
C412 C462 C411 66.7
C461 C462 C411 34.8
C464 C413 N401 119.2
C464 C413 C414 16.4
N401 C413 C414 109.7
C464 C414 C465 84.4
C464 C414 C415 73.1
C465 C414 C415 31.1
C464 C414 C463 52.2
C465 C414 C463 123.1
C415 C414 C463 95.1
C464 C414 C413 47.9
C465 C414 C413 126.6
C415 C414 C413 101.6
C463 C414 C413 11
C465 C415 C416 47.4
C465 C415 C464 81.1
C416 C415 C464 126.9
C465 C415 C414 74.3
C416 C415 C414 114.4
C464 C415 C414 19.7
C465 C415 C466 59.6
C416 C415 C466 83.4
C464 C415 C466 79.3
C414 C415 C466 91.8
C465 C416 C415 34.5
C464 C463 C414 18.2
C464 C463 N401 108.9
C414 C463 N401 104.1
C414 C464 C463 109.5
C414 C464 C413 115.7
C463 C464 C413 13.7
C414 C464 C415 87.3
C463 C464 C415 110.4
C413 C464 C415 121.6
C414 C464 C465 76.4
C463 C464 C465 141.6
C413 C464 C465 152.4
C415 C464 C465 31.2
C415 C465 C416 98.1
C415 C465 C466 92
C416 C465 C466 110.4
C415 C465 C414 74.6
C416 C465 C414 147.3
C466 C465 C414 101.8
C415 C465 C464 67.7
C416 C465 C464 160.6
C466 C465 C464 84.1
C414 C465 C464 19.1
C465 C466 C415 28.3
C1A O113 V101 126(2)
C1A O113 V102 126(2)
V101 O113 V102 104.3(6)
C1B O114 V102 132.4(17)
C1B O114 V101 120.9(17)
V102 O114 V101 103.9(6)
W103 O115 V101 127.3(6)
W104 O116 V102 127.9(6)
W105 O117 V102 126.0(7)
W106 O118 V101 126.9(6)
W103 O119 W107 147.8(6)
W107 O120 W104 147.3(6)
W105 O121 W104 116.8(6)
W108 O122 W105 146.7(6)
W108 O123 W106 147.2(6)
W103 O124 W106 119.1(6)
W109 O125 W103 141.2(6)
W110 O126 W104 144.3(6)
W111 O127 W105 143.3(6)
W112 O128 W106 144.7(6)
W109 O129 W107 119.2(6)
W110 O130 W107 118.7(6)
W111 O131 W108 118.3(6)
W108 O132 W112 119.2(6)
W109 O133 W110 121.6(6)
W110 O134 W111 157.8(6)
W111 O135 W112 120.7(6)
W112 O136 W109 158.5(6)
Si1 O137 W103 127.8(5)
Si1 O137 W106 127.3(5)
W103 O137 W106 92.0(3)
Si1 O138 W105 129.0(6)
Si1 O138 W104 127.4(6)
W105 O138 W104 92.6(4)
Si1 O139 W109 126.8(5)
Si1 O139 W110 124.2(5)
W109 O139 W110 92.1(3)
Si1 O139 W107 123.2(5)
W109 O139 W107 90.3(3)
W110 O139 W107 89.6(3)
Si1 O140 W108 125.2(5)
Si1 O140 W112 124.0(5)
W108 O140 W112 90.7(4)
Si1 O140 W111 125.4(5)
W108 O140 W111 90.2(3)
W112 O140 W111 90.8(3)
O137 Si1 O138 113.0(6)
O137 Si1 O140 108.6(5)
O138 Si1 O140 108.2(5)
O137 Si1 O139 109.1(5)
O138 Si1 O139 109.5(5)
O140 Si1 O139 108.3(5)
O101 V101 O115 103.8(7)
O101 V101 O118 102.5(7)
O115 V101 O118 93.6(5)
O101 V101 O113 106.1(7)
O115 V101 O113 88.7(5)
O118 V101 O113 149.9(5)
O101 V101 O114 104.5(7)
O115 V101 O114 150.3(5)
O118 V101 O114 88.8(5)
O113 V101 O114 75.1(5)
O101 V101 V102 107.0(6)
O115 V101 V102 123.8(4)
O118 V101 V102 123.1(4)
O113 V101 V102 37.9(4)
O114 V101 V102 37.3(4)
O102 V102 O116 102.8(6)
O102 V102 O117 103.6(6)
O116 V102 O117 90.1(6)
O102 V102 O114 105.8(7)
O116 V102 O114 150.6(6)
O117 V102 O114 89.7(6)
O102 V102 O113 105.2(6)
O116 V102 O113 89.7(5)
O117 V102 O113 150.5(6)
O114 V102 O113 76.4(6)
O102 V102 V101 107.3(5)
O116 V102 V101 124.3(4)
O117 V102 V101 125.2(4)
O114 V102 V101 38.8(4)
O113 V102 V101 37.8(4)
O103 W103 O115 101.0(5)
O103 W103 O124 99.1(5)
O115 W103 O124 90.7(5)
O103 W103 O119 103.0(5)
O115 W103 O119 91.2(5)
O124 W103 O119 157.1(4)
O103 W103 O125 96.8(5)
O115 W103 O125 162.1(5)
O124 W103 O125 84.2(5)
O119 W103 O125 87.1(5)
O103 W103 O137 173.4(5)
O115 W103 O137 80.3(4)
O124 W103 O137 74.4(4)
O119 W103 O137 83.5(4)
O125 W103 O137 81.9(4)
O104 W104 O116 102.1(6)
O104 W104 O120 101.9(5)
O116 W104 O120 92.6(5)
O104 W104 O121 99.4(6)
O116 W104 O121 91.1(5)
O120 W104 O121 157.1(4)
O104 W104 O126 94.2(6)
O116 W104 O126 163.6(5)
O120 W104 O126 85.6(4)
O121 W104 O126 84.6(5)
O104 W104 O138 172.9(5)
O116 W104 O138 81.3(5)
O120 W104 O138 84.1(4)
O121 W104 O138 74.2(4)
O126 W104 O138 82.3(4)
O105 W105 O117 100.2(6)
O105 W105 O121 100.6(5)
O117 W105 O121 91.7(5)
O105 W105 O122 100.0(5)
O117 W105 O122 92.5(5)
O121 W105 O122 157.8(4)
O105 W105 O127 96.5(5)
O117 W105 O127 163.3(5)
O121 W105 O127 84.1(5)
O122 W105 O127 85.7(5)
O105 W105 O138 174.8(5)
O117 W105 O138 82.5(5)
O121 W105 O138 74.9(4)
O122 W105 O138 84.1(4)
O127 W105 O138 80.7(4)
O106 W106 O118 101.1(6)
O106 W106 O124 99.9(6)
O118 W106 O124 91.5(5)
O106 W106 O123 101.6(6)
O118 W106 O123 91.7(5)
O124 W106 O123 157.2(5)
O106 W106 O128 95.7(6)
O118 W106 O128 163.2(5)
O124 W106 O128 85.3(5)
O123 W106 O128 85.2(4)
O106 W106 O137 173.3(5)
O118 W106 O137 80.7(4)
O124 W106 O137 73.5(4)
O123 W106 O137 84.7(4)
O128 W106 O137 82.6(4)
O107 W107 O120 102.8(5)
O107 W107 O119 101.3(5)
O120 W107 O119 94.3(4)
O107 W107 O130 101.9(6)
O120 W107 O130 88.0(4)
O119 W107 O130 155.6(5)
O107 W107 O129 101.2(5)
O120 W107 O129 155.6(4)
O119 W107 O129 85.3(5)
O130 W107 O129 82.8(5)
O107 W107 O139 174.9(5)
O120 W107 O139 81.5(4)
O119 W107 O139 81.0(4)
O130 W107 O139 75.3(4)
O129 W107 O139 74.4(4)
O108 W108 O123 101.3(5)
O108 W108 O122 101.8(6)
O123 W108 O122 96.1(4)
O108 W108 O132 99.8(6)
O123 W108 O132 86.7(5)
O122 W108 O132 157.3(5)
O108 W108 O131 100.0(6)
O123 W108 O131 157.8(5)
O122 W108 O131 85.6(5)
O132 W108 O131 83.6(5)
O108 W108 O140 174.2(5)
O123 W108 O140 82.1(4)
O122 W108 O140 82.4(4)
O132 W108 O140 75.6(4)
O131 W108 O140 76.1(4)
O109 W109 O129 101.4(5)
O109 W109 O133 103.0(5)
O129 W109 O133 91.2(5)
O109 W109 O136 99.1(5)
O129 W109 O136 158.3(5)
O133 W109 O136 91.2(5)
O109 W109 O125 102.1(5)
O129 W109 O125 84.0(4)
O133 W109 O125 154.9(5)
O136 W109 O125 84.7(4)
O109 W109 O139 175.5(5)
O129 W109 O139 76.2(4)
O133 W109 O139 73.4(4)
O136 W109 O139 83.8(4)
O125 W109 O139 81.6(4)
O110 W110 O126 103.6(6)
O110 W110 O134 100.5(6)
O126 W110 O134 91.9(5)
O110 W110 O130 99.2(6)
O126 W110 O130 86.4(5)
O134 W110 O130 160.1(5)
O110 W110 O133 100.3(6)
O126 W110 O133 155.9(5)
O134 W110 O133 86.9(5)
O130 W110 O133 86.7(5)
O110 W110 O139 170.9(5)
O126 W110 O139 83.9(4)
O134 W110 O139 84.3(4)
O130 W110 O139 75.8(4)
O133 W110 O139 72.0(4)
O111 W111 O135 101.5(6)
O111 W111 O131 100.9(6)
O135 W111 O131 92.4(5)
O111 W111 O134 99.7(6)
O135 W111 O134 92.1(5)
O131 W111 O134 157.6(5)
O111 W111 O127 103.4(6)
O135 W111 O127 155.1(5)
O131 W111 O127 81.4(5)
O134 W111 O127 85.3(5)
O111 W111 O140 174.4(5)
O135 W111 O140 74.7(4)
O131 W111 O140 75.3(4)
O134 W111 O140 84.7(4)
O127 W111 O140 80.4(4)
O112 W112 O128 103.3(5)
O112 W112 O136 101.5(5)
O128 W112 O136 91.3(5)
O112 W112 O132 99.9(6)
O128 W112 O132 86.6(5)
O136 W112 O132 158.4(5)
O112 W112 O135 100.5(5)
O128 W112 O135 155.9(4)
O136 W112 O135 87.8(4)
O132 W112 O135 85.5(5)
O112 W112 O140 171.2(5)
O128 W112 O140 82.8(4)
O136 W112 O140 84.5(4)
O132 W112 O140 73.9(4)
O135 W112 O140 73.2(4)

loop_
_geom_bond_atom_site_label_1
_geom_bond_atom_site_label_2
_geom_bond_distance
C1A O113 1.37(5)
C1B O114 1.40(4)
N101 N151 0.622
N101 C105 1.2803
N101 C109 1.5271
N101 C155 1.5739
N101 C101 1.5751
N101 C163 1.6084
N101 C113 1.7518
N101 C159 1.8392
N151 C163 1.3689
N151 C101 1.3782
N151 C113 1.3961
N151 C159 1.4415
N151 C151 1.4424
N151 C109 1.7046
N151 C105 1.8176
C101 C151 1.1312
C101 C102 1.5858
C102 C152 0.6809
C102 C103 1.3971
C102 C153 1.4508
C102 C151 1.5084
C102 C104 1.8449
C103 C104 1.4633
C103 C153 1.6802
C103 C152 1.7875
C104 C153 1.3272
C104 C312 1.7894
C151 C152 1.578
C152 C153 1.438
C153 C154 1.8469
C105 C155 1.0637
C105 C106 1.3507
C105 C156 1.5481
C106 C155 0.8495
C106 C157 1.3956
C106 C156 1.8695
C106 C107 1.9722
C107 C157 0.632
C107 C158 1.1408
C107 C108 1.3449
C107 C156 1.9368
C108 C157 1.5709
C108 C158 1.869
C108 C156 2.0204
C155 C156 1.5512
C155 C157 1.7761
C156 C157 1.4883
C157 C158 1.4751
C109 C110 1.3572
C109 C159 1.8202
C110 C160 1.3347
C110 C111 1.7068
C110 C161 1.7137
C110 C159 1.8522
C111 C162 1.0211
C111 C112 1.3058
C111 C161 1.5706
C112 C162 0.7931
C112 C161 1.224
C159 C163 1.3066
C159 C113 1.329
C159 C160 1.6165
C160 C161 1.7112
C161 C162 1.0391
C113 C114 1.8599
C114 C164 0.8707
C114 C163 1.5637
C114 C165 1.7017
C114 C115 1.9919
C115 C116 0.9745
C115 C166 1.048
C115 C165 1.0507
C115 C164 1.3207
C116 C166 1.1156
C116 C165 1.8877
C163 C164 1.981
C164 C165 0.8692
C164 C166 2.0161
N201 C209 1.4104
N201 C213 1.4343
N201 C259 1.4792
N201 C255 1.502
N201 C263 1.5277
N201 C251 1.5666
N201 C201 1.6454
N201 C205 1.9361
N251 C255 1.2516
N251 C213 1.5656
N251 C209 1.5681
N251 C201 1.5859
N251 C259 1.6194
N251 C205 1.6808
N251 C251 1.7203
N251 C263 1.725
C201 C251 1.2617
C201 C202 1.3422
C201 C252 1.7375
C202 C252 0.6345
C202 C251 1.1981
C202 C253 1.4862
C202 C203 1.528
C203 C253 1.0111
C203 C204 1.3094
C203 C254 1.3579
C203 C252 1.9373
C204 C254 1.0401
C204 C253 1.1746
C251 C252 1.0812
C251 C209 1.8887
C252 C253 1.5371
C253 C254 1.0854
C205 C256 1.1693
C205 C206 1.3756
C206 C207 1.2214
C206 C255 1.6311
C206 C257 1.6477
C207 C257 0.709
C207 C258 1.0361
C207 C256 1.2558
C207 C208 1.6386
C255 C256 1.454
C256 C257 1.5624
C257 C258 1.2542
C257 C208 1.3271
C208 C258 1.7123
C209 C259 1.1075
C209 C210 1.4822
C209 C260 1.7999
C210 C260 0.6126
C210 C259 1.1195
C210 C211 1.4232
C210 C261 1.6192
C211 C261 0.6357
C211 C262 1.211
C211 C212 1.4826
C211 C260 1.8374
C259 C260 1.0101
C260 C261 1.9894
C261 C262 1.6926
C261 C212 1.7711
C212 C262 1.2002
C213 C214 1.3476
C213 C264 1.3625
C214 C264 1.1926
C214 C215 1.3808
C214 C263 1.6118
C214 C265 1.8442
C215 C265 0.6993
C215 C264 1.3384
C215 C216 1.4315
C215 C266 1.6267
C216 C265 1.6137
C263 C264 1.2504
C264 C265 1.4968
C264 C266 1.7388
C265 C266 1.3799
N301 N351 0.5511
N301 C351 0.8957
N301 C301 1.3359
N301 C313 1.4552
N301 C359 1.4914
N301 C363 1.6302
N301 C305 1.7103
N301 C364 1.7385
N301 C355 1.7806
N301 C309 1.7871
N351 C351 1.0723
N351 C359 1.154
N351 C355 1.4872
N351 C305 1.6284
N351 C309 1.6287
N351 C301 1.6747
N351 C313 1.718
N351 C310 1.8623
N351 C364 1.9013
N351 C363 1.9242
C301 C351 0.7844
C301 C302 1.143
C301 C352 1.5977
C301 C309 1.633
C301 C353 1.8034
C352 C353 0.8326
C352 C302 1.2857
C352 C303 1.7346
C352 C351 1.7561
C303 C354 1.2534
C303 C353 1.2969
C303 C304 1.4982
C303 C302 1.51
C304 C354 1.1784
C351 C309 1.507
C351 C305 1.5911
C351 C359 1.798
C351 C302 1.8076
C351 C355 1.8668
C302 C353 0.93
C353 C354 1.7513
C305 C355 0.7378
C305 C306 1.2299
C305 C356 1.7053
C306 C356 0.5027
C306 C355 1.1474
C306 C307 1.5807
C306 C357 1.8542
C307 C357 0.5581
C307 C356 1.4761
C307 C308 1.6022
C307 C358 1.7933
C355 C356 1.6307
C356 C357 1.7276
C357 C358 1.2543
C357 C308 1.4964
C309 C359 1.139
C309 C310 2.0185
C310 C359 1.0741
C310 C360 1.1187
C310 C361 1.9816
C310 C311 2.0252
C311 C361 0.5534
C311 C362 1.3754
C311 C312 1.3818
C312 C361 1.6287
C359 C363 1.9386
C359 C360 2.0042
C360 C361 2.0153
C361 C362 1.1094
C313 C314 1.5279
C313 C363 1.7069
C313 C365 1.8077
C314 C363 1.148
C314 C365 1.164
C314 C364 1.5376
C314 C315 1.6068
C315 C365 0.7735
C315 C316 1.5342
C315 C366 1.6037
C316 C365 1.9068
C363 C364 1.8865
C364 C365 1.6186
N401 C405 1.4
N401 C409 1.4612
N401 C413 1.4683
N401 C401 1.4807
N401 C459 1.4953
N401 C451 1.5391
N401 C463 1.6947
N401 C455 1.7793
C401 C402 1.5836
C401 C452 1.6133
C402 C452 0.5491
C402 C403 1.384
C402 C451 1.5584
C402 C453 1.6825
C403 C453 0.6629
C403 C404 1.4195
C403 C452 1.6154
C403 C454 1.8719
C404 C454 0.6964
C404 C453 1.4056
C451 C452 1.4502
C452 C453 1.7127
C453 C454 1.6056
C405 C455 0.5881
C405 C406 1.6877
C406 C456 0.5721
C406 C455 1.1089
C406 C407 1.5736
C406 C457 1.8674
C407 C457 0.9068
C407 C456 1.5902
C407 C408 1.6671
C408 C458 1.1362
C408 C457 1.6348
C455 C456 1.4918
C456 C457 1.5835
C457 C458 1.5961
C409 C410 1.668
C409 C460 1.6835
C410 C460 0.7708
C410 C461 1.5803
C410 C411 1.6045
C410 C459 1.6055
C411 C461 0.9734
C411 C460 1.5761
C411 C412 1.6206
C411 C462 1.6903
C412 C462 1.1366
C412 C461 1.7974
C459 C460 1.7912
C460 C461 1.9756
C461 C462 1.2655
C413 C464 1.4313
C413 C414 1.7372
C414 C464 0.5429
C414 C465 1.6087
C414 C415 1.6113
C414 C463 1.6355
C415 C465 0.8633
C415 C416 1.5084
C415 C464 1.5431
C415 C466 1.8188
C416 C465 1.121
C463 C464 1.3717
C464 C465 1.6471
C465 C466 1.5704
O101 V101 1.602(15)
O102 V102 1.598(13)
O103 W103 1.682(12)
O104 W104 1.683(13)
O105 W105 1.731(11)
O106 W106 1.744(14)
O107 W107 1.701(13)
O108 W108 1.708(14)
O109 W109 1.708(12)
O110 W110 1.704(14)
O111 W111 1.694(13)
O112 W112 1.707(13)
O113 V101 1.957(13)
O113 V102 1.964(13)
O114 V102 1.932(14)
O114 V101 1.999(13)
O115 W103 1.869(11)
O115 V101 1.873(12)
O116 W104 1.845(11)
O116 V102 1.889(12)
O117 W105 1.845(12)
O117 V102 1.921(13)
O118 W106 1.858(11)
O118 V101 1.878(12)
O119 W103 1.905(11)
O119 W107 1.915(11)
O120 W107 1.889(10)
O120 W104 1.927(10)
O121 W105 1.910(12)
O121 W104 1.936(11)
O122 W108 1.896(11)
O122 W105 1.921(11)
O123 W108 1.867(10)
O123 W106 1.963(10)
O124 W103 1.893(12)
O124 W106 1.920(11)
O125 W109 2.002(10)
O125 W103 2.031(10)
O126 W110 1.888(11)
O126 W104 2.001(11)
O127 W111 1.978(12)
O127 W105 2.080(12)
O128 W112 1.901(10)
O128 W106 1.976(10)
O129 W109 1.878(11)
O129 W107 1.958(11)
O130 W110 1.909(11)
O130 W107 1.922(11)
O131 W111 1.908(12)
O131 W108 1.944(12)
O132 W108 1.898(12)
O132 W112 1.938(12)
O133 W109 1.886(12)
O133 W110 1.956(12)
O134 W110 1.890(11)
O134 W111 1.926(11)
O135 W111 1.869(11)
O135 W112 1.987(11)
O136 W112 1.901(10)
O136 W109 1.914(11)
O137 Si1 1.606(10)
O137 W103 2.277(9)
O137 W106 2.293(10)
O138 Si1 1.617(11)
O138 W105 2.261(11)
O138 W104 2.270(11)
O139 Si1 1.633(10)
O139 W109 2.325(9)
O139 W110 2.332(9)
O139 W107 2.344(9)
O140 Si1 1.630(10)
O140 W108 2.304(10)
O140 W112 2.344(10)
O140 W111 2.363(10)
V101 V102 3.096(4)

loop_
_geom_torsion_atom_site_label_1
_geom_torsion_atom_site_label_2
_geom_torsion_atom_site_label_3
_geom_torsion_atom_site_label_4
_geom_torsion
C105 N101 N151 C163 77.8
C109 N101 N151 C163 -97.8
C155 N101 N151 C163 168.7
C101 N101 N151 C163 159.1
C113 N101 N151 C163 7.6
C159 N101 N151 C163 -56.1
C105 N101 N151 C101 -81.3
C109 N101 N151 C101 103.1
C155 N101 N151 C101 9.5
C163 N101 N151 C101 -159.1
C113 N101 N151 C101 -151.6
C159 N101 N151 C101 144.8
C105 N101 N151 C113 70.2
C109 N101 N151 C113 -105.4
C155 N101 N151 C113 161.1
C101 N101 N151 C113 151.6
C163 N101 N151 C113 -7.6
C159 N101 N151 C113 -63.7
C105 N101 N151 C159 133.9
C109 N101 N151 C159 -41.7
C155 N101 N151 C159 -135.3
C101 N101 N151 C159 -144.8
C163 N101 N151 C159 56.1
C113 N101 N151 C159 63.7
C105 N101 N151 C151 -71.9
C109 N101 N151 C151 112.5
C155 N101 N151 C151 18.9
C101 N101 N151 C151 9.4
C163 N101 N151 C151 -149.8
C113 N101 N151 C151 -142.2
C159 N101 N151 C151 154.2
C105 N101 N151 C109 175.6
C155 N101 N151 C109 -93.6
C101 N101 N151 C109 -103.1
C163 N101 N151 C109 97.8
C113 N101 N151 C109 105.4
C159 N101 N151 C109 41.7
C109 N101 N151 C105 -175.6
C155 N101 N151 C105 90.9
C101 N101 N151 C105 81.3
C163 N101 N151 C105 -77.8
C113 N101 N151 C105 -70.2
C159 N101 N151 C105 -133.9
N101 N151 C101 C151 172.3
C163 N151 C101 C151 42.2
C113 N151 C101 C151 32.6
C159 N151 C101 C151 -47.8
C109 N151 C101 C151 -123.9
C105 N151 C101 C151 147.8
C163 N151 C101 N101 -130.1
C113 N151 C101 N101 -139.7
C159 N151 C101 N101 139.9
C151 N151 C101 N101 -172.3
C109 N151 C101 N101 63.8
C105 N151 C101 N101 -24.6
N101 N151 C101 C102 114.9
C163 N151 C101 C102 -15.3
C113 N151 C101 C102 -24.9
C159 N151 C101 C102 -105.2
C151 N151 C101 C102 -57.5
C109 N151 C101 C102 178.7
C105 N151 C101 C102 90.3
N151 N101 C101 C151 -7.2
C105 N101 C101 C151 134.3
C109 N101 C101 C151 -95.6
C155 N101 C101 C151 176.4
C163 N101 C101 C151 11.8
C113 N101 C101 C151 13.4
C159 N101 C101 C151 -30.2
C105 N101 C101 N151 141.5
C109 N101 C101 N151 -88.5
C155 N101 C101 N151 -176.4
C163 N101 C101 N151 19
C113 N101 C101 N151 20.6
C159 N101 C101 N151 -23
N151 N101 C101 C102 -71.3
C105 N101 C101 C102 70.2
C109 N101 C101 C102 -159.7
C155 N101 C101 C102 112.3
C163 N101 C101 C102 -52.3
C113 N101 C101 C102 -50.7
C159 N101 C101 C102 -94.3
C151 C101 C102 C152 -12.7
N151 C101 C102 C152 47.9
N101 C101 C102 C152 70.1
C151 C101 C102 C103 165.2
N151 C101 C102 C103 -134.2
N101 C101 C102 C103 -112
C151 C101 C102 C153 79.4
N151 C101 C102 C153 140
N101 C101 C102 C153 162.3
N151 C101 C102 C151 60.6
N101 C101 C102 C151 82.8
C151 C101 C102 C104 119
N151 C101 C102 C104 179.6
N101 C101 C102 C104 -158.2
C152 C102 C103 C104 111
C153 C102 C103 C104 46.8
C151 C102 C103 C104 -36.7
C101 C102 C103 C104 -67.2
C152 C102 C103 C153 64.2
C151 C102 C103 C153 -83.5
C101 C102 C103 C153 -113.9
C104 C102 C103 C153 -46.8
C153 C102 C103 C152 -64.2
C151 C102 C103 C152 -147.7
C101 C102 C103 C152 -178.1
C104 C102 C103 C152 -111
C102 C103 C104 C153 -52.2
C152 C103 C104 C153 -33.2
C102 C103 C104 C312 126.5
C153 C103 C104 C312 178.6
C152 C103 C104 C312 145.4
C153 C103 C104 C102 52.2
C152 C103 C104 C102 18.9
C152 C102 C104 C153 5.9
C103 C102 C104 C153 103.7
C151 C102 C104 C153 -89.1
C101 C102 C104 C153 -128.8
C152 C102 C104 C103 -97.8
C153 C102 C104 C103 -103.7
C151 C102 C104 C103 167.3
C101 C102 C104 C103 127.5
C152 C102 C104 C312 -167.1
C103 C102 C104 C312 -69.3
C153 C102 C104 C312 -173
C151 C102 C104 C312 98
C101 C102 C104 C312 58.2
N101 C101 C151 N151 3
C102 C101 C151 N151 114.2
N151 C101 C151 C102 -114.2
N101 C101 C151 C102 -111.2
N151 C101 C151 C152 -109.7
N101 C101 C151 C152 -106.7
C102 C101 C151 C152 4.5
N101 N151 C151 C101 -12.8
C163 N151 C151 C101 -160.8
C113 N151 C151 C101 -158.8
C159 N151 C151 C101 145.2
C109 N151 C151 C101 77.3
C105 N151 C151 C101 -44.4
N101 N151 C151 C102 50
C163 N151 C151 C102 -98.1
C101 N151 C151 C102 62.7
C113 N151 C151 C102 -96.1
C159 N151 C151 C102 -152
C109 N151 C151 C102 140
C105 N151 C151 C102 18.3
N101 N151 C151 C152 74.9
C163 N151 C151 C152 -73.1
C101 N151 C151 C152 87.7
C113 N151 C151 C152 -71.1
C159 N151 C151 C152 -127.1
C109 N151 C151 C152 165
C105 N151 C151 C152 43.3
C152 C102 C151 C101 169.6
C103 C102 C151 C101 -39.9
C153 C102 C151 C101 -117.6
C104 C102 C151 C101 -70.1
C152 C102 C151 N151 113
C103 C102 C151 N151 -96.4
C153 C102 C151 N151 -174.2
C101 C102 C151 N151 -56.6
C104 C102 C151 N151 -126.7
C103 C102 C151 C152 150.6
C153 C102 C151 C152 72.8
C101 C102 C151 C152 -169.6
C104 C102 C151 C152 120.3
C103 C102 C152 C153 -62.4
C151 C102 C152 C153 106.9
C101 C102 C152 C153 115.6
C104 C102 C152 C153 -4.3
C103 C102 C152 C151 -169.4
C153 C102 C152 C151 -106.9
C101 C102 C152 C151 8.7
C104 C102 C152 C151 -111.3
C153 C102 C152 C103 62.4
C151 C102 C152 C103 169.4
C101 C102 C152 C103 178
C104 C102 C152 C103 58.1
C101 C151 C152 C102 -10
N151 C151 C152 C102 -74.3
C101 C151 C152 C153 -82.4
N151 C151 C152 C153 -146.7
C102 C151 C152 C153 -72.4
C101 C151 C152 C103 -18.5
N151 C151 C152 C103 -82.7
C102 C151 C152 C103 -8.4
C104 C103 C152 C102 -67.1
C153 C103 C152 C102 -100.6
C102 C103 C152 C153 100.6
C104 C103 C152 C153 33.5
C102 C103 C152 C151 11.2
C104 C103 C152 C151 -55.8
C153 C103 C152 C151 -89.3
C103 C104 C153 C152 46.5
C312 C104 C153 C152 38
C102 C104 C153 C152 -2.5
C103 C104 C153 C102 49
C312 C104 C153 C102 40.6
C312 C104 C153 C103 -8.4
C102 C104 C153 C103 -49
C103 C104 C153 C154 -62.8
C312 C104 C153 C154 -71.2
C102 C104 C153 C154 -111.8
C102 C152 C153 C104 5.5
C151 C152 C153 C104 73.4
C103 C152 C153 C104 -40.4
C151 C152 C153 C102 67.9
C103 C152 C153 C102 -45.9
C102 C152 C153 C103 45.9
C151 C152 C153 C103 113.8
C102 C152 C153 C154 125
C151 C152 C153 C154 -167.1
C103 C152 C153 C154 79.1
C152 C102 C153 C104 -174.8
C103 C102 C153 C104 -52.9
C151 C102 C153 C104 106.6
C101 C102 C153 C104 63
C103 C102 C153 C152 121.9
C151 C102 C153 C152 -78.7
C101 C102 C153 C152 -122.3
C104 C102 C153 C152 174.8
C152 C102 C153 C103 -121.9
C151 C102 C153 C103 159.4
C101 C102 C153 C103 115.8
C104 C102 C153 C103 52.9
C152 C102 C153 C154 -61.5
C103 C102 C153 C154 60.4
C151 C102 C153 C154 -140.1
C101 C102 C153 C154 176.3
C104 C102 C153 C154 113.3
C102 C103 C153 C104 108.9
C152 C103 C153 C104 133.4
C102 C103 C153 C152 -24.5
C104 C103 C153 C152 -133.4
C104 C103 C153 C102 -108.9
C152 C103 C153 C102 24.5
C102 C103 C153 C154 -126
C104 C103 C153 C154 125.1
C152 C103 C153 C154 -101.5
N151 N101 C105 C155 146.2
C109 N101 C105 C155 -39
C101 N101 C105 C155 81.1
C163 N101 C105 C155 -153.7
C113 N101 C105 C155 -165.7
C159 N101 C105 C155 -131.7
N151 N101 C105 C106 113.5
C109 N101 C105 C106 -71.6
C155 N101 C105 C106 -32.7
C101 N101 C105 C106 48.5
C163 N101 C105 C106 173.6
C113 N101 C105 C106 161.7
C159 N101 C105 C106 -164.4
N151 N101 C105 C156 -156.5
C109 N101 C105 C156 18.3
C155 N101 C105 C156 57.3
C101 N101 C105 C156 138.4
C163 N101 C105 C156 -96.5
C113 N101 C105 C156 -108.4
C159 N101 C105 C156 -74.4
C109 N101 C105 N151 174.9
C155 N101 C105 N151 -146.2
C101 N101 C105 N151 -65
C163 N101 C105 N151 60.1
C113 N101 C105 N151 48.2
C159 N101 C105 N151 82.1
N101 N151 C105 C155 -33.7
C163 N151 C105 C155 -139.3
C101 N151 C105 C155 66.9
C113 N151 C105 C155 -151.8
C159 N151 C105 C155 -96
C151 N151 C105 C155 97.8
C109 N151 C105 C155 -37.6
C163 N151 C105 N101 -105.6
C101 N151 C105 N101 100.6
C113 N151 C105 N101 -118.1
C159 N151 C105 N101 -62.3
C151 N151 C105 N101 131.5
C109 N151 C105 N101 -3.9
N101 N151 C105 C106 -70
C163 N151 C105 C106 -175.7
C101 N151 C105 C106 30.6
C113 N151 C105 C106 171.9
C159 N151 C105 C106 -132.3
C151 N151 C105 C106 61.5
C109 N151 C105 C106 -74
N101 N151 C105 C156 28.8
C163 N151 C105 C156 -76.9
C101 N151 C105 C156 129.3
C113 N151 C105 C156 -89.4
C159 N151 C105 C156 -33.6
C151 N151 C105 C156 160.3
C109 N151 C105 C156 24.8
N101 C105 C106 C155 58.6
C156 C105 C106 C155 -70.6
N151 C105 C106 C155 70
C155 C105 C106 C157 97.3
N101 C105 C106 C157 155.9
C156 C105 C106 C157 26.7
N151 C105 C106 C157 167.4
C155 C105 C106 C156 70.6
N101 C105 C106 C156 129.2
N151 C105 C106 C156 140.7
C155 C105 C106 C107 103.6
N101 C105 C106 C107 162.2
C156 C105 C106 C107 33
N151 C105 C106 C107 173.7
C155 C106 C107 C157 11
C105 C106 C107 C157 -43.8
C156 C106 C107 C157 -13.1
C155 C106 C107 C158 -123
C105 C106 C107 C158 -177.9
C157 C106 C107 C158 -134.1
C156 C106 C107 C158 -147.2
C155 C106 C107 C108 -22.2
C105 C106 C107 C108 -77.1
C157 C106 C107 C108 -33.3
C156 C106 C107 C108 -46.4
C155 C106 C107 C156 24.1
C105 C106 C107 C156 -30.7
C157 C106 C107 C156 13.1
C158 C107 C108 C157 110.8
C156 C107 C108 C157 -28.4
C106 C107 C108 C157 11
C157 C107 C108 C158 -110.8
C156 C107 C108 C158 -139.2
C106 C107 C108 C158 -99.8
C157 C107 C108 C156 28.4
C158 C107 C108 C156 139.2
C106 C107 C108 C156 39.3
C157 C106 C155 C105 -93.4
C156 C106 C155 C105 -69.4
C107 C106 C155 C105 -95.1
C105 C106 C155 C156 69.4
C157 C106 C155 C156 -23.9
C107 C106 C155 C156 -25.7
C105 C106 C155 N101 -48.3
C157 C106 C155 N101 -141.7
C156 C106 C155 N101 -117.7
C107 C106 C155 N101 -143.4
C105 C106 C155 C157 93.4
C156 C106 C155 C157 23.9
C107 C106 C155 C157 -1.7
N101 C105 C155 C106 -124.2
C156 C105 C155 C106 98.9
N151 C105 C155 C106 -117.7
N101 C105 C155 C156 136.9
C106 C105 C155 C156 -98.9
N151 C105 C155 C156 143.4
C106 C105 C155 N101 124.2
C156 C105 C155 N101 -136.9
N151 C105 C155 N101 6.5
N101 C105 C155 C157 -174.4
C106 C105 C155 C157 -50.2
C156 C105 C155 C157 48.7
N151 C105 C155 C157 -167.9
N151 N101 C155 C106 -49.9
C105 N101 C155 C106 67.4
C109 N101 C155 C106 -145.3
C101 N101 C155 C106 -41.6
C163 N101 C155 C106 113.6
C113 N101 C155 C106 98.1
C159 N101 C155 C106 -159.3
N151 N101 C155 C105 -117.3
C109 N101 C155 C105 147.2
C101 N101 C155 C105 -109
C163 N101 C155 C105 46.2
C113 N101 C155 C105 30.7
C159 N101 C155 C105 133.3
N151 N101 C155 C156 -160.6
C105 N101 C155 C156 -43.2
C109 N101 C155 C156 104
C101 N101 C155 C156 -152.2
C163 N101 C155 C156 3
C113 N101 C155 C156 -12.5
C159 N101 C155 C156 90.1
N151 N101 C155 C157 -107.5
C105 N101 C155 C157 9.9
C109 N101 C155 C157 157.1
C101 N101 C155 C157 -99.1
C163 N101 C155 C157 56
C113 N101 C155 C157 40.6
C159 N101 C155 C157 143.1
C155 C105 C156 C157 -63.7
N101 C105 C156 C157 -126.5
C106 C105 C156 C157 -24.6
N151 C105 C156 C157 -133.9
N101 C105 C156 C155 -62.8
C106 C105 C156 C155 39.1
N151 C105 C156 C155 -70.2
C155 C105 C156 C106 -39.1
N101 C105 C156 C106 -102
N151 C105 C156 C106 -109.4
C155 C105 C156 C107 -71.9
N101 C105 C156 C107 -134.7
C106 C105 C156 C107 -32.7
N151 C105 C156 C107 -142.1
C155 C105 C156 C108 -55.8
N101 C105 C156 C108 -118.6
C106 C105 C156 C108 -16.7
N151 C105 C156 C108 -126
C106 C155 C156 C157 23.1
C105 C155 C156 C157 109.2
N101 C155 C156 C157 145.3
C106 C155 C156 C105 -86
N101 C155 C156 C105 36.2
C157 C155 C156 C105 -109.2
C105 C155 C156 C106 86
N101 C155 C156 C106 122.2
C157 C155 C156 C106 -23.1
C106 C155 C156 C107 24.4
C105 C155 C156 C107 110.5
N101 C155 C156 C107 146.6
C157 C155 C156 C107 1.3
C106 C155 C156 C108 57.9
C105 C155 C156 C108 143.9
N101 C155 C156 C108 -179.9
C157 C155 C156 C108 34.8
C155 C106 C156 C157 -149.7
C105 C106 C156 C157 145.7
C107 C106 C156 C157 2.6
C155 C106 C156 C105 64.7
C157 C106 C156 C105 -145.7
C107 C106 C156 C105 -143.1
C105 C106 C156 C155 -64.7
C157 C106 C156 C155 149.7
C107 C106 C156 C155 152.2
C155 C106 C156 C107 -152.2
C105 C106 C156 C107 143.1
C157 C106 C156 C107 -2.6
C155 C106 C156 C108 -126.5
C105 C106 C156 C108 168.8
C157 C106 C156 C108 23.2
C107 C106 C156 C108 25.7
C158 C107 C156 C157 48.1
C108 C107 C156 C157 129.9
C106 C107 C156 C157 -7.3
C157 C107 C156 C105 33
C158 C107 C156 C105 81.2
C108 C107 C156 C105 163
C106 C107 C156 C105 25.7
C157 C107 C156 C155 -4.8
C158 C107 C156 C155 43.3
C108 C107 C156 C155 125.1
C106 C107 C156 C155 -12.1
C157 C107 C156 C106 7.3
C158 C107 C156 C106 55.4
C108 C107 C156 C106 137.2
C157 C107 C156 C108 -129.9
C158 C107 C156 C108 -81.8
C106 C107 C156 C108 -137.2
C107 C108 C156 C157 -15
C158 C108 C156 C157 8.5
C107 C108 C156 C105 -25.3
C157 C108 C156 C105 -10.3
C158 C108 C156 C105 -1.8
C107 C108 C156 C155 -59.5
C157 C108 C156 C155 -44.5
C158 C108 C156 C155 -36
C107 C108 C156 C106 -37
C157 C108 C156 C106 -22.1
C158 C108 C156 C106 -13.6
C157 C108 C156 C107 15
C158 C108 C156 C107 23.5
C158 C107 C157 C106 49.2
C108 C107 C157 C106 150.1
C156 C107 C157 C106 -161.9
C108 C107 C157 C158 100.8
C156 C107 C157 C158 148.9
C106 C107 C157 C158 -49.2
C158 C107 C157 C156 -148.9
C108 C107 C157 C156 -48.1
C106 C107 C157 C156 161.9
C158 C107 C157 C108 -100.8
C156 C107 C157 C108 48.1
C106 C107 C157 C108 -150.1
C158 C107 C157 C155 -23.6
C108 C107 C157 C155 77.2
C156 C107 C157 C155 125.3
C106 C107 C157 C155 -72.8
C155 C106 C157 C107 -169.5
C105 C106 C157 C107 137.6
C156 C106 C157 C107 165.5
C155 C106 C157 C158 -133
C105 C106 C157 C158 174.1
C156 C106 C157 C158 -158.1
C107 C106 C157 C158 36.5
C155 C106 C157 C156 25.1
C105 C106 C157 C156 -27.8
C107 C106 C157 C156 -165.5
C155 C106 C157 C108 -37.3
C105 C106 C157 C108 -90.2
C156 C106 C157 C108 -62.4
C107 C106 C157 C108 132.2
C105 C106 C157 C155 -52.9
C156 C106 C157 C155 -25.1
C107 C106 C157 C155 169.5
C105 C156 C157 C107 -147.5
C155 C156 C157 C107 174.9
C106 C156 C157 C107 -171.2
C108 C156 C157 C107 39.4
C105 C156 C157 C106 23.7
C155 C156 C157 C106 -13.9
C107 C156 C157 C106 171.2
C108 C156 C157 C106 -149.4
C105 C156 C157 C158 146.3
C155 C156 C157 C158 108.8
C106 C156 C157 C158 122.6
C107 C156 C157 C158 -66.2
C108 C156 C157 C158 -26.8
C105 C156 C157 C108 173.1
C155 C156 C157 C108 135.5
C106 C156 C157 C108 149.4
C107 C156 C157 C108 -39.4
C105 C156 C157 C155 37.6
C106 C156 C157 C155 13.9
C107 C156 C157 C155 -174.9
C108 C156 C157 C155 -135.5
C158 C108 C157 C107 47.8
C156 C108 C157 C107 -143.3
C107 C108 C157 C106 -154.8
C158 C108 C157 C106 -107.1
C156 C108 C157 C106 61.9
C107 C108 C157 C158 -47.8
C156 C108 C157 C158 168.9
C107 C108 C157 C156 143.3
C158 C108 C157 C156 -168.9
C107 C108 C157 C155 -174.1
C158 C108 C157 C155 -126.4
C156 C108 C157 C155 42.6
C106 C155 C157 C107 82.1
C105 C155 C157 C107 169.2
C156 C155 C157 C107 -128.3
N101 C155 C157 C107 161.3
C105 C155 C157 C106 87.2
C156 C155 C157 C106 149.6
N101 C155 C157 C106 79.2
C106 C155 C157 C158 60.2
C105 C155 C157 C158 147.4
C156 C155 C157 C158 -150.1
N101 C155 C157 C158 139.4
C106 C155 C157 C156 -149.6
C105 C155 C157 C156 -62.5
N101 C155 C157 C156 -70.5
C106 C155 C157 C108 156.3
C105 C155 C157 C108 -116.6
C156 C155 C157 C108 -54.1
N101 C155 C157 C108 -124.6
C108 C107 C158 C157 -101.9
C156 C107 C158 C157 -28.9
C106 C107 C158 C157 15.2
C157 C107 C158 C108 101.9
C156 C107 C158 C108 73.1
C106 C107 C158 C108 117.1
C106 C157 C158 C107 -156.7
C156 C157 C158 C107 86.5
C108 C157 C158 C107 59.1
C155 C157 C158 C107 177.4
C107 C157 C158 C108 -59.1
C106 C157 C158 C108 144.2
C156 C157 C158 C108 27.5
C155 C157 C158 C108 118.3
C157 C108 C158 C107 -29.1
C156 C108 C158 C107 -37.2
C107 C108 C158 C157 29.1
C156 C108 C158 C157 -8.1
N151 N101 C109 C110 6.2
C105 N101 C109 C110 -170.7
C155 N101 C109 C110 164.3
C101 N101 C109 C110 67.1
C163 N101 C109 C110 -50.8
C113 N101 C109 C110 -39.9
C159 N101 C109 C110 -23.5
C105 N101 C109 N151 -176.9
C155 N101 C109 N151 158
C101 N101 C109 N151 60.8
C163 N101 C109 N151 -57.1
C113 N101 C109 N151 -46.2
C159 N101 C109 N151 -29.7
N151 N101 C109 C159 29.7
C105 N101 C109 C159 -147.2
C155 N101 C109 C159 -172.3
C101 N101 C109 C159 90.5
C163 N101 C109 C159 -27.4
C113 N101 C109 C159 -16.5
N101 N151 C109 C110 -175
C163 N151 C109 C110 -78.5
C101 N151 C109 C110 95
C113 N151 C109 C110 -68
C159 N151 C109 C110 -32.5
C151 N151 C109 C110 47.3
C105 N151 C109 C110 -173.2
C163 N151 C109 N101 96.5
C101 N151 C109 N101 -90
C113 N151 C109 N101 107
C159 N151 C109 N101 142.6
C151 N151 C109 N101 -137.7
C105 N151 C109 N101 1.9
N101 N151 C109 C159 -142.6
C163 N151 C109 C159 -46.1
C101 N151 C109 C159 127.4
C113 N151 C109 C159 -35.6
C151 N151 C109 C159 79.7
C105 N151 C109 C159 -140.7
N101 C109 C110 C160 17.1
N151 C109 C110 C160 19.6
C159 C109 C110 C160 -5.7
N101 C109 C110 C111 -171
N151 C109 C110 C111 -168.6
C159 C109 C110 C111 166.1
N101 C109 C110 C161 126.4
N151 C109 C110 C161 128.8
C159 C109 C110 C161 103.6
N101 C109 C110 C159 22.8
N151 C109 C110 C159 25.3
C160 C110 C111 C162 31.9
C109 C110 C111 C162 -140.5
C161 C110 C111 C162 10.1
C159 C110 C111 C162 -39.7
C160 C110 C111 C112 -6.5
C109 C110 C111 C112 -178.9
C161 C110 C111 C112 -28.3
C159 C110 C111 C112 -78.1
C160 C110 C111 C161 21.8
C109 C110 C111 C161 -150.6
C159 C110 C111 C161 -49.8
C161 C111 C112 C162 58.6
C110 C111 C112 C162 92.5
C162 C111 C112 C161 -58.6
C110 C111 C112 C161 33.8
N101 N151 C159 C163 -81.9
C101 N151 C159 C163 146.2
C113 N151 C159 C163 19
C151 N151 C159 C163 113.3
C109 N151 C159 C163 -121
C105 N151 C159 C163 -56.2
N101 N151 C159 C113 -100.9
C163 N151 C159 C113 -19
C101 N151 C159 C113 127.2
C151 N151 C159 C113 94.3
C109 N151 C159 C113 -140
C105 N151 C159 C113 -75.2
N101 N151 C159 C160 94
C163 N151 C159 C160 175.9
C101 N151 C159 C160 -37.9
C113 N151 C159 C160 -165.1
C151 N151 C159 C160 -70.8
C109 N151 C159 C160 54.9
C105 N151 C159 C160 119.7
N101 N151 C159 C109 39.1
C163 N151 C159 C109 121
C101 N151 C159 C109 -92.8
C113 N151 C159 C109 140
C151 N151 C159 C109 -125.7
C105 N151 C159 C109 64.8
C163 N151 C159 N101 81.9
C101 N151 C159 N101 -131.9
C113 N151 C159 N101 100.9
C151 N151 C159 N101 -164.8
C109 N151 C159 N101 -39.1
C105 N151 C159 N101 25.7
N101 N151 C159 C110 61
C163 N151 C159 C110 142.9
C101 N151 C159 C110 -70.9
C113 N151 C159 C110 161.9
C151 N151 C159 C110 -103.9
C109 N151 C159 C110 21.9
C105 N151 C159 C110 86.7
C110 C109 C159 C163 -164
N101 C109 C159 C163 34.4
N151 C109 C159 C163 48.3
C110 C109 C159 C113 -175.7
N101 C109 C159 C113 22.7
N151 C109 C159 C113 36.6
C110 C109 C159 N151 147.7
N101 C109 C159 N151 -14
C110 C109 C159 C160 3.8
N101 C109 C159 C160 -157.8
N151 C109 C159 C160 -143.8
C110 C109 C159 N101 161.6
N151 C109 C159 N101 14
N101 C109 C159 C110 -161.6
N151 C109 C159 C110 -147.7
N151 N101 C159 C163 87.9
C105 N101 C159 C163 -30.7
C109 N101 C159 C163 -139.2
C155 N101 C159 C163 -123.7
C101 N101 C159 C163 118.2
C113 N101 C159 C163 17.3
N151 N101 C159 C113 70.6
C105 N101 C159 C113 -48
C109 N101 C159 C113 -156.5
C155 N101 C159 C113 -141.1
C101 N101 C159 C113 100.9
C163 N101 C159 C113 -17.3
C105 N101 C159 N151 -118.6
C109 N101 C159 N151 132.9
C155 N101 C159 N151 148.4
C101 N101 C159 N151 30.3
C163 N101 C159 N151 -87.9
C113 N101 C159 N151 -70.6
N151 N101 C159 C160 -102
C105 N101 C159 C160 139.4
C109 N101 C159 C160 30.9
C155 N101 C159 C160 46.4
C101 N101 C159 C160 -71.7
C163 N101 C159 C160 170.1
C113 N101 C159 C160 -172.6
N151 N101 C159 C109 -132.9
C105 N101 C159 C109 108.5
C155 N101 C159 C109 15.5
C101 N101 C159 C109 -102.6
C163 N101 C159 C109 139.2
C113 N101 C159 C109 156.5
N151 N101 C159 C110 -120.4
C105 N101 C159 C110 121
C109 N101 C159 C110 12.5
C155 N101 C159 C110 28
C101 N101 C159 C110 -90.1
C163 N101 C159 C110 151.7
C113 N101 C159 C110 169
C160 C110 C159 C163 -160.6
C109 C110 C159 C163 24.9
C111 C110 C159 C163 -81.7
C161 C110 C159 C163 -125.7
C160 C110 C159 C113 -176.4
C109 C110 C159 C113 9.1
C111 C110 C159 C113 -97.4
C161 C110 C159 C113 -141.5
C160 C110 C159 N151 146
C109 C110 C159 N151 -28.6
C111 C110 C159 N151 -135.1
C161 C110 C159 N151 -179.2
C109 C110 C159 C160 -174.5
C111 C110 C159 C160 78.9
C161 C110 C159 C160 34.8
C160 C110 C159 C109 174.5
C111 C110 C159 C109 -106.6
C161 C110 C159 C109 -150.6
C160 C110 C159 N101 160.7
C109 C110 C159 N101 -13.8
C111 C110 C159 N101 -120.4
C161 C110 C159 N101 -164.5
C109 C110 C160 C159 6.2
C111 C110 C160 C159 -165.5
C161 C110 C160 C159 -146.2
C109 C110 C160 C161 152.4
C111 C110 C160 C161 -19.3
C159 C110 C160 C161 146.2
C163 C159 C160 C110 115
C113 C159 C160 C110 174.9
N151 C159 C160 C110 -49.9
C109 C159 C160 C110 -3.8
N101 C159 C160 C110 -26.7
C163 C159 C160 C161 72
C113 C159 C160 C161 131.9
N151 C159 C160 C161 -92.9
C109 C159 C160 C161 -46.7
N101 C159 C160 C161 -69.7
C110 C159 C160 C161 -43
C111 C112 C161 C162 52.5
C162 C112 C161 C111 -52.5
C162 C112 C161 C160 -133.4
C111 C112 C161 C160 -81
C162 C112 C161 C110 -86.8
C111 C112 C161 C110 -34.3
C112 C111 C161 C162 -52.6
C110 C111 C161 C162 164.8
C162 C111 C161 C112 52.6
C110 C111 C161 C112 -142.6
C162 C111 C161 C160 179.8
C112 C111 C161 C160 127.2
C110 C111 C161 C160 -15.4
C162 C111 C161 C110 -164.8
C112 C111 C161 C110 142.6
C110 C160 C161 C162 19.3
C159 C160 C161 C162 65.5
C110 C160 C161 C112 75.3
C159 C160 C161 C112 121.4
C110 C160 C161 C111 19.1
C159 C160 C161 C111 65.3
C159 C160 C161 C110 46.2
C160 C110 C161 C162 -169.1
C109 C110 C161 C162 68
C111 C110 C161 C162 -9.9
C159 C110 C161 C162 159.1
C160 C110 C161 C112 -128.2
C109 C110 C161 C112 108.9
C111 C110 C161 C112 31
C159 C110 C161 C112 -160.1
C160 C110 C161 C111 -159.2
C109 C110 C161 C111 77.9
C159 C110 C161 C111 169
C109 C110 C161 C160 -122.9
C111 C110 C161 C160 159.2
C159 C110 C161 C160 -31.9
C161 C112 C162 C111 99.3
C111 C112 C162 C161 -99.3
C161 C111 C162 C112 -82.8
C110 C111 C162 C112 -96.6
C112 C111 C162 C161 82.8
C110 C111 C162 C161 -13.8
C111 C161 C162 C112 90
C160 C161 C162 C112 89.7
C110 C161 C162 C112 103.7
C112 C161 C162 C111 -90
C160 C161 C162 C111 -0.3
C110 C161 C162 C111 13.7
C163 C159 C113 N151 -82.3
C160 C159 C113 N151 144.2
C109 C159 C113 N151 -37.2
N101 C159 C113 N151 -18.4
C110 C159 C113 N151 -43.9
C163 C159 C113 N101 -63.9
N151 C159 C113 N101 18.4
C160 C159 C113 N101 162.6
C109 C159 C113 N101 -18.8
C110 C159 C113 N101 -25.5
C163 C159 C113 C114 32
N151 C159 C113 C114 114.3
C160 C159 C113 C114 -101.5
C109 C159 C113 C114 77
N101 C159 C113 C114 95.9
C110 C159 C113 C114 70.4
N101 N151 C113 C159 111.5
C163 N151 C113 C159 82.8
C101 N151 C113 C159 -113.6
C151 N151 C113 C159 -90.2
C109 N151 C113 C159 41.4
C105 N151 C113 C159 135.6
C163 N151 C113 N101 -28.7
C101 N151 C113 N101 134.9
C159 N151 C113 N101 -111.5
C151 N151 C113 N101 158.3
C109 N151 C113 N101 -70.1
C105 N151 C113 N101 24.1
N101 N151 C113 C114 30.7
C163 N151 C113 C114 2
C101 N151 C113 C114 165.6
C159 N151 C113 C114 -80.8
C151 N151 C113 C114 -171
C109 N151 C113 C114 -39.4
C105 N151 C113 C114 54.8
N151 N101 C113 C159 -61.5
C105 N101 C113 C159 156.5
C109 N101 C113 C159 21.9
C155 N101 C113 C159 134.4
C101 N101 C113 C159 -86.6
C163 N101 C113 C159 86.3
C105 N101 C113 N151 -142
C109 N101 C113 N151 83.4
C155 N101 C113 N151 -164.1
C101 N101 C113 N151 -25.1
C163 N101 C113 N151 147.8
C159 N101 C113 N151 61.5
N151 N101 C113 C114 -151.7
C105 N101 C113 C114 66.3
C109 N101 C113 C114 -68.3
C155 N101 C113 C114 44.2
C101 N101 C113 C114 -176.8
C163 N101 C113 C114 -3.9
C159 N101 C113 C114 -90.2
C159 C113 C114 C164 108.9
N151 C113 C114 C164 171.4
N101 C113 C114 C164 -179.1
C159 C113 C114 C163 -65.9
N151 C113 C114 C163 -3.4
N101 C113 C114 C163 6.1
C159 C113 C114 C165 120.3
N151 C113 C114 C165 -177.3
N101 C113 C114 C165 -167.8
C159 C113 C114 C115 123.9
N151 C113 C114 C115 -173.7
N101 C113 C114 C115 -164.2
C164 C114 C115 C116 164.5
C163 C114 C115 C116 132.7
C165 C114 C115 C116 141.3
C113 C114 C115 C116 134.5
C164 C114 C115 C166 -136.6
C163 C114 C115 C166 -168.4
C165 C114 C115 C166 -159.7
C113 C114 C115 C166 -166.6
C164 C114 C115 C165 23.2
C163 C114 C115 C165 -8.7
C113 C114 C115 C165 -6.9
C163 C114 C115 C164 -31.8
C165 C114 C115 C164 -23.2
C113 C114 C115 C164 -30
C165 C115 C116 C166 -166.7
C164 C115 C116 C166 119.9
C114 C115 C116 C166 65.5
C166 C115 C116 C165 166.7
C164 C115 C116 C165 -73.4
C114 C115 C116 C165 -127.8
C113 C159 C163 N151 88.1
C160 C159 C163 N151 -167.4
C109 C159 C163 N151 -49.8
N101 C159 C163 N151 -19.7
C110 C159 C163 N151 -66.8
C113 C159 C163 C114 -138.6
N151 C159 C163 C114 133.3
C160 C159 C163 C114 -34.1
C109 C159 C163 C114 83.5
N101 C159 C163 C114 113.6
C110 C159 C163 C114 66.5
C113 C159 C163 N101 107.8
N151 C159 C163 N101 19.7
C160 C159 C163 N101 -147.7
C109 C159 C163 N101 -30.1
C110 C159 C163 N101 -47.1
C113 C159 C163 C164 -112.1
N151 C159 C163 C164 159.7
C160 C159 C163 C164 -7.6
C109 C159 C163 C164 110
N101 C159 C163 C164 140.1
C110 C159 C163 C164 93
N101 N151 C163 C159 119.9
C101 N151 C163 C159 -110.8
C113 N151 C163 C159 -86.4
C151 N151 C163 C159 -78.9
C109 N151 C163 C159 55.5
C105 N151 C163 C159 144.3
N101 N151 C163 C114 29.5
C101 N151 C163 C114 158.8
C113 N151 C163 C114 -176.8
C159 N151 C163 C114 -90.5
C151 N151 C163 C114 -169.4
C109 N151 C163 C114 -35
C105 N151 C163 C114 53.8
C101 N151 C163 N101 129.3
C113 N151 C163 N101 153.7
C159 N151 C163 N101 -119.9
C151 N151 C163 N101 161.1
C109 N151 C163 N101 -64.5
C105 N151 C163 N101 24.4
N101 N151 C163 C164 42.2
C101 N151 C163 C164 171.5
C113 N151 C163 C164 -164.1
C159 N151 C163 C164 -77.8
C151 N151 C163 C164 -156.7
C109 N151 C163 C164 -22.3
C105 N151 C163 C164 66.6
C164 C114 C163 C159 97.5
C165 C114 C163 C159 109.1
C113 C114 C163 C159 102.8
C115 C114 C163 C159 113.7
C164 C114 C163 N151 170
C165 C114 C163 N151 -178.4
C113 C114 C163 N151 175.3
C115 C114 C163 N151 -173.8
C164 C114 C163 N101 -178
C165 C114 C163 N101 -166.4
C113 C114 C163 N101 -172.7
C115 C114 C163 N101 -161.8
C165 C114 C163 C164 11.6
C113 C114 C163 C164 5.3
C115 C114 C163 C164 16.2
N151 N101 C163 C159 -53.7
C105 N101 C163 C159 164.6
C109 N101 C163 C159 36.8
C155 N101 C163 C159 133.7
C101 N101 C163 C159 -73.4
C113 N101 C163 C159 -81.1
C105 N101 C163 N151 -141.7
C109 N101 C163 N151 90.5
C155 N101 C163 N151 -172.7
C101 N101 C163 N151 -19.8
C113 N101 C163 N151 -27.4
C159 N101 C163 N151 53.7
N151 N101 C163 C114 -157.7
C105 N101 C163 C114 60.6
C109 N101 C163 C114 -67.2
C155 N101 C163 C114 29.6
C101 N101 C163 C114 -177.5
C113 N101 C163 C114 174.9
C159 N101 C163 C114 -104.1
N151 N101 C163 C164 -159.1
C105 N101 C163 C164 59.2
C109 N101 C163 C164 -68.6
C155 N101 C163 C164 28.2
C101 N101 C163 C164 -178.9
C113 N101 C163 C164 173.5
C159 N101 C163 C164 -105.4
C163 C114 C164 C165 71.1
C113 C114 C164 C165 70.4
C115 C114 C164 C165 -85.2
C163 C114 C164 C115 156.3
C165 C114 C164 C115 85.2
C113 C114 C164 C115 155.6
C165 C114 C164 C163 -71.1
C113 C114 C164 C163 -0.7
C115 C114 C164 C163 -156.3
C163 C114 C164 C166 178
C165 C114 C164 C166 106.9
C113 C114 C164 C166 177.2
C115 C114 C164 C166 21.6
C116 C115 C164 C165 80.3
C166 C115 C164 C165 -162.3
C114 C115 C164 C165 149.2
C116 C115 C164 C114 -68.9
C166 C115 C164 C114 48.4
C165 C115 C164 C114 -149.2
C116 C115 C164 C163 10.7
C166 C115 C164 C163 128.1
C165 C115 C164 C163 -69.6
C114 C115 C164 C163 79.7
C116 C115 C164 C166 -117.4
C165 C115 C164 C166 162.3
C114 C115 C164 C166 -48.4
C159 C163 C164 C165 115.2
N151 C163 C164 C165 -174.8
C114 C163 C164 C165 -153.7
N101 C163 C164 C165 -150.9
C159 C163 C164 C114 -91.1
N151 C163 C164 C114 -21.1
N101 C163 C164 C114 2.9
C159 C163 C164 C115 173.9
N151 C163 C164 C115 -116.1
C114 C163 C164 C115 -95
N101 C163 C164 C115 -92.1
C159 C163 C164 C166 -96.4
N151 C163 C164 C166 -26.3
C114 C163 C164 C166 -5.2
N101 C163 C164 C166 -2.4
C114 C164 C165 C115 104.7
C163 C164 C165 C115 160.5
C166 C164 C165 C115 -8.3
C115 C164 C165 C114 -104.7
C163 C164 C165 C114 55.8
C166 C164 C165 C114 -112.9
C114 C164 C165 C116 101.3
C115 C164 C165 C116 -3.4
C163 C164 C165 C116 157.1
C166 C164 C165 C116 -11.6
C116 C115 C165 C164 -170.7
C166 C115 C165 C164 37.5
C114 C115 C165 C164 -11.6
C116 C115 C165 C114 -159.1
C166 C115 C165 C114 49.1
C164 C115 C165 C114 11.6
C166 C115 C165 C116 -151.8
C164 C115 C165 C116 170.7
C114 C115 C165 C116 159.1
C163 C114 C165 C164 -111.6
C113 C114 C165 C164 -110.7
C115 C114 C165 C164 74.9
C164 C114 C165 C115 -74.9
C163 C114 C165 C115 173.5
C113 C114 C165 C115 174.4
C164 C114 C165 C116 -82.5
C163 C114 C165 C116 166
C113 C114 C165 C116 166.8
C115 C114 C165 C116 -7.5
C115 C116 C165 C164 9.7
C166 C116 C165 C164 21.3
C166 C116 C165 C115 11.6
C115 C116 C165 C114 22.1
C166 C116 C165 C114 33.7
C165 C115 C166 C116 159.7
C164 C115 C166 C116 -173.9
C114 C115 C166 C116 -158.9
C116 C115 C166 C164 173.9
C165 C115 C166 C164 -26.5
C114 C115 C166 C164 15
C165 C116 C166 C115 -5
C115 C116 C166 C164 -3.6
C165 C116 C166 C164 -8.6
C165 C164 C166 C115 14.2
C114 C164 C166 C115 -142.4
C163 C164 C166 C115 -138.2
C165 C164 C166 C116 19.1
C114 C164 C166 C116 -137.5
C115 C164 C166 C116 4.9
C163 C164 C166 C116 -133.3
C255 N251 C201 C251 -174.1
C213 N251 C201 C251 68.6
C209 N251 C201 C251 -42.2
C259 N251 C201 C251 -29.7
C205 N251 C201 C251 -169.4
C263 N251 C201 C251 53.3
C255 N251 C201 C202 173.5
C213 N251 C201 C202 56.2
C209 N251 C201 C202 -54.6
C259 N251 C201 C202 -42.2
C205 N251 C201 C202 178.2
C251 N251 C201 C202 -12.4
C263 N251 C201 C202 40.9
C255 N251 C201 N201 175.6
C213 N251 C201 N201 58.3
C209 N251 C201 N201 -52.5
C259 N251 C201 N201 -40
C205 N251 C201 N201 -179.7
C251 N251 C201 N201 -10.3
C263 N251 C201 N201 43
C255 N251 C201 C252 170.1
C213 N251 C201 C252 52.8
C209 N251 C201 C252 -58
C259 N251 C201 C252 -45.6
C205 N251 C201 C252 174.8
C251 N251 C201 C252 -15.9
C263 N251 C201 C252 37.4
C209 N201 C201 C251 -53.3
C213 N201 C201 C251 83.2
C259 N201 C201 C251 -57.6
C255 N201 C201 C251 -172.3
C263 N201 C201 C251 63.6
C205 N201 C201 C251 -168.7
C209 N201 C201 C202 -66.3
C213 N201 C201 C202 70.3
C259 N201 C201 C202 -70.5
C255 N201 C201 C202 174.7
C263 N201 C201 C202 50.6
C251 N201 C201 C202 -12.9
C205 N201 C201 C202 178.4
C209 N201 C201 N251 115.7
C213 N201 C201 N251 -107.8
C259 N201 C201 N251 111.4
C255 N201 C201 N251 -3.4
C263 N201 C201 N251 -127.4
C251 N201 C201 N251 169
C205 N201 C201 N251 0.3
C209 N201 C201 C252 -69.7
C213 N201 C201 C252 66.8
C259 N201 C201 C252 -74
C255 N201 C201 C252 171.3
C263 N201 C201 C252 47.2
C251 N201 C201 C252 -16.4
C205 N201 C201 C252 174.9
C251 C201 C202 C252 -24.8
N251 C201 C202 C252 -10.2
N201 C201 C202 C252 -10.6
N251 C201 C202 C251 14.6
N201 C201 C202 C251 14.2
C252 C201 C202 C251 24.8
C251 C201 C202 C253 -162.1
N251 C201 C202 C253 -147.5
N201 C201 C202 C253 -147.9
C252 C201 C202 C253 -137.3
C251 C201 C202 C203 171.8
N251 C201 C202 C203 -173.5
N201 C201 C202 C203 -173.9
C252 C201 C202 C203 -163.3
C252 C202 C203 C253 -1.3
C251 C202 C203 C253 -134.3
C201 C202 C203 C253 161.5
C252 C202 C203 C204 39.7
C251 C202 C203 C204 -93.4
C201 C202 C203 C204 -157.5
C253 C202 C203 C204 40.9
C252 C202 C203 C254 -10.9
C251 C202 C203 C254 -143.9
C201 C202 C203 C254 151.9
C253 C202 C203 C254 -9.6
C251 C202 C203 C252 -133.1
C201 C202 C203 C252 162.8
C253 C202 C203 C252 1.3
C253 C203 C204 C254 -65.3
C202 C203 C204 C254 -110.4
C252 C203 C204 C254 -100
C254 C203 C204 C253 65.3
C202 C203 C204 C253 -45.1
C252 C203 C204 C253 -34.7
C201 C202 C251 C252 -155.7
C253 C202 C251 C252 9.8
C203 C202 C251 C252 136.1
C252 C202 C251 C201 155.7
C253 C202 C251 C201 165.6
C203 C202 C251 C201 -68.1
C252 C202 C251 N201 137
C201 C202 C251 N201 -18.7
C253 C202 C251 N201 146.8
C203 C202 C251 N201 -86.9
C252 C202 C251 N251 142.3
C201 C202 C251 N251 -13.5
C253 C202 C251 N251 152.1
C203 C202 C251 N251 -81.6
C252 C202 C251 C209 -141.7
C201 C202 C251 C209 62.6
C253 C202 C251 C209 -131.9
C203 C202 C251 C209 -5.6
C202 C201 C251 C252 12.6
N251 C201 C251 C252 -155.2
N201 C201 C251 C252 -153.3
N251 C201 C251 C202 -167.8
N201 C201 C251 C202 -165.8
C252 C201 C251 C202 -12.6
C202 C201 C251 N201 165.8
N251 C201 C251 N201 -2
C252 C201 C251 N201 153.3
C202 C201 C251 N251 167.8
N201 C201 C251 N251 2
C252 C201 C251 N251 155.2
C202 C201 C251 C209 -158.6
N251 C201 C251 C209 33.6
N201 C201 C251 C209 35.6
C252 C201 C251 C209 -171.1
C209 N201 C251 C252 -166.5
C213 N201 C251 C252 -46.5
C259 N201 C251 C252 -140.8
C255 N201 C251 C252 77.6
C263 N201 C251 C252 -56.9
C201 N201 C251 C252 64.7
C205 N201 C251 C252 83.2
C209 N201 C251 C202 147
C213 N201 C251 C202 -93
C259 N201 C251 C202 172.7
C255 N201 C251 C202 31.2
C263 N201 C251 C202 -103.4
C201 N201 C251 C202 18.2
C205 N201 C251 C202 36.7
C209 N201 C251 C201 128.8
C213 N201 C251 C201 -111.2
C259 N201 C251 C201 154.5
C255 N201 C251 C201 13
C263 N201 C251 C201 -121.5
C205 N201 C251 C201 18.5
C209 N201 C251 N251 116.8
C213 N201 C251 N251 -123.2
C259 N201 C251 N251 142.5
C255 N201 C251 N251 1
C263 N201 C251 N251 -133.5
C201 N201 C251 N251 -12
C205 N201 C251 N251 6.5
C213 N201 C251 C209 120
C259 N201 C251 C209 25.7
C255 N201 C251 C209 -115.8
C263 N201 C251 C209 109.6
C201 N201 C251 C209 -128.8
C205 N201 C251 C209 -110.3
C255 N251 C251 C252 65.4
C213 N251 C251 C252 -67.6
C209 N251 C251 C252 -173.3
C201 N251 C251 C252 50.8
C259 N251 C251 C252 -147.1
C205 N251 C251 C252 74.2
C263 N251 C251 C252 -74.9
C255 N251 C251 C202 28.6
C213 N251 C251 C202 -104.4
C209 N251 C251 C202 149.9
C201 N251 C251 C202 14
C259 N251 C251 C202 176.1
C205 N251 C251 C202 37.4
C263 N251 C251 C202 -111.7
C255 N251 C251 C201 14.7
C213 N251 C251 C201 -118.4
C209 N251 C251 C201 135.9
C259 N251 C251 C201 162.2
C205 N251 C251 C201 23.5
C263 N251 C251 C201 -125.7
C255 N251 C251 N201 -178.1
C213 N251 C251 N201 48.8
C209 N251 C251 N201 -56.9
C201 N251 C251 N201 167.2
C259 N251 C251 N201 -30.6
C205 N251 C251 N201 -169.3
C263 N251 C251 N201 41.5
C255 N251 C251 C209 -121.3
C213 N251 C251 C209 105.7
C201 N251 C251 C209 -135.9
C259 N251 C251 C209 26.2
C205 N251 C251 C209 -112.5
C263 N251 C251 C209 98.4
C201 C202 C252 C251 23.7
C253 C202 C252 C251 -174.5
C203 C202 C252 C251 -173.7
C251 C202 C252 C253 174.5
C201 C202 C252 C253 -161.8
C203 C202 C252 C253 0.8
C251 C202 C252 C201 -23.7
C253 C202 C252 C201 161.8
C203 C202 C252 C201 162.6
C251 C202 C252 C203 173.7
C201 C202 C252 C203 -162.6
C253 C202 C252 C203 -0.8
C201 C251 C252 C202 -22.2
N201 C251 C252 C202 -80.8
N251 C251 C252 C202 -65.6
C209 C251 C252 C202 130.5
C202 C251 C252 C253 -13.7
C201 C251 C252 C253 -35.9
N201 C251 C252 C253 -94.6
N251 C251 C252 C253 -79.3
C209 C251 C252 C253 116.8
C202 C251 C252 C201 22.2
N201 C251 C252 C201 -58.7
N251 C251 C252 C201 -43.4
C209 C251 C252 C201 152.7
C202 C251 C252 C203 -5.3
C201 C251 C252 C203 -27.4
N201 C251 C252 C203 -86.1
N251 C251 C252 C203 -70.8
C209 C251 C252 C203 125.2
C251 C201 C252 C202 146.4
N251 C201 C252 C202 171.4
N201 C201 C252 C202 170.4
C202 C201 C252 C251 -146.4
N251 C201 C252 C251 25
N201 C201 C252 C251 24
C251 C201 C252 C253 165.5
C202 C201 C252 C253 19.1
N251 C201 C252 C253 -169.5
N201 C201 C252 C253 -170.5
C251 C201 C252 C203 158
C202 C201 C252 C203 11.6
N251 C201 C252 C203 -177
N201 C201 C252 C203 -177.9
C253 C203 C252 C202 178.5
C204 C203 C252 C202 -143.1
C254 C203 C252 C202 170.3
C253 C203 C252 C251 -173.7
C204 C203 C252 C251 -135.3
C254 C203 C252 C251 178.1
C202 C203 C252 C251 7.8
C204 C203 C252 C253 38.4
C254 C203 C252 C253 -8.2
C202 C203 C252 C253 -178.5
C253 C203 C252 C201 166.8
C204 C203 C252 C201 -154.9
C254 C203 C252 C201 158.5
C202 C203 C252 C201 -11.8
C204 C203 C253 C254 55.7
C202 C203 C253 C254 -169.4
C252 C203 C253 C254 -169.8
C254 C203 C253 C204 -55.7
C202 C203 C253 C204 134.9
C252 C203 C253 C204 134.5
C204 C203 C253 C202 -134.9
C254 C203 C253 C202 169.4
C252 C203 C253 C202 -0.4
C204 C203 C253 C252 -134.5
C254 C203 C253 C252 169.8
C202 C203 C253 C252 0.4
C254 C204 C253 C203 90.4
C203 C204 C253 C254 -90.4
C254 C204 C253 C202 145
C203 C204 C253 C202 54.6
C254 C204 C253 C252 173.3
C203 C204 C253 C252 82.9
C252 C202 C253 C203 178.9
C251 C202 C253 C203 170
C201 C202 C253 C203 -38
C252 C202 C253 C254 -158.8
C251 C202 C253 C254 -167.7
C201 C202 C253 C254 -15.7
C203 C202 C253 C254 22.3
C252 C202 C253 C204 124.1
C251 C202 C253 C204 115.2
C201 C202 C253 C204 -92.8
C203 C202 C253 C204 -54.8
C251 C202 C253 C252 -8.9
C201 C202 C253 C252 143.1
C203 C202 C253 C252 -178.9
C202 C252 C253 C203 -1
C251 C252 C253 C203 13.2
C201 C252 C253 C203 -14.4
C202 C252 C253 C254 74.1
C251 C252 C253 C254 88.3
C201 C252 C253 C254 60.7
C203 C252 C253 C254 75.1
C202 C252 C253 C204 -74.1
C251 C252 C253 C204 -59.8
C201 C252 C253 C204 -87.5
C203 C252 C253 C204 -73.1
C251 C252 C253 C202 14.3
C201 C252 C253 C202 -13.4
C203 C252 C253 C202 1
C203 C204 C254 C253 52.1
C253 C204 C254 C203 -52.1
C203 C253 C254 C204 -75.9
C202 C253 C254 C204 -97.5
C252 C253 C254 C204 -152.5
C204 C253 C254 C203 75.9
C202 C253 C254 C203 -21.5
C252 C253 C254 C203 -76.6
C253 C203 C254 C204 81.4
C202 C203 C254 C204 92.8
C252 C203 C254 C204 89.7
C204 C203 C254 C253 -81.4
C202 C203 C254 C253 11.3
C252 C203 C254 C253 8.2
C255 N251 C205 C256 -174
C213 N251 C205 C256 -176.1
C209 N251 C205 C256 -56.2
C201 N251 C205 C256 62.7
C259 N251 C205 C256 -94
C251 N251 C205 C256 45.2
C263 N251 C205 C256 -172.8
C255 N251 C205 C206 -163.2
C213 N251 C205 C206 -165.3
C209 N251 C205 C206 -45.4
C201 N251 C205 C206 73.5
C259 N251 C205 C206 -83.2
C251 N251 C205 C206 56
C263 N251 C205 C206 -162
C255 N251 C205 N201 -57.4
C213 N251 C205 N201 -59.4
C209 N251 C205 N201 60.4
C201 N251 C205 N201 179.3
C259 N251 C205 N201 22.6
C251 N251 C205 N201 161.8
C263 N251 C205 N201 -56.2
C209 N201 C205 C256 -48.6
C213 N201 C205 C256 179.5
C259 N201 C205 C256 -90.8
C255 N201 C205 C256 172.3
C263 N201 C205 C256 -178.7
C251 N201 C205 C256 50.5
C201 N201 C205 C256 63.9
C209 N201 C205 C206 -38
C213 N201 C205 C206 -169.9
C259 N201 C205 C206 -80.2
C255 N201 C205 C206 -177.1
C263 N201 C205 C206 -168.1
C251 N201 C205 C206 61.1
C201 N201 C205 C206 74.5
C209 N201 C205 N251 -113.1
C213 N201 C205 N251 115
C259 N201 C205 N251 -155.3
C255 N201 C205 N251 107.7
C263 N201 C205 N251 116.8
C251 N201 C205 N251 -14
C201 N201 C205 N251 -0.7
C256 C205 C206 C207 -64.3
N251 C205 C206 C207 -173.7
N201 C205 C206 C207 -177.7
C256 C205 C206 C255 114.2
N251 C205 C206 C255 4.7
N201 C205 C206 C255 0.7
C256 C205 C206 C257 -60.7
N251 C205 C206 C257 -170.2
N201 C205 C206 C257 -174.2
C205 C206 C207 C257 9
C255 C206 C207 C257 8.6
C205 C206 C207 C258 -169.1
C255 C206 C207 C258 -169.6
C257 C206 C207 C258 -178.1
C205 C206 C207 C256 39
C255 C206 C207 C256 38.5
C257 C206 C207 C256 30
C205 C206 C207 C208 67.8
C255 C206 C207 C208 67.3
C257 C206 C207 C208 58.8
C213 N251 C255 C256 -176.8
C209 N251 C255 C256 -59.6
C201 N251 C255 C256 63.7
C259 N251 C255 C256 -95.5
C205 N251 C255 C256 5.2
C251 N251 C255 C256 52.4
C263 N251 C255 C256 -173.7
C213 N251 C255 N201 -52.1
C209 N251 C255 N201 65.1
C201 N251 C255 N201 -171.6
C259 N251 C255 N201 29.2
C205 N251 C255 N201 129.9
C251 N251 C255 N201 177.1
C263 N251 C255 N201 -49
C213 N251 C255 C206 -167.1
C209 N251 C255 C206 -49.9
C201 N251 C255 C206 73.4
C259 N251 C255 C206 -85.8
C205 N251 C255 C206 14.9
C251 N251 C255 C206 62.1
C263 N251 C255 C206 -164
C209 N201 C255 N251 -106.6
C213 N201 C255 N251 122.5
C259 N201 C255 N251 -147.9
C263 N201 C255 N251 124
C251 N201 C255 N251 -2
C201 N201 C255 N251 7.4
C205 N201 C255 N251 -64.7
C209 N201 C255 C256 -48.7
C213 N201 C255 C256 -179.6
C259 N201 C255 C256 -90
C263 N201 C255 C256 -178.1
C251 N201 C255 C256 55.9
C201 N201 C255 C256 65.3
C205 N201 C255 C256 -6.8
C209 N201 C255 C206 -39.3
C213 N201 C255 C206 -170.3
C259 N201 C255 C206 -80.6
C263 N201 C255 C206 -168.7
C251 N201 C255 C206 65.3
C201 N201 C255 C206 74.7
C205 N201 C255 C206 2.6
C207 C206 C255 N251 -171.5
C205 C206 C255 N251 -173.3
C257 C206 C255 N251 -168.1
C207 C206 C255 C256 -52.8
C205 C206 C255 C256 -54.7
C257 C206 C255 C256 -49.4
C207 C206 C255 N201 -177.2
C205 C206 C255 N201 -179
C257 C206 C255 N201 -173.8
C206 C205 C256 C207 97.7
N251 C205 C256 C207 171.1
N201 C205 C256 C207 167.3
C206 C205 C256 C255 -71.6
N251 C205 C256 C255 1.8
N201 C205 C256 C255 -2
C206 C205 C256 C257 110.5
N251 C205 C256 C257 -176.2
N201 C205 C256 C257 -179.9
C257 C207 C256 C205 29.3
C258 C207 C256 C205 179.1
C206 C207 C256 C205 -123.1
C208 C207 C256 C205 82.9
C257 C207 C256 C255 33.6
C258 C207 C256 C255 -176.6
C206 C207 C256 C255 -118.8
C208 C207 C256 C255 87.2
C258 C207 C256 C257 149.8
C206 C207 C256 C257 -152.4
C208 C207 C256 C257 53.6
N251 C255 C256 C205 -177.4
N201 C255 C256 C205 177.2
C206 C255 C256 C205 117.2
N251 C255 C256 C207 168.9
N201 C255 C256 C207 163.5
C206 C255 C256 C207 103.5
N251 C255 C256 C257 -175.2
N201 C255 C256 C257 179.4
C206 C255 C256 C257 119.4
C206 C207 C257 C258 -179.2
C256 C207 C257 C258 173.3
C208 C207 C257 C258 72.1
C258 C207 C257 C208 -72.1
C206 C207 C257 C208 108.6
C256 C207 C257 C208 101.2
C258 C207 C257 C256 -173.3
C206 C207 C257 C256 7.4
C208 C207 C257 C256 -101.2
C258 C207 C257 C206 179.2
C256 C207 C257 C206 -7.4
C208 C207 C257 C206 -108.6
C205 C256 C257 C207 -155.8
C255 C256 C257 C207 -156.4
C205 C256 C257 C258 -161.6
C207 C256 C257 C258 -5.8
C255 C256 C257 C258 -162.2
C205 C256 C257 C208 110.6
C207 C256 C257 C208 -93.6
C255 C256 C257 C208 110
C205 C256 C257 C206 -128.5
C207 C256 C257 C206 27.3
C255 C256 C257 C206 -129.2
C205 C206 C257 C207 -171.6
C255 C206 C257 C207 -172.9
C207 C206 C257 C258 0.6
C205 C206 C257 C258 -170.9
C255 C206 C257 C258 -172.2
C207 C206 C257 C208 -85.1
C205 C206 C257 C208 103.3
C255 C206 C257 C208 102
C207 C206 C257 C256 -147.7
C205 C206 C257 C256 40.7
C255 C206 C257 C256 39.5
C258 C257 C208 C207 -52.4
C256 C257 C208 C207 53.7
C206 C257 C208 C207 43.6
C207 C257 C208 C258 52.4
C256 C257 C208 C258 106.1
C206 C257 C208 C258 95.9
C258 C207 C208 C257 101.1
C206 C207 C208 C257 -99.9
C256 C207 C208 C257 -92.6
C257 C207 C208 C258 -101.1
C206 C207 C208 C258 159
C256 C207 C208 C258 166.3
C206 C207 C258 C257 178.3
C256 C207 C258 C257 -150.5
C208 C207 C258 C257 -50.8
C257 C207 C258 C208 50.8
C206 C207 C258 C208 -130.9
C256 C207 C258 C208 -99.7
C208 C257 C258 C207 110.8
C256 C257 C258 C207 5.5
C206 C257 C258 C207 -0.5
C207 C257 C258 C208 -110.8
C256 C257 C258 C208 -105.4
C206 C257 C258 C208 -111.4
C257 C208 C258 C207 -34.7
C207 C208 C258 C257 34.7
C213 N201 C209 C259 50.7
C255 N201 C209 C259 -68.8
C263 N201 C209 C259 65.6
C251 N201 C209 C259 146.6
C201 N201 C209 C259 -177.2
C205 N201 C209 C259 -71.5
C213 N201 C209 C210 66.8
C259 N201 C209 C210 16.2
C255 N201 C209 C210 -52.6
C263 N201 C209 C210 81.8
C251 N201 C209 C210 162.8
C201 N201 C209 C210 -161.1
C205 N201 C209 C210 -55.3
C213 N201 C209 N251 147.8
C259 N201 C209 N251 97.2
C255 N201 C209 N251 28.4
C263 N201 C209 N251 162.8
C251 N201 C209 N251 -116.2
C201 N201 C209 N251 -80.1
C205 N201 C209 N251 25.7
C213 N201 C209 C260 59.5
C259 N201 C209 C260 8.9
C255 N201 C209 C260 -59.9
C263 N201 C209 C260 74.5
C251 N201 C209 C260 155.5
C201 N201 C209 C260 -168.4
C205 N201 C209 C260 -62.6
C213 N201 C209 C251 -95.9
C259 N201 C209 C251 -146.6
C255 N201 C209 C251 144.6
C263 N201 C209 C251 -81
C201 N201 C209 C251 36.2
C205 N201 C209 C251 141.9
C255 N251 C209 C259 -63.3
C213 N251 C209 C259 54.3
C201 N251 C209 C259 168.4
C205 N251 C209 C259 -68.6
C251 N251 C209 C259 138.3
C263 N251 C209 C259 65.4
C255 N251 C209 N201 -143.1
C213 N251 C209 N201 -25.5
C201 N251 C209 N201 88.6
C259 N251 C209 N201 -79.8
C205 N251 C209 N201 -148.4
C251 N251 C209 N201 58.5
C263 N251 C209 N201 -14.4
C255 N251 C209 C210 -39.7
C213 N251 C209 C210 77.9
C201 N251 C209 C210 -168
C259 N251 C209 C210 23.6
C205 N251 C209 C210 -45
C251 N251 C209 C210 161.8
C263 N251 C209 C210 88.9
C255 N251 C209 C260 -49.9
C213 N251 C209 C260 67.7
C201 N251 C209 C260 -178.2
C259 N251 C209 C260 13.4
C205 N251 C209 C260 -55.1
C251 N251 C209 C260 151.7
C263 N251 C209 C260 78.8
C255 N251 C209 C251 158.4
C213 N251 C209 C251 -84
C201 N251 C209 C251 30.1
C259 N251 C209 C251 -138.3
C205 N251 C209 C251 153.2
C263 N251 C209 C251 -72.9
C252 C251 C209 C259 123.8
C202 C251 C209 C259 -139.9
C201 C251 C209 C259 -84
N201 C251 C209 C259 -35.6
N251 C251 C209 C259 -45.2
C252 C251 C209 N201 159.4
C202 C251 C209 N201 -104.3
C201 C251 C209 N201 -48.4
N251 C251 C209 N201 -9.6
C252 C251 C209 C210 95.5
C202 C251 C209 C210 -168.2
C201 C251 C209 C210 -112.3
N201 C251 C209 C210 -63.9
N251 C251 C209 C210 -73.5
C252 C251 C209 N251 169
C202 C251 C209 N251 -94.7
C201 C251 C209 N251 -38.8
N201 C251 C209 N251 9.6
C252 C251 C209 C260 112.6
C202 C251 C209 C260 -151.1
C201 C251 C209 C260 -95.2
N201 C251 C209 C260 -46.8
N251 C251 C209 C260 -56.4
C259 C209 C210 C260 -2.8
N201 C209 C210 C260 -23.4
N251 C209 C210 C260 -33.3
C251 C209 C210 C260 31.5
N201 C209 C210 C259 -20.5
N251 C209 C210 C259 -30.5
C260 C209 C210 C259 2.8
C251 C209 C210 C259 34.4
C259 C209 C210 C211 -157.6
N201 C209 C210 C211 -178.1
N251 C209 C210 C211 171.9
C260 C209 C210 C211 -154.7
C251 C209 C210 C211 -123.2
C259 C209 C210 C261 -135.4
N201 C209 C210 C261 -155.9
N251 C209 C210 C261 -165.9
C260 C209 C210 C261 -132.6
C251 C209 C210 C261 -101
C260 C210 C211 C261 -84.5
C259 C210 C211 C261 18.9
C209 C210 C211 C261 66.9
C260 C210 C211 C262 86.8
C259 C210 C211 C262 -169.7
C209 C210 C211 C262 -121.8
C261 C210 C211 C262 171.4
C260 C210 C211 C212 26.8
C259 C210 C211 C212 130.3
C209 C210 C211 C212 178.2
C261 C210 C211 C212 111.4
C259 C210 C211 C260 103.5
C209 C210 C211 C260 151.4
C261 C210 C211 C260 84.5
N201 C209 C259 C260 162.5
C210 C209 C259 C260 1.8
N251 C209 C259 C260 152.9
C251 C209 C259 C260 -167.5
N201 C209 C259 C210 160.7
N251 C209 C259 C210 151.1
C260 C209 C259 C210 -1.8
C251 C209 C259 C210 -169.3
C210 C209 C259 N201 -160.7
N251 C209 C259 N201 -9.5
C260 C209 C259 N201 -162.5
C251 C209 C259 N201 30.1
N201 C209 C259 N251 9.5
C210 C209 C259 N251 -151.1
C260 C209 C259 N251 -152.9
C251 C209 C259 N251 39.6
C211 C210 C259 C260 -115.9
C209 C210 C259 C260 -177.1
C261 C210 C259 C260 -105.6
C260 C210 C259 C209 177.1
C211 C210 C259 C209 61.1
C261 C210 C259 C209 71.5
C260 C210 C259 N201 -153.6
C211 C210 C259 N201 90.5
C209 C210 C259 N201 29.4
C261 C210 C259 N201 100.9
C260 C210 C259 N251 -139.9
C211 C210 C259 N251 104.1
C209 C210 C259 N251 43
C261 C210 C259 N251 114.5
C209 N201 C259 C260 -95.8
C213 N201 C259 C260 125.6
C255 N201 C259 C260 25.8
C263 N201 C259 C260 144.3
C251 N201 C259 C260 -132.7
C201 N201 C259 C260 -90.1
C205 N201 C259 C260 22
C213 N201 C259 C209 -138.6
C255 N201 C259 C209 121.7
C263 N201 C259 C209 -119.9
C251 N201 C259 C209 -36.9
C201 N201 C259 C209 5.8
C205 N201 C259 C209 117.9
C209 N201 C259 C210 -32.8
C213 N201 C259 C210 -171.4
C255 N201 C259 C210 88.9
C263 N201 C259 C210 -152.7
C251 N201 C259 C210 -69.7
C201 N201 C259 C210 -27
C205 N201 C259 C210 85.1
C209 N201 C259 N251 -107
C213 N201 C259 N251 114.5
C255 N201 C259 N251 14.7
C263 N201 C259 N251 133.2
C251 N201 C259 N251 -143.8
C201 N201 C259 N251 -101.2
C205 N201 C259 N251 10.9
C255 N251 C259 C260 25
C213 N251 C259 C260 129.3
C209 N251 C259 C260 -103.7
C201 N251 C259 C260 -122.5
C205 N251 C259 C260 19.9
C251 N251 C259 C260 -143.3
C263 N251 C259 C260 145.5
C255 N251 C259 C209 128.8
C213 N251 C259 C209 -127
C201 N251 C259 C209 -18.8
C205 N251 C259 C209 123.6
C251 N251 C259 C209 -39.6
C263 N251 C259 C209 -110.7
C255 N251 C259 C210 81.4
C213 N251 C259 C210 -174.3
C209 N251 C259 C210 -47.3
C201 N251 C259 C210 -66.1
C205 N251 C259 C210 76.3
C251 N251 C259 C210 -86.9
C263 N251 C259 C210 -158
C255 N251 C259 N201 -162.1
C213 N251 C259 N201 -57.9
C209 N251 C259 N201 69.1
C201 N251 C259 N201 50.3
C205 N251 C259 N201 -167.3
C251 N251 C259 N201 29.5
C263 N251 C259 N201 -41.6
C211 C210 C260 C259 155.6
C209 C210 C260 C259 2.4
C261 C210 C260 C259 129.2
C259 C210 C260 C209 -2.4
C211 C210 C260 C209 153.2
C261 C210 C260 C209 126.8
C259 C210 C260 C211 -155.6
C209 C210 C260 C211 -153.2
C261 C210 C260 C211 -26.4
C259 C210 C260 C261 -129.2
C211 C210 C260 C261 26.4
C209 C210 C260 C261 -126.8
C209 C259 C260 C210 -3.3
N201 C259 C260 C210 84.8
N251 C259 C260 C210 89
C210 C259 C260 C209 3.3
N201 C259 C260 C209 88.1
N251 C259 C260 C209 92.3
C209 C259 C260 C211 14.5
C210 C259 C260 C211 17.8
N201 C259 C260 C211 102.6
N251 C259 C260 C211 106.8
C209 C259 C260 C261 33.1
C210 C259 C260 C261 36.4
N201 C259 C260 C261 121.2
N251 C259 C260 C261 125.4
C259 C209 C260 C210 175.8
N201 C209 C260 C210 159
N251 C209 C260 C210 149.7
C251 C209 C260 C210 -164.1
N201 C209 C260 C259 -16.8
C210 C209 C260 C259 -175.8
N251 C209 C260 C259 -26.1
C251 C209 C260 C259 20.1
C259 C209 C260 C211 -167.4
N201 C209 C260 C211 175.8
C210 C209 C260 C211 16.8
N251 C209 C260 C211 166.5
C251 C209 C260 C211 -147.3
C259 C209 C260 C261 -149.2
N201 C209 C260 C261 -166
C210 C209 C260 C261 35.1
N251 C209 C260 C261 -175.2
C251 C209 C260 C261 -129
C261 C211 C260 C210 96.9
C262 C211 C260 C210 -107.3
C212 C211 C260 C210 -155.4
C261 C211 C260 C259 68.8
C262 C211 C260 C259 -135.5
C210 C211 C260 C259 -28.2
C212 C211 C260 C259 176.4
C261 C211 C260 C209 76.7
C262 C211 C260 C209 -127.6
C210 C211 C260 C209 -20.2
C212 C211 C260 C209 -175.6
C262 C211 C260 C261 155.7
C210 C211 C260 C261 -96.9
C212 C211 C260 C261 107.7
C262 C211 C261 C210 -171.7
C212 C211 C261 C210 -118.3
C260 C211 C261 C210 -16
C210 C211 C261 C262 171.7
C212 C211 C261 C262 53.4
C260 C211 C261 C262 155.7
C262 C211 C261 C212 -53.4
C210 C211 C261 C212 118.3
C260 C211 C261 C212 102.3
C262 C211 C261 C260 -155.7
C210 C211 C261 C260 16
C212 C211 C261 C260 -102.3
C260 C210 C261 C211 109.4
C259 C210 C261 C211 -169.9
C209 C210 C261 C211 -122.1
C260 C210 C261 C262 104.9
C259 C210 C261 C262 -174.4
C211 C210 C261 C262 -4.5
C209 C210 C261 C262 -126.6
C260 C210 C261 C212 64.4
C259 C210 C261 C212 145.1
C211 C210 C261 C212 -45
C209 C210 C261 C212 -167.1
C259 C210 C261 C260 80.7
C211 C210 C261 C260 -109.4
C209 C210 C261 C260 128.5
C210 C260 C261 C211 -63.5
C259 C260 C261 C211 -119.3
C209 C260 C261 C211 -101.7
C259 C260 C261 C210 -55.8
C209 C260 C261 C210 -38.1
C211 C260 C261 C210 63.5
C210 C260 C261 C262 -76.6
C259 C260 C261 C262 -132.4
C209 C260 C261 C262 -114.8
C211 C260 C261 C262 -13.1
C210 C260 C261 C212 -115.4
C259 C260 C261 C212 -171.2
C209 C260 C261 C212 -153.5
C211 C260 C261 C212 -51.9
C261 C211 C212 C262 -128.6
C210 C211 C212 C262 126.3
C260 C211 C212 C262 133.6
C262 C211 C212 C261 128.6
C210 C211 C212 C261 -105.1
C260 C211 C212 C261 -97.8
C211 C261 C212 C262 42.5
C210 C261 C212 C262 92.9
C260 C261 C212 C262 107
C210 C261 C212 C211 50.4
C262 C261 C212 C211 -42.5
C260 C261 C212 C211 64.5
C261 C212 C262 C211 -17.1
C211 C212 C262 C261 17.1
C261 C211 C262 C212 78.8
C210 C211 C262 C212 -89.9
C260 C211 C262 C212 -68.8
C210 C211 C262 C261 -168.7
C212 C211 C262 C261 -78.8
C260 C211 C262 C261 -147.6
C211 C261 C262 C212 -96.6
C210 C261 C262 C212 -89.4
C260 C261 C262 C212 -74.2
C210 C261 C262 C211 7.2
C212 C261 C262 C211 96.6
C260 C261 C262 C211 22.5
C209 N201 C213 C214 171.2
C259 N201 C213 C214 -155.7
C255 N201 C213 C214 -62.5
C263 N201 C213 C214 121.7
C251 N201 C213 C214 88
C201 N201 C213 C214 41.2
C205 N201 C213 C214 -63
C209 N201 C213 C264 95.4
C259 N201 C213 C264 128.5
C255 N201 C213 C264 -138.3
C263 N201 C213 C264 45.9
C251 N201 C213 C264 12.2
C201 N201 C213 C264 -34.6
C205 N201 C213 C264 -138.8
C209 N201 C213 N251 -149.7
C259 N201 C213 N251 -116.5
C255 N201 C213 N251 -23.4
C263 N201 C213 N251 160.9
C251 N201 C213 N251 127.1
C201 N201 C213 N251 80.3
C205 N201 C213 N251 -23.9
C255 N251 C213 C214 -64.4
C209 N251 C213 C214 168.3
C201 N251 C213 C214 58.4
C259 N251 C213 C214 -159.2
C205 N251 C213 C214 -64.2
C251 N251 C213 C214 99.2
C263 N251 C213 C214 125.2
C255 N251 C213 C264 -128.9
C209 N251 C213 C264 103.8
C201 N251 C213 C264 -6.2
C259 N251 C213 C264 136.3
C205 N251 C213 C264 -128.7
C251 N251 C213 C264 34.7
C263 N251 C213 C264 60.7
C255 N251 C213 N201 150.9
C209 N251 C213 N201 23.6
C201 N251 C213 N201 -86.3
C259 N251 C213 N201 56.1
C205 N251 C213 N201 151.1
C251 N251 C213 N201 -45.5
C263 N251 C213 N201 -19.5
N201 C213 C214 C264 -138
N251 C213 C214 C264 -145
C264 C213 C214 C215 -17.2
N201 C213 C214 C215 -155.2
N251 C213 C214 C215 -162.2
C264 C213 C214 C263 26.4
N201 C213 C214 C263 -111.6
N251 C213 C214 C263 -118.6
C264 C213 C214 C265 -30.5
N201 C213 C214 C265 -168.5
N251 C213 C214 C265 -175.5
C264 C214 C215 C265 -59.5
C213 C214 C215 C265 -41.9
C263 C214 C215 C265 -53.9
C213 C214 C215 C264 17.6
C263 C214 C215 C264 5.5
C265 C214 C215 C264 59.5
C264 C214 C215 C216 174.5
C213 C214 C215 C216 -167.9
C263 C214 C215 C216 -179.9
C265 C214 C215 C216 -126
C264 C214 C215 C266 9.3
C213 C214 C215 C266 26.8
C263 C214 C215 C266 14.8
C265 C214 C215 C266 68.7
C264 C215 C216 C265 -97
C214 C215 C216 C265 136.3
C266 C215 C216 C265 -56.5
C209 N201 C263 C264 165.8
C213 N201 C263 C264 -57.3
C259 N201 C263 C264 -154
C255 N201 C263 C264 -62.1
C251 N201 C263 C264 89.5
C201 N201 C263 C264 49.1
C205 N201 C263 C264 -62.7
C209 N201 C263 C214 -172.8
C213 N201 C263 C214 -35.9
C259 N201 C263 C214 -132.7
C255 N201 C263 C214 -40.7
C251 N201 C263 C214 110.9
C201 N201 C263 C214 70.5
C205 N201 C263 C214 -41.4
C209 N201 C263 N251 -160.2
C213 N201 C263 N251 -23.3
C259 N201 C263 N251 -120
C255 N201 C263 N251 -28.1
C251 N201 C263 N251 123.5
C201 N201 C263 N251 83.1
C205 N201 C263 N251 -28.8
C213 C214 C263 C264 -148.5
C215 C214 C263 C264 -6.4
C265 C214 C263 C264 -21.8
C264 C214 C263 N201 -165.4
C213 C214 C263 N201 46.1
C215 C214 C263 N201 -171.7
C265 C214 C263 N201 172.8
C264 C214 C263 N251 -167
C213 C214 C263 N251 44.5
C215 C214 C263 N251 -173.3
C265 C214 C263 N251 171.2
C255 N251 C263 C264 -63.8
C213 N251 C263 C264 -53
C209 N251 C263 C264 168.5
C201 N251 C263 C264 64.3
C259 N251 C263 C264 -153.9
C205 N251 C263 C264 -63.9
C251 N251 C263 C264 100.1
C255 N251 C263 N201 144.5
C213 N251 C263 N201 155.4
C209 N251 C263 N201 16.8
C201 N251 C263 N201 -87.3
C259 N251 C263 N201 54.4
C205 N251 C263 N201 144.4
C251 N251 C263 N201 -51.6
C255 N251 C263 C214 -47.8
C213 N251 C263 C214 -36.9
C209 N251 C263 C214 -175.5
C201 N251 C263 C214 80.4
C259 N251 C263 C214 -137.9
C205 N251 C263 C214 -47.9
C251 N251 C263 C214 116.1
C213 C214 C264 C263 9.3
C215 C214 C264 C263 173.3
C265 C214 C264 C263 153.2
C213 C214 C264 C215 -164
C263 C214 C264 C215 -173.3
C265 C214 C264 C215 -20.1
C215 C214 C264 C213 164
C263 C214 C264 C213 -9.3
C265 C214 C264 C213 143.9
C213 C214 C264 C265 -143.9
C215 C214 C264 C265 20.1
C263 C214 C264 C265 -153.2
C213 C214 C264 C266 -173.2
C215 C214 C264 C266 -9.2
C263 C214 C264 C266 177.4
C265 C214 C264 C266 -29.4
N201 C263 C264 C214 28.7
N251 C263 C264 C214 21.9
N201 C263 C264 C215 40.1
C214 C263 C264 C215 11.4
N251 C263 C264 C215 33.3
N201 C263 C264 C213 52.3
C214 C263 C264 C213 23.6
N251 C263 C264 C213 45.5
N201 C263 C264 C265 95.9
C214 C263 C264 C265 67.3
N251 C263 C264 C265 89.2
N201 C263 C264 C266 -147.3
C214 C263 C264 C266 -176
N251 C263 C264 C266 -154
C265 C215 C264 C214 132.7
C216 C215 C264 C214 -130.2
C266 C215 C264 C214 -171.7
C265 C215 C264 C263 120.2
C214 C215 C264 C263 -12.4
C216 C215 C264 C263 -142.6
C266 C215 C264 C263 175.8
C265 C215 C264 C213 114.8
C214 C215 C264 C213 -17.9
C216 C215 C264 C213 -148.1
C266 C215 C264 C213 170.4
C214 C215 C264 C265 -132.7
C216 C215 C264 C265 97.1
C266 C215 C264 C265 55.6
C265 C215 C264 C266 -55.6
C214 C215 C264 C266 171.7
C216 C215 C264 C266 41.5
N201 C213 C264 C214 102.1
N251 C213 C264 C214 84.4
C214 C213 C264 C263 -153.6
N201 C213 C264 C263 -51.6
N251 C213 C264 C263 -69.3
C214 C213 C264 C215 18.3
N201 C213 C264 C215 120.3
N251 C213 C264 C215 102.7
C214 C213 C264 C265 53.9
N201 C213 C264 C265 156
N251 C213 C264 C265 138.3
C214 C213 C264 C266 153.6
N201 C213 C264 C266 -104.4
N251 C213 C264 C266 -122
C264 C215 C265 C266 68.1
C214 C215 C265 C266 110.9
C216 C215 C265 C266 -106.5
C214 C215 C265 C264 42.7
C216 C215 C265 C264 -174.7
C266 C215 C265 C264 -68.1
C264 C215 C265 C216 174.7
C214 C215 C265 C216 -142.6
C266 C215 C265 C216 106.5
C264 C215 C265 C214 -42.7
C216 C215 C265 C214 142.6
C266 C215 C265 C214 -110.9
C214 C264 C265 C215 -42.3
C263 C264 C265 C215 -108.8
C213 C264 C265 C215 -88.7
C266 C264 C265 C215 107.1
C214 C264 C265 C266 -149.4
C263 C264 C265 C266 144.2
C215 C264 C265 C266 -107.1
C213 C264 C265 C266 164.3
C214 C264 C265 C216 -48.1
C263 C264 C265 C216 -114.6
C215 C264 C265 C216 -5.8
C213 C264 C265 C216 -94.5
C266 C264 C265 C216 101.3
C263 C264 C265 C214 -66.5
C215 C264 C265 C214 42.3
C213 C264 C265 C214 -46.4
C266 C264 C265 C214 149.4
C215 C216 C265 C266 89.1
C215 C216 C265 C264 5.9
C215 C216 C265 C214 -23
C264 C214 C265 C215 109.8
C213 C214 C265 C215 144.2
C263 C214 C265 C215 130.4
C264 C214 C265 C266 31.3
C213 C214 C265 C266 65.7
C215 C214 C265 C266 -78.5
C263 C214 C265 C266 51.9
C213 C214 C265 C264 34.4
C215 C214 C265 C264 -109.8
C263 C214 C265 C264 20.7
C264 C214 C265 C216 142.6
C213 C214 C265 C216 177
C215 C214 C265 C216 32.8
C263 C214 C265 C216 163.2
C264 C265 C266 C215 59.5
C216 C265 C266 C215 -63.4
C214 C265 C266 C215 39.2
C215 C265 C266 C264 -59.5
C216 C265 C266 C264 -122.9
C214 C265 C266 C264 -20.3
C264 C215 C266 C265 -101.2
C214 C215 C266 C265 -108.9
C216 C215 C266 C265 82.5
C265 C215 C266 C264 101.2
C214 C215 C266 C264 -7.7
C216 C215 C266 C264 -176.3
C214 C264 C266 C265 39.8
C263 C264 C266 C265 -145.3
C215 C264 C266 C265 30.3
C213 C264 C266 C265 -110.2
C214 C264 C266 C215 9.5
C263 C264 C266 C215 -175.6
C213 C264 C266 C215 -140.5
C265 C264 C266 C215 -30.3
C301 N301 N351 C351 23.2
C313 N301 N351 C351 -161.8
C359 N301 N351 C351 93.8
C363 N301 N351 C351 125.5
C305 N301 N351 C351 -64.9
C364 N301 N351 C351 -164.8
C355 N301 N351 C351 -76.3
C309 N301 N351 C351 51.8
C351 N301 N351 C359 -93.8
C301 N301 N351 C359 -70.6
C313 N301 N351 C359 104.4
C363 N301 N351 C359 31.8
C305 N301 N351 C359 -158.6
C364 N301 N351 C359 101.5
C355 N301 N351 C359 -170
C309 N301 N351 C359 -41.9
C351 N301 N351 C355 76.3
C301 N301 N351 C355 99.5
C313 N301 N351 C355 -85.5
C359 N301 N351 C355 170
C363 N301 N351 C355 -158.2
C305 N301 N351 C355 11.4
C364 N301 N351 C355 -88.5
C309 N301 N351 C355 128.1
C351 N301 N351 C305 64.9
C301 N301 N351 C305 88.1
C313 N301 N351 C305 -96.9
C359 N301 N351 C305 158.6
C363 N301 N351 C305 -169.6
C364 N301 N351 C305 -99.9
C355 N301 N351 C305 -11.4
C309 N301 N351 C305 116.7
C351 N301 N351 C309 -51.8
C301 N301 N351 C309 -28.6
C313 N301 N351 C309 146.4
C359 N301 N351 C309 41.9
C363 N301 N351 C309 73.7
C305 N301 N351 C309 -116.7
C364 N301 N351 C309 143.4
C355 N301 N351 C309 -128.1
C351 N301 N351 C301 -23.2
C313 N301 N351 C301 175
C359 N301 N351 C301 70.6
C363 N301 N351 C301 102.3
C305 N301 N351 C301 -88.1
C364 N301 N351 C301 172
C355 N301 N351 C301 -99.5
C309 N301 N351 C301 28.6
C351 N301 N351 C313 161.8
C301 N301 N351 C313 -175
C359 N301 N351 C313 -104.4
C363 N301 N351 C313 -72.7
C305 N301 N351 C313 96.9
C364 N301 N351 C313 -3
C355 N301 N351 C313 85.5
C309 N301 N351 C313 -146.4
C351 N301 N351 C310 -118.6
C301 N301 N351 C310 -95.4
C313 N301 N351 C310 79.6
C359 N301 N351 C310 -24.8
C363 N301 N351 C310 6.9
C305 N301 N351 C310 176.5
C364 N301 N351 C310 76.6
C355 N301 N351 C310 165.1
C309 N301 N351 C310 -66.8
C351 N301 N351 C364 164.8
C301 N301 N351 C364 -172
C313 N301 N351 C364 3
C359 N301 N351 C364 -101.5
C363 N301 N351 C364 -69.7
C305 N301 N351 C364 99.9
C355 N301 N351 C364 88.5
C309 N301 N351 C364 -143.4
C351 N301 N351 C363 -125.5
C301 N301 N351 C363 -102.3
C313 N301 N351 C363 72.7
C359 N301 N351 C363 -31.8
C305 N301 N351 C363 169.6
C364 N301 N351 C363 69.7
C355 N301 N351 C363 158.2
C309 N301 N351 C363 -73.7
N351 N301 C301 C351 -44
C313 N301 C301 C351 142.3
C359 N301 C301 C351 -84.9
C363 N301 C301 C351 -161.1
C305 N301 C301 C351 29.5
C364 N301 C301 C351 148.7
C355 N301 C301 C351 12.5
C309 N301 C301 C351 -73.6
N351 N301 C301 C302 -170.5
C351 N301 C301 C302 -126.5
C313 N301 C301 C302 15.8
C359 N301 C301 C302 148.6
C363 N301 C301 C302 72.4
C305 N301 C301 C302 -97.1
C364 N301 C301 C302 22.2
C355 N301 C301 C302 -114.1
C309 N301 C301 C302 159.8
N351 N301 C301 C352 -119.4
C351 N301 C301 C352 -75.4
C313 N301 C301 C352 66.9
C359 N301 C301 C352 -160.3
C363 N301 C301 C352 123.5
C305 N301 C301 C352 -46
C364 N301 C301 C352 73.3
C355 N301 C301 C352 -63
C309 N301 C301 C352 -149
N351 N301 C301 C309 29.6
C351 N301 C301 C309 73.6
C313 N301 C301 C309 -144.1
C359 N301 C301 C309 -11.3
C363 N301 C301 C309 -87.4
C305 N301 C301 C309 103.1
C364 N301 C301 C309 -137.7
C355 N301 C301 C309 86.1
C351 N301 C301 N351 44
C313 N301 C301 N351 -173.7
C359 N301 C301 N351 -40.9
C363 N301 C301 N351 -117.1
C305 N301 C301 N351 73.4
C364 N301 C301 N351 -167.3
C355 N301 C301 N351 56.5
C309 N301 C301 N351 -29.6
N351 N301 C301 C353 -145.9
C351 N301 C301 C353 -101.9
C313 N301 C301 C353 40.4
C359 N301 C301 C353 173.2
C363 N301 C301 C353 97.1
C305 N301 C301 C353 -72.4
C364 N301 C301 C353 46.8
C355 N301 C301 C353 -89.4
C309 N301 C301 C353 -175.5
N301 N351 C301 C351 116.8
C359 N351 C301 C351 -120.6
C355 N351 C301 C351 16.1
C305 N351 C301 C351 26.1
C309 N351 C301 C351 -96.7
C313 N351 C301 C351 120.8
C310 N351 C301 C351 -111.5
C364 N351 C301 C351 124.4
C363 N351 C301 C351 170.1
N301 N351 C301 C302 12.4
C351 N351 C301 C302 -104.3
C359 N351 C301 C302 135
C355 N351 C301 C302 -88.2
C305 N351 C301 C302 -78.3
C309 N351 C301 C302 158.9
C313 N351 C301 C302 16.5
C310 N351 C301 C302 144.1
C364 N351 C301 C302 20
C363 N351 C301 C302 65.8
C351 N351 C301 N301 -116.8
C359 N351 C301 N301 122.6
C355 N351 C301 N301 -100.7
C305 N351 C301 N301 -90.7
C309 N351 C301 N301 146.5
C313 N351 C301 N301 4
C310 N351 C301 N301 131.7
C364 N351 C301 N301 7.6
C363 N351 C301 N301 53.3
N301 N351 C301 C352 64.2
C351 N351 C301 C352 -52.6
C359 N351 C301 C352 -173.3
C355 N351 C301 C352 -36.5
C305 N351 C301 C352 -26.5
C309 N351 C301 C352 -149.4
C313 N351 C301 C352 68.2
C310 N351 C301 C352 -164.2
C364 N351 C301 C352 71.8
C363 N351 C301 C352 117.5
N301 N351 C301 C309 -146.5
C351 N351 C301 C309 96.7
C359 N351 C301 C309 -23.9
C355 N351 C301 C309 112.9
C305 N351 C301 C309 122.8
C313 N351 C301 C309 -142.4
C310 N351 C301 C309 -14.8
C364 N351 C301 C309 -138.9
C363 N351 C301 C309 -93.1
N301 N351 C301 C353 39.1
C351 N351 C301 C353 -77.6
C359 N351 C301 C353 161.7
C355 N351 C301 C353 -61.5
C305 N351 C301 C353 -51.6
C309 N351 C301 C353 -174.4
C313 N351 C301 C353 43.2
C310 N351 C301 C353 170.8
C364 N351 C301 C353 46.7
C363 N351 C301 C353 92.5
C351 C301 C352 C353 -153.6
C302 C301 C352 C353 11.8
N301 C301 C352 C353 -114.8
C309 C301 C352 C353 171.9
N351 C301 C352 C353 -130
C351 C301 C352 C302 -165.4
N301 C301 C352 C302 -126.5
C309 C301 C352 C302 160.1
N351 C301 C352 C302 -141.8
C353 C301 C352 C302 -11.8
C351 C301 C352 C303 160.9
C302 C301 C352 C303 -33.7
N301 C301 C352 C303 -160.3
C309 C301 C352 C303 126.4
N351 C301 C352 C303 -175.5
C353 C301 C352 C303 -45.5
C302 C301 C352 C351 165.4
N301 C301 C352 C351 38.8
C309 C301 C352 C351 -34.5
N351 C301 C352 C351 23.6
C353 C301 C352 C351 153.6
C353 C352 C303 C354 42.5
C302 C352 C303 C354 100.7
C301 C352 C303 C354 128.5
C351 C352 C303 C354 138.1
C302 C352 C303 C353 58.2
C301 C352 C303 C353 85.9
C351 C352 C303 C353 95.5
C353 C352 C303 C304 92
C302 C352 C303 C304 150.2
C301 C352 C303 C304 177.9
C351 C352 C303 C304 -172.4
C353 C352 C303 C302 -58.2
C301 C352 C303 C302 27.7
C351 C352 C303 C302 37.3
C353 C303 C304 C354 -34.9
C302 C303 C304 C354 12.5
C352 C303 C304 C354 -71.9
C302 C301 C351 N301 89.5
C352 C301 C351 N301 107.3
C309 C301 C351 N301 -91.2
N351 C301 C351 N301 -23.4
C353 C301 C351 N301 94.4
C302 C301 C351 N351 112.9
N301 C301 C351 N351 23.4
C352 C301 C351 N351 130.6
C309 C301 C351 N351 -67.9
C353 C301 C351 N351 117.8
C302 C301 C351 C309 -179.3
N301 C301 C351 C309 91.2
C352 C301 C351 C309 -161.5
N351 C301 C351 C309 67.9
C353 C301 C351 C309 -174.4
C302 C301 C351 C305 -9.2
N301 C301 C351 C305 -98.7
C352 C301 C351 C305 8.5
C309 C301 C351 C305 170
N351 C301 C351 C305 -122.1
C353 C301 C351 C305 -4.3
C302 C301 C351 C352 -17.7
N301 C301 C351 C352 -107.3
C309 C301 C351 C352 161.5
N351 C301 C351 C352 -130.6
C353 C301 C351 C352 -12.9
C302 C301 C351 C359 147.6
N301 C301 C351 C359 58.1
C352 C301 C351 C359 165.4
C309 C301 C351 C359 -33.1
N351 C301 C351 C359 34.7
C353 C301 C351 C359 152.5
N301 C301 C351 C302 -89.5
C352 C301 C351 C302 17.7
C309 C301 C351 C302 179.3
N351 C301 C351 C302 -112.9
C353 C301 C351 C302 4.9
C302 C301 C351 C355 23
N301 C301 C351 C355 -66.5
C352 C301 C351 C355 40.7
C309 C301 C351 C355 -157.8
N351 C301 C351 C355 -89.9
C353 C301 C351 C355 27.9
N351 N301 C351 C301 142.6
C313 N301 C351 C301 -75.9
C359 N301 C351 C301 99.3
C363 N301 C351 C301 22.2
C305 N301 C351 C301 -148
C364 N301 C351 C301 -90.8
C355 N301 C351 C301 -168.6
C309 N301 C351 C301 85.2
C301 N301 C351 N351 -142.6
C313 N301 C351 N351 141.5
C359 N301 C351 N351 -43.4
C363 N301 C351 N351 -120.4
C305 N301 C351 N351 69.4
C364 N301 C351 N351 126.6
C355 N301 C351 N351 48.8
C309 N301 C351 N351 -57.4
N351 N301 C351 C309 57.4
C301 N301 C351 C309 -85.2
C313 N301 C351 C309 -161.1
C359 N301 C351 C309 14.1
C363 N301 C351 C309 -63
C305 N301 C351 C309 126.9
C364 N301 C351 C309 -175.9
C355 N301 C351 C309 106.3
N351 N301 C351 C305 -69.4
C301 N301 C351 C305 148
C313 N301 C351 C305 72.1
C359 N301 C351 C305 -112.8
C363 N301 C351 C305 170.2
C364 N301 C351 C305 57.2
C355 N301 C351 C305 -20.6
C309 N301 C351 C305 -126.9
N351 N301 C351 C352 -148.3
C301 N301 C351 C352 69.1
C313 N301 C351 C352 -6.8
C359 N301 C351 C352 168.4
C363 N301 C351 C352 91.3
C305 N301 C351 C352 -78.9
C364 N301 C351 C352 -21.7
C355 N301 C351 C352 -99.5
C309 N301 C351 C352 154.3
N351 N301 C351 C359 43.4
C301 N301 C351 C359 -99.3
C313 N301 C351 C359 -175.2
C363 N301 C351 C359 -77.1
C305 N301 C351 C359 112.8
C364 N301 C351 C359 170
C355 N301 C351 C359 92.2
C309 N301 C351 C359 -14.1
N351 N301 C351 C302 168.1
C301 N301 C351 C302 25.5
C313 N301 C351 C302 -50.5
C359 N301 C351 C302 124.7
C363 N301 C351 C302 47.6
C305 N301 C351 C302 -122.5
C364 N301 C351 C302 -65.3
C355 N301 C351 C302 -143.1
C309 N301 C351 C302 110.6
N351 N301 C351 C355 -48.8
C301 N301 C351 C355 168.6
C313 N301 C351 C355 92.7
C359 N301 C351 C355 -92.2
C363 N301 C351 C355 -169.3
C305 N301 C351 C355 20.6
C364 N301 C351 C355 77.8
C309 N301 C351 C355 -106.3
N301 N351 C351 C301 -48.2
C359 N351 C351 C301 63.6
C355 N351 C351 C301 -165.2
C305 N351 C351 C301 -151.9
C309 N351 C351 C301 71.7
C313 N351 C351 C301 -63.4
C310 N351 C351 C301 86.8
C364 N351 C351 C301 -64
C363 N351 C351 C301 -9.3
C359 N351 C351 N301 111.8
C355 N351 C351 N301 -117
C305 N351 C351 N301 -103.7
C309 N351 C351 N301 119.9
C301 N351 C351 N301 48.2
C313 N351 C351 N301 -15.2
C310 N351 C351 N301 135
C364 N351 C351 N301 -15.8
C363 N351 C351 N301 38.9
N301 N351 C351 C309 -119.9
C359 N351 C351 C309 -8.1
C355 N351 C351 C309 123.1
C305 N351 C351 C309 136.4
C301 N351 C351 C309 -71.7
C313 N351 C351 C309 -135.1
C310 N351 C351 C309 15.1
C364 N351 C351 C309 -135.7
C363 N351 C351 C309 -81
N301 N351 C351 C305 103.7
C359 N351 C351 C305 -144.5
C355 N351 C351 C305 -13.3
C309 N351 C351 C305 -136.4
C301 N351 C351 C305 151.9
C313 N351 C351 C305 88.5
C310 N351 C351 C305 -121.3
C364 N351 C351 C305 87.8
C363 N351 C351 C305 142.6
N301 N351 C351 C352 45
C359 N351 C351 C352 156.8
C355 N351 C351 C352 -72
C305 N351 C351 C352 -58.7
C309 N351 C351 C352 164.9
C301 N351 C351 C352 93.2
C313 N351 C351 C352 29.8
C310 N351 C351 C352 180
C364 N351 C351 C352 29.2
C363 N351 C351 C352 83.9
N301 N351 C351 C359 -111.8
C355 N351 C351 C359 131.2
C305 N351 C351 C359 144.5
C309 N351 C351 C359 8.1
C301 N351 C351 C359 -63.6
C313 N351 C351 C359 -127
C310 N351 C351 C359 23.2
C364 N351 C351 C359 -127.7
C363 N351 C351 C359 -72.9
N301 N351 C351 C302 -16.1
C359 N351 C351 C302 95.7
C355 N351 C351 C302 -133.1
C305 N351 C351 C302 -119.8
C309 N351 C351 C302 103.8
C301 N351 C351 C302 32.1
C313 N351 C351 C302 -31.3
C310 N351 C351 C302 118.9
C364 N351 C351 C302 -31.9
C363 N351 C351 C302 22.8
N301 N351 C351 C355 117
C359 N351 C351 C355 -131.2
C305 N351 C351 C355 13.3
C309 N351 C351 C355 -123.1
C301 N351 C351 C355 165.2
C313 N351 C351 C355 101.8
C310 N351 C351 C355 -108
C364 N351 C351 C355 101.1
C363 N351 C351 C355 155.9
C353 C352 C351 C301 29.1
C302 C352 C351 C301 10.9
C303 C352 C351 C301 -21.9
C353 C352 C351 N301 -68.2
C302 C352 C351 N301 -86.4
C301 C352 C351 N301 -97.3
C303 C352 C351 N301 -119.2
C353 C352 C351 N351 -91.2
C302 C352 C351 N351 -109.4
C301 C352 C351 N351 -120.3
C303 C352 C351 N351 -142.2
C353 C352 C351 C309 62.5
C302 C352 C351 C309 44.4
C301 C352 C351 C309 33.5
C303 C352 C351 C309 11.6
C353 C352 C351 C305 -146.4
C302 C352 C351 C305 -164.5
C301 C352 C351 C305 -175.4
C303 C352 C351 C305 162.6
C353 C352 C351 C359 -31.5
C302 C352 C351 C359 -49.6
C301 C352 C351 C359 -60.5
C303 C352 C351 C359 -82.5
C353 C352 C351 C302 18.2
C301 C352 C351 C302 -10.9
C303 C352 C351 C302 -32.8
C353 C352 C351 C355 -143
C302 C352 C351 C355 -161.2
C301 C352 C351 C355 -172.1
C303 C352 C351 C355 166
C351 C301 C302 C353 10.2
N301 C301 C302 C353 62.1
C352 C301 C302 C353 -12.2
C309 C301 C302 C353 -168.2
N351 C301 C302 C353 57.8
C351 C301 C302 C352 22.5
N301 C301 C302 C352 74.4
C309 C301 C302 C352 -155.9
N351 C301 C302 C352 70
C353 C301 C302 C352 12.2
C351 C301 C302 C303 84.5
N301 C301 C302 C303 136.4
C352 C301 C302 C303 62
C309 C301 C302 C303 -93.9
N351 C301 C302 C303 132.1
C353 C301 C302 C303 74.3
N301 C301 C302 C351 51.9
C352 C301 C302 C351 -22.5
C309 C301 C302 C351 -178.4
N351 C301 C302 C351 47.6
C353 C301 C302 C351 -10.2
C301 C352 C302 C353 163.6
C303 C352 C302 C353 -57.3
C351 C352 C302 C353 156.7
C353 C352 C302 C301 -163.6
C303 C352 C302 C301 139.1
C351 C352 C302 C301 -6.9
C353 C352 C302 C303 57.3
C301 C352 C302 C303 -139.1
C351 C352 C302 C303 -146
C353 C352 C302 C351 -156.7
C301 C352 C302 C351 6.9
C303 C352 C302 C351 146
C354 C303 C302 C353 -56
C304 C303 C302 C353 -66.1
C352 C303 C302 C353 39.6
C354 C303 C302 C301 -159.8
C353 C303 C302 C301 -103.8
C304 C303 C302 C301 -169.9
C352 C303 C302 C301 -64.2
C354 C303 C302 C352 -95.6
C353 C303 C302 C352 -39.6
C304 C303 C302 C352 -105.7
C354 C303 C302 C351 -137.9
C353 C303 C302 C351 -81.9
C304 C303 C302 C351 -147.9
C352 C303 C302 C351 -42.3
C301 C351 C302 C353 -170.9
N301 C351 C302 C353 92.2
N351 C351 C302 C353 100.6
C309 C351 C302 C353 -170.1
C305 C351 C302 C353 3.2
C352 C351 C302 C353 -15.3
C359 C351 C302 C353 149.5
C355 C351 C302 C353 16.9
N301 C351 C302 C301 -96.9
N351 C351 C302 C301 -88.4
C309 C351 C302 C301 0.8
C305 C351 C302 C301 174.2
C352 C351 C302 C301 155.7
C359 C351 C302 C301 -39.6
C355 C351 C302 C301 -172.2
C301 C351 C302 C352 -155.7
N301 C351 C302 C352 107.5
N351 C351 C302 C352 115.9
C309 C351 C302 C352 -154.9
C305 C351 C302 C352 18.5
C359 C351 C302 C352 164.8
C355 C351 C302 C352 32.1
C301 C351 C302 C303 -110.3
N301 C351 C302 C303 152.8
N351 C351 C302 C303 161.2
C309 C351 C302 C303 -109.5
C305 C351 C302 C303 63.8
C352 C351 C302 C303 45.4
C359 C351 C302 C303 -149.9
C355 C351 C302 C303 77.5
C301 C352 C353 C302 -11.6
C303 C352 C353 C302 84.4
C351 C352 C353 C302 -24.1
C302 C352 C353 C303 -84.4
C301 C352 C353 C303 -96
C351 C352 C353 C303 -108.5
C302 C352 C353 C354 -126.7
C301 C352 C353 C354 -138.2
C303 C352 C353 C354 -42.2
C351 C352 C353 C354 -150.7
C302 C352 C353 C301 11.6
C303 C352 C353 C301 96
C351 C352 C353 C301 -12.5
C301 C302 C353 C352 19
C303 C302 C353 C352 -106.8
C351 C302 C353 C352 22
C301 C302 C353 C303 125.8
C352 C302 C353 C303 106.8
C351 C302 C353 C303 128.8
C301 C302 C353 C354 162.7
C352 C302 C353 C354 143.7
C303 C302 C353 C354 36.9
C351 C302 C353 C354 165.7
C352 C302 C353 C301 -19
C303 C302 C353 C301 -125.8
C351 C302 C353 C301 3
C354 C303 C353 C352 -139.7
C304 C303 C353 C352 -113.8
C302 C303 C353 C352 91.7
C354 C303 C353 C302 128.5
C304 C303 C353 C302 154.4
C352 C303 C353 C302 -91.7
C304 C303 C353 C354 25.9
C302 C303 C353 C354 -128.5
C352 C303 C353 C354 139.7
C354 C303 C353 C301 155.6
C304 C303 C353 C301 -178.5
C302 C303 C353 C301 27
C352 C303 C353 C301 -64.7
C351 C301 C353 C352 28.8
C302 C301 C353 C352 -158.5
N301 C301 C353 C352 72.1
C309 C301 C353 C352 -52.7
N351 C301 C353 C352 61
C351 C301 C353 C302 -172.7
N301 C301 C353 C302 -129.4
C352 C301 C353 C302 158.5
C309 C301 C353 C302 105.9
N351 C301 C353 C302 -140.5
C351 C301 C353 C303 131.4
C302 C301 C353 C303 -55.9
N301 C301 C353 C303 174.7
C352 C301 C353 C303 102.7
C309 C301 C353 C303 50
N351 C301 C353 C303 163.6
C351 C301 C353 C354 160.3
C302 C301 C353 C354 -27
N301 C301 C353 C354 -156.4
C352 C301 C353 C354 131.6
C309 C301 C353 C354 78.9
N351 C301 C353 C354 -167.5
C303 C304 C354 C353 21.6
C353 C303 C354 C304 154.2
C302 C303 C354 C304 -175.3
C352 C303 C354 C304 136.1
C304 C303 C354 C353 -154.2
C302 C303 C354 C353 30.6
C352 C303 C354 C353 -18.1
C352 C353 C354 C304 35.2
C302 C353 C354 C304 -85.5
C303 C353 C354 C304 -28.9
C301 C353 C354 C304 -70.1
C352 C353 C354 C303 64
C302 C353 C354 C303 -56.6
C301 C353 C354 C303 -41.2
C301 C351 C305 C355 163.8
N301 C351 C305 C355 58.4
N351 C351 C305 C355 28.1
C309 C351 C305 C355 -28.6
C352 C351 C305 C355 171.6
C359 C351 C305 C355 6.7
C302 C351 C305 C355 159.2
C301 C351 C305 C306 -129.1
N301 C351 C305 C306 125.4
N351 C351 C305 C306 95.2
C309 C351 C305 C306 38.4
C352 C351 C305 C306 -121.3
C359 C351 C305 C306 73.8
C302 C351 C305 C306 -133.7
C355 C351 C305 C306 67
C301 C351 C305 N351 135.7
N301 C351 C305 N351 30.3
C309 C351 C305 N351 -56.7
C352 C351 C305 N351 143.5
C359 C351 C305 N351 -21.4
C302 C351 C305 N351 131.1
C355 C351 C305 N351 -28.1
C301 C351 C305 C356 -123.8
N301 C351 C305 C356 130.7
N351 C351 C305 C356 100.5
C309 C351 C305 C356 43.7
C352 C351 C305 C356 -116
C359 C351 C305 C356 79
C302 C351 C305 C356 -128.4
C355 C351 C305 C356 72.3
C301 C351 C305 N301 105.4
N351 C351 C305 N301 -30.3
C309 C351 C305 N301 -87
C352 C351 C305 N301 113.2
C359 C351 C305 N301 -51.7
C302 C351 C305 N301 100.8
C355 C351 C305 N301 -58.4
N301 N351 C305 C355 156.4
C351 N351 C305 C355 -149.4
C359 N351 C305 C355 -59.4
C309 N351 C305 C355 -105.6
C301 N351 C305 C355 -159.4
C313 N351 C305 C355 103.6
C310 N351 C305 C355 -21
C364 N351 C305 C355 92.2
C363 N351 C305 C355 144.3
N301 N351 C305 C306 -146.4
C351 N351 C305 C306 -92.2
C359 N351 C305 C306 -2.1
C355 N351 C305 C306 57.2
C309 N351 C305 C306 -48.4
C301 N351 C305 C306 -102.2
C313 N351 C305 C306 160.8
C310 N351 C305 C306 36.2
C364 N351 C305 C306 149.4
C363 N351 C305 C306 -158.5
N301 N351 C305 C351 -54.2
C359 N351 C305 C351 90.1
C355 N351 C305 C351 149.4
C309 N351 C305 C351 43.8
C301 N351 C305 C351 -10
C313 N351 C305 C351 -107
C310 N351 C305 C351 128.4
C364 N351 C305 C351 -118.4
C363 N351 C305 C351 -66.3
N301 N351 C305 C356 -139.8
C351 N351 C305 C356 -85.6
C359 N351 C305 C356 4.5
C355 N351 C305 C356 63.8
C309 N351 C305 C356 -41.8
C301 N351 C305 C356 -95.6
C313 N351 C305 C356 167.4
C310 N351 C305 C356 42.8
C364 N351 C305 C356 156
C363 N351 C305 C356 -151.9
C351 N351 C305 N301 54.2
C359 N351 C305 N301 144.3
C355 N351 C305 N301 -156.4
C309 N351 C305 N301 98
C301 N351 C305 N301 44.2
C313 N351 C305 N301 -52.8
C310 N351 C305 N301 -177.4
C364 N351 C305 N301 -64.2
C363 N351 C305 N301 -12.1
N351 N301 C305 C355 -21.6
C351 N301 C305 C355 -122.4
C301 N301 C305 C355 -140
C313 N301 C305 C355 85
C359 N301 C305 C355 -37.3
C363 N301 C305 C355 104.2
C364 N301 C305 C355 73.8
C309 N301 C305 C355 -78.2
N351 N301 C305 C306 37.3
C351 N301 C305 C306 -63.5
C301 N301 C305 C306 -81.1
C313 N301 C305 C306 143.9
C359 N301 C305 C306 21.6
C363 N301 C305 C306 163.1
C364 N301 C305 C306 132.7
C355 N301 C305 C306 58.9
C309 N301 C305 C306 -19.3
N351 N301 C305 C351 100.8
C301 N301 C305 C351 -17.6
C313 N301 C305 C351 -152.6
C359 N301 C305 C351 85.1
C363 N301 C305 C351 -133.4
C364 N301 C305 C351 -163.9
C355 N301 C305 C351 122.4
C309 N301 C305 C351 44.2
C351 N301 C305 N351 -100.8
C301 N301 C305 N351 -118.4
C313 N301 C305 N351 106.6
C359 N301 C305 N351 -15.7
C363 N301 C305 N351 125.8
C364 N301 C305 N351 95.4
C355 N301 C305 N351 21.6
C309 N301 C305 N351 -56.6
N351 N301 C305 C356 44.4
C351 N301 C305 C356 -56.4
C301 N301 C305 C356 -74
C313 N301 C305 C356 151
C359 N301 C305 C356 28.7
C363 N301 C305 C356 170.2
C364 N301 C305 C356 139.8
C355 N301 C305 C356 66
C309 N301 C305 C356 -12.2
C355 C305 C306 C356 151.2
C351 C305 C306 C356 54.5
N351 C305 C306 C356 94
N301 C305 C306 C356 82.5
C351 C305 C306 C355 -96.7
N351 C305 C306 C355 -57.2
C356 C305 C306 C355 -151.2
N301 C305 C306 C355 -68.6
C355 C305 C306 C307 -109.9
C351 C305 C306 C307 153.4
N351 C305 C306 C307 -167.1
C356 C305 C306 C307 98.9
N301 C305 C306 C307 -178.6
C355 C305 C306 C357 -93.1
C351 C305 C306 C357 170.2
N351 C305 C306 C357 -150.2
C356 C305 C306 C357 115.8
N301 C305 C306 C357 -161.7
C356 C306 C307 C357 -82.7
C355 C306 C307 C357 80.1
C305 C306 C307 C357 121.1
C355 C306 C307 C356 162.9
C305 C306 C307 C356 -156.1
C357 C306 C307 C356 82.7
C356 C306 C307 C308 -2.5
C355 C306 C307 C308 160.4
C305 C306 C307 C308 -158.6
C357 C306 C307 C308 80.3
C356 C306 C307 C358 -87.1
C355 C306 C307 C358 75.8
C305 C306 C307 C358 116.8
C357 C306 C307 C358 -4.3
C351 C305 C355 C306 96.3
N351 C305 C355 C306 115.2
C356 C305 C355 C306 3.3
N301 C305 C355 C306 122.7
C306 C305 C355 N351 -115.2
C351 C305 C355 N351 -18.9
C356 C305 C355 N351 -111.9
N301 C305 C355 N351 7.5
C306 C305 C355 C356 -3.3
C351 C305 C355 C356 93
N351 C305 C355 C356 111.9
N301 C305 C355 C356 119.4
C306 C305 C355 N301 -122.7
C351 C305 C355 N301 -26.4
N351 C305 C355 N301 -7.5
C356 C305 C355 N301 -119.4
C306 C305 C355 C351 -96.3
N351 C305 C355 C351 18.9
C356 C305 C355 C351 -93
N301 C305 C355 C351 26.4
C356 C306 C355 C305 -145.8
C307 C306 C355 C305 91
C357 C306 C355 C305 109.4
C356 C306 C355 N351 -64.3
C305 C306 C355 N351 81.6
C307 C306 C355 N351 172.6
C357 C306 C355 N351 -169
C305 C306 C355 C356 145.8
C307 C306 C355 C356 -123.1
C357 C306 C355 C356 -104.7
C356 C306 C355 N301 -82.3
C305 C306 C355 N301 63.5
C307 C306 C355 N301 154.6
C357 C306 C355 N301 172.9
C356 C306 C355 C351 -89.3
C305 C306 C355 C351 56.6
C307 C306 C355 C351 147.6
C357 C306 C355 C351 166
N301 N351 C355 C305 -25.9
C351 N351 C355 C305 28.3
C359 N351 C355 C305 142.9
C309 N351 C355 C305 89.2
C301 N351 C355 C305 22.4
C313 N351 C355 C305 -80.1
C310 N351 C355 C305 163
C364 N351 C355 C305 -91.9
C363 N351 C355 C305 -69.9
N301 N351 C355 C306 -101.6
C351 N351 C355 C306 -47.4
C359 N351 C355 C306 67.2
C305 N351 C355 C306 -75.7
C309 N351 C355 C306 13.5
C301 N351 C355 C306 -53.3
C313 N351 C355 C306 -155.8
C310 N351 C355 C306 87.3
C364 N351 C355 C306 -167.7
C363 N351 C355 C306 -145.6
N301 N351 C355 C356 -107.2
C351 N351 C355 C356 -53
C359 N351 C355 C356 61.5
C305 N351 C355 C356 -81.3
C309 N351 C355 C356 7.9
C301 N351 C355 C356 -58.9
C313 N351 C355 C356 -161.4
C310 N351 C355 C356 81.7
C364 N351 C355 C356 -173.3
C363 N351 C355 C356 -151.2
C351 N351 C355 N301 54.2
C359 N351 C355 N301 168.8
C305 N351 C355 N301 25.9
C309 N351 C355 N301 115.1
C301 N351 C355 N301 48.3
C313 N351 C355 N301 -54.2
C310 N351 C355 N301 -171.1
C364 N351 C355 N301 -66
C363 N351 C355 N301 -44
N301 N351 C355 C351 -54.2
C359 N351 C355 C351 114.6
C305 N351 C355 C351 -28.3
C309 N351 C355 C351 60.9
C301 N351 C355 C351 -5.9
C313 N351 C355 C351 -108.4
C310 N351 C355 C351 134.7
C364 N351 C355 C351 -120.3
C363 N351 C355 C351 -98.2
N351 N301 C355 C305 152.8
C351 N301 C355 C305 51.9
C301 N301 C355 C305 44.8
C313 N301 C355 C305 -99.5
C359 N301 C355 C305 145.9
C363 N301 C355 C305 -151.2
C364 N301 C355 C305 -109.6
C309 N301 C355 C305 106.8
N351 N301 C355 C306 86.1
C351 N301 C355 C306 -14.8
C301 N301 C355 C306 -21.9
C313 N301 C355 C306 -166.2
C359 N301 C355 C306 79.3
C363 N301 C355 C306 142.1
C305 N301 C355 C306 -66.7
C364 N301 C355 C306 -176.3
C309 N301 C355 C306 40.1
C351 N301 C355 N351 -100.9
C301 N301 C355 N351 -108
C313 N301 C355 N351 107.7
C359 N301 C355 N351 -6.8
C363 N301 C355 N351 56
C305 N301 C355 N351 -152.8
C364 N301 C355 N351 97.6
C309 N301 C355 N351 -46
N351 N301 C355 C356 79.7
C351 N301 C355 C356 -21.1
C301 N301 C355 C356 -28.3
C313 N301 C355 C356 -172.6
C359 N301 C355 C356 72.9
C363 N301 C355 C356 135.7
C305 N301 C355 C356 -73
C364 N301 C355 C356 177.3
C309 N301 C355 C356 33.7
N351 N301 C355 C351 100.9
C301 N301 C355 C351 -7.1
C313 N301 C355 C351 -151.4
C359 N301 C355 C351 94
C363 N301 C355 C351 156.9
C305 N301 C355 C351 -51.9
C364 N301 C355 C351 -161.5
C309 N301 C355 C351 54.9
C301 C351 C355 C305 -46.6
N301 C351 C355 C305 -116.6
N351 C351 C355 C305 -145.6
C309 C351 C355 C305 156.5
C352 C351 C355 C305 -8.6
C359 C351 C355 C305 -173.4
C302 C351 C355 C305 -30.4
C301 C351 C355 C306 -123.3
N301 C351 C355 C306 166.8
N351 C351 C355 C306 137.7
C309 C351 C355 C306 79.8
C305 C351 C355 C306 -76.6
C352 C351 C355 C306 -85.3
C359 C351 C355 C306 110
C302 C351 C355 C306 -107.1
C301 C351 C355 N351 99
N301 C351 C355 N351 29
C309 C351 C355 N351 -57.9
C305 C351 C355 N351 145.6
C352 C351 C355 N351 137
C359 C351 C355 N351 -27.8
C302 C351 C355 N351 115.2
C301 C351 C355 C356 -129.1
N301 C351 C355 C356 161
N351 C351 C355 C356 131.9
C309 C351 C355 C356 74
C305 C351 C355 C356 -82.4
C352 C351 C355 C356 -91.1
C359 C351 C355 C356 104.1
C302 C351 C355 C356 -112.9
C301 C351 C355 N301 70
N351 C351 C355 N301 -29
C309 C351 C355 N301 -86.9
C305 C351 C355 N301 116.6
C352 C351 C355 N301 108
C359 C351 C355 N301 -56.8
C302 C351 C355 N301 86.2
C355 C306 C356 C307 -131
C305 C306 C356 C307 108.7
C357 C306 C356 C307 -17.5
C305 C306 C356 C355 -120.4
C307 C306 C356 C355 131
C357 C306 C356 C355 113.4
C355 C306 C356 C305 120.4
C307 C306 C356 C305 -108.7
C357 C306 C356 C305 -126.2
C355 C306 C356 C357 -113.4
C305 C306 C356 C357 126.2
C307 C306 C356 C357 17.5
C357 C307 C356 C306 103.7
C308 C307 C356 C306 178
C358 C307 C356 C306 95.7
C357 C307 C356 C355 93.4
C306 C307 C356 C355 -10.2
C308 C307 C356 C355 167.8
C358 C307 C356 C355 85.4
C357 C307 C356 C305 118.9
C306 C307 C356 C305 15.3
C308 C307 C356 C305 -166.7
C358 C307 C356 C305 110.9
C306 C307 C356 C357 -103.7
C308 C307 C356 C357 74.4
C358 C307 C356 C357 -8
C305 C355 C356 C306 33.6
N351 C355 C356 C306 117.9
N301 C355 C356 C306 100.5
C351 C355 C356 C306 90.6
C305 C355 C356 C307 83.9
C306 C355 C356 C307 50.3
N351 C355 C356 C307 168.2
N301 C355 C356 C307 150.7
C351 C355 C356 C307 140.9
C306 C355 C356 C305 -33.6
N351 C355 C356 C305 84.3
N301 C355 C356 C305 66.8
C351 C355 C356 C305 57
C305 C355 C356 C357 102.2
C306 C355 C356 C357 68.6
N351 C355 C356 C357 -173.5
N301 C355 C356 C357 169
C351 C355 C356 C357 159.2
C355 C305 C356 C306 -27.6
C351 C305 C356 C306 -126.3
N351 C305 C356 C306 -87.3
N301 C305 C356 C306 -100.5
C355 C305 C356 C307 -100.3
C306 C305 C356 C307 -72.7
C351 C305 C356 C307 161
N351 C305 C356 C307 -160
N301 C305 C356 C307 -173.2
C306 C305 C356 C355 27.6
C351 C305 C356 C355 -98.6
N351 C305 C356 C355 -59.6
N301 C305 C356 C355 -72.9
C355 C305 C356 C357 -84.1
C306 C305 C356 C357 -56.4
C351 C305 C356 C357 177.3
N351 C305 C356 C357 -143.7
N301 C305 C356 C357 -157
C356 C307 C357 C358 -39.4
C306 C307 C357 C358 -20.1
C308 C307 C357 C358 -149.3
C356 C307 C357 C308 109.8
C306 C307 C357 C308 129.1
C358 C307 C357 C308 149.3
C306 C307 C357 C356 19.3
C308 C307 C357 C356 -109.8
C358 C307 C357 C356 39.4
C356 C307 C357 C306 -19.3
C308 C307 C357 C306 -129.1
C358 C307 C357 C306 20.1
C306 C356 C357 C307 -77.8
C355 C356 C357 C307 -90.3
C305 C356 C357 C307 -64.4
C306 C356 C357 C358 90.1
C307 C356 C357 C358 167.8
C355 C356 C357 C358 77.6
C305 C356 C357 C358 103.4
C306 C356 C357 C308 -156.4
C307 C356 C357 C308 -78.7
C355 C356 C357 C308 -168.9
C305 C356 C357 C308 -143.1
C307 C356 C357 C306 77.8
C355 C356 C357 C306 -12.5
C305 C356 C357 C306 13.4
C356 C306 C357 C307 90.7
C355 C306 C357 C307 -109.3
C305 C306 C357 C307 -67.4
C356 C306 C357 C358 -95.8
C355 C306 C357 C358 64.2
C305 C306 C357 C358 106
C307 C306 C357 C358 173.5
C356 C306 C357 C308 26.5
C355 C306 C357 C308 -173.6
C305 C306 C357 C308 -131.7
C307 C306 C357 C308 -64.3
C355 C306 C357 C356 159.9
C305 C306 C357 C356 -158.2
C307 C306 C357 C356 -90.7
C358 C357 C308 C307 170.6
C356 C357 C308 C307 53.1
C306 C357 C308 C307 45.9
C356 C307 C308 C357 -100.4
C306 C307 C308 C357 -99.5
C358 C307 C308 C357 -6.5
C308 C357 C358 C307 -148.1
C356 C357 C358 C307 -33.6
C306 C357 C358 C307 -17
C356 C307 C358 C357 142.3
C306 C307 C358 C357 161
C308 C307 C358 C357 29
C301 C351 C309 C359 -123.6
N301 C351 C309 C359 -18.6
N351 C351 C309 C359 7.8
C305 C351 C309 C359 63
C352 C351 C309 C359 -153.8
C302 C351 C309 C359 -123.9
C355 C351 C309 C359 51.8
C301 C351 C309 N351 -131.4
N301 C351 C309 N351 -26.5
C305 C351 C309 N351 55.2
C352 C351 C309 N351 -161.7
C359 C351 C309 N351 -7.8
C302 C351 C309 N351 -131.8
C355 C351 C309 N351 44
N301 C351 C309 C301 105
N351 C351 C309 C301 131.4
C305 C351 C309 C301 -173.4
C352 C351 C309 C301 -30.2
C359 C351 C309 C301 123.6
C302 C351 C309 C301 -0.3
C355 C351 C309 C301 175.4
C301 C351 C309 N301 -105
N351 C351 C309 N301 26.5
C305 C351 C309 N301 81.6
C352 C351 C309 N301 -135.2
C359 C351 C309 N301 18.6
C302 C351 C309 N301 -105.3
C355 C351 C309 N301 70.4
C301 C351 C309 C310 -141.7
N301 C351 C309 C310 -36.7
N351 C351 C309 C310 -10.3
C305 C351 C309 C310 44.9
C352 C351 C309 C310 -172
C359 C351 C309 C310 -18.1
C302 C351 C309 C310 -142
C355 C351 C309 C310 33.7
N301 N351 C309 C359 -122.1
C351 N351 C309 C359 -169
C355 N351 C309 C359 114.8
C305 N351 C309 C359 145.2
C301 N351 C309 C359 -144.9
C313 N351 C309 C359 -81
C310 N351 C309 C359 22.7
C364 N351 C309 C359 -63.4
C363 N351 C309 C359 -73.8
N301 N351 C309 C351 46.9
C359 N351 C309 C351 169
C355 N351 C309 C351 -76.3
C305 N351 C309 C351 -45.9
C301 N351 C309 C351 24
C313 N351 C309 C351 88
C310 N351 C309 C351 -168.3
C364 N351 C309 C351 105.5
C363 N351 C309 C351 95.2
N301 N351 C309 C301 22.9
C351 N351 C309 C301 -24
C359 N351 C309 C301 144.9
C355 N351 C309 C301 -100.3
C305 N351 C309 C301 -69.9
C313 N351 C309 C301 64
C310 N351 C309 C301 167.7
C364 N351 C309 C301 81.5
C363 N351 C309 C301 71.2
C351 N351 C309 N301 -46.9
C359 N351 C309 N301 122.1
C355 N351 C309 N301 -123.1
C305 N351 C309 N301 -92.7
C301 N351 C309 N301 -22.9
C313 N351 C309 N301 41.1
C310 N351 C309 N301 144.8
C364 N351 C309 N301 58.7
C363 N351 C309 N301 48.3
N301 N351 C309 C310 -144.8
C351 N351 C309 C310 168.3
C359 N351 C309 C310 -22.7
C355 N351 C309 C310 92
C305 N351 C309 C310 122.4
C301 N351 C309 C310 -167.7
C313 N351 C309 C310 -103.7
C364 N351 C309 C310 -86.2
C363 N351 C309 C310 -96.5
C351 C301 C309 C359 57.4
C302 C301 C309 C359 -123.8
N301 C301 C309 C359 14.9
C352 C301 C309 C359 95.5
N351 C301 C309 C359 24.4
C353 C301 C309 C359 141
C302 C301 C309 C351 178.8
N301 C301 C309 C351 -42.5
C352 C301 C309 C351 38.1
N351 C301 C309 C351 -33
C353 C301 C309 C351 83.6
C351 C301 C309 N351 33
C302 C301 C309 N351 -148.2
N301 C301 C309 N351 -9.5
C352 C301 C309 N351 71
C353 C301 C309 N351 116.6
C351 C301 C309 N301 42.5
C302 C301 C309 N301 -138.6
C352 C301 C309 N301 80.6
N351 C301 C309 N301 9.5
C353 C301 C309 N301 126.1
C351 C301 C309 C310 45.4
C302 C301 C309 C310 -135.7
N301 C301 C309 C310 2.9
C352 C301 C309 C310 83.5
N351 C301 C309 C310 12.5
C353 C301 C309 C310 129.1
N351 N301 C309 C359 46.3
C351 N301 C309 C359 157.5
C301 N301 C309 C359 -162.3
C313 N301 C309 C359 -39.5
C363 N301 C309 C359 -72.6
C305 N301 C309 C359 107.9
C364 N301 C309 C359 -24.6
C355 N301 C309 C359 83.8
N351 N301 C309 C351 -111.2
C301 N301 C309 C351 40.2
C313 N301 C309 C351 163
C359 N301 C309 C351 -157.5
C363 N301 C309 C351 129.9
C305 N301 C309 C351 -49.6
C364 N301 C309 C351 177.9
C355 N301 C309 C351 -73.7
C351 N301 C309 N351 111.2
C301 N301 C309 N351 151.4
C313 N301 C309 N351 -85.8
C359 N301 C309 N351 -46.3
C363 N301 C309 N351 -118.9
C305 N301 C309 N351 61.6
C364 N301 C309 N351 -70.9
C355 N301 C309 N351 37.6
N351 N301 C309 C301 -151.4
C351 N301 C309 C301 -40.2
C313 N301 C309 C301 122.8
C359 N301 C309 C301 162.3
C363 N301 C309 C301 89.7
C305 N301 C309 C301 -89.8
C364 N301 C309 C301 137.7
C355 N301 C309 C301 -113.9
N351 N301 C309 C310 31.2
C351 N301 C309 C310 142.4
C301 N301 C309 C310 -177.4
C313 N301 C309 C310 -54.6
C359 N301 C309 C310 -15.1
C363 N301 C309 C310 -87.7
C305 N301 C309 C310 92.8
C364 N301 C309 C310 -39.7
C355 N301 C309 C310 68.7
N301 N351 C310 C359 44.7
C351 N351 C310 C359 -45.1
C355 N351 C310 C359 -149.2
C305 N351 C310 C359 -139.6
C309 N351 C310 C359 -30.7
C301 N351 C310 C359 -17.2
C313 N351 C310 C359 103.8
C364 N351 C310 C359 109.1
C363 N351 C310 C359 50
N301 N351 C310 C360 -113.4
C351 N351 C310 C360 156.9
C359 N351 C310 C360 -158.1
C355 N351 C310 C360 52.8
C305 N351 C310 C360 62.3
C309 N351 C310 C360 171.3
C301 N351 C310 C360 -175.3
C313 N351 C310 C360 -54.3
C364 N351 C310 C360 -48.9
C363 N351 C310 C360 -108
N301 N351 C310 C361 -166.7
C351 N351 C310 C361 103.5
C359 N351 C310 C361 148.6
C355 N351 C310 C361 -0.6
C305 N351 C310 C361 9
C309 N351 C310 C361 118
C301 N351 C310 C361 131.4
C313 N351 C310 C361 -107.6
C364 N351 C310 C361 -102.2
C363 N351 C310 C361 -161.3
N301 N351 C310 C309 75.4
C351 N351 C310 C309 -14.4
C359 N351 C310 C309 30.7
C355 N351 C310 C309 -118.5
C305 N351 C310 C309 -109
C301 N351 C310 C309 13.5
C313 N351 C310 C309 134.5
C364 N351 C310 C309 139.8
C363 N351 C310 C309 80.7
N301 N351 C310 C311 63.5
C351 N351 C310 C311 -26.3
C359 N351 C310 C311 18.8
C355 N351 C310 C311 -130.4
C305 N351 C310 C311 -120.9
C309 N351 C310 C311 -11.9
C301 N351 C310 C311 1.6
C313 N351 C310 C311 122.5
C364 N351 C310 C311 127.9
C363 N351 C310 C311 68.8
C351 C309 C310 C359 51
N351 C309 C310 C359 43.5
C301 C309 C310 C359 30.8
N301 C309 C310 C359 33
C359 C309 C310 C360 -60.4
C351 C309 C310 C360 -9.4
N351 C309 C310 C360 -16.9
C301 C309 C310 C360 -29.6
N301 C309 C310 C360 -27.4
C359 C309 C310 N351 -43.5
C351 C309 C310 N351 7.6
C301 C309 C310 N351 -12.7
N301 C309 C310 N351 -10.5
C359 C309 C310 C361 144.7
C351 C309 C310 C361 -164.3
N351 C309 C310 C361 -171.9
C301 C309 C310 C361 175.5
N301 C309 C310 C361 177.6
C359 C309 C310 C311 134
C351 C309 C310 C311 -175
N351 C309 C310 C311 177.5
C301 C309 C310 C311 164.8
N301 C309 C310 C311 167
C359 C310 C311 C361 175.9
C360 C310 C311 C361 -22.2
N351 C310 C311 C361 160.9
C309 C310 C311 C361 150.5
C359 C310 C311 C362 124.4
C360 C310 C311 C362 -73.8
N351 C310 C311 C362 109.3
C361 C310 C311 C362 -51.6
C309 C310 C311 C362 98.9
C359 C310 C311 C312 -80.5
C360 C310 C311 C312 81.4
N351 C310 C311 C312 -95.5
C361 C310 C311 C312 103.6
C309 C310 C311 C312 -105.9
C362 C311 C312 C361 23.4
C310 C311 C312 C361 -82.2
C361 C311 C312 C104 93
C362 C311 C312 C104 116.4
C310 C311 C312 C104 10.8
C153 C104 C312 C311 61.7
C103 C104 C312 C311 53.5
C102 C104 C312 C311 98.2
C153 C104 C312 C361 127.5
C103 C104 C312 C361 119.3
C102 C104 C312 C361 164
C360 C310 C359 C309 143
N351 C310 C359 C309 113.3
C361 C310 C359 C309 -59.5
C311 C310 C359 C309 -61.8
C360 C310 C359 N351 29.7
C361 C310 C359 N351 -172.9
C309 C310 C359 N351 -113.3
C311 C310 C359 N351 -175.1
C360 C310 C359 N301 18.2
N351 C310 C359 N301 -11.5
C361 C310 C359 N301 175.6
C309 C310 C359 N301 -124.8
C311 C310 C359 N301 173.3
C360 C310 C359 C351 58.3
N351 C310 C359 C351 28.6
C361 C310 C359 C351 -144.2
C309 C310 C359 C351 -84.7
C311 C310 C359 C351 -146.5
C360 C310 C359 C363 -56
N351 C310 C359 C363 -85.6
C361 C310 C359 C363 101.5
C309 C310 C359 C363 161
C311 C310 C359 C363 99.2
N351 C310 C359 C360 -29.7
C361 C310 C359 C360 157.5
C309 C310 C359 C360 -143
C311 C310 C359 C360 155.2
C351 C309 C359 C310 -129.6
N351 C309 C359 C310 -122.5
C301 C309 C359 C310 -153.5
N301 C309 C359 C310 -140.7
C351 C309 C359 N351 -7.1
C301 C309 C359 N351 -30.9
N301 C309 C359 N351 -18.2
C310 C309 C359 N351 122.5
C351 C309 C359 N301 11.1
N351 C309 C359 N301 18.2
C301 C309 C359 N301 -12.8
C310 C309 C359 N301 140.7
N351 C309 C359 C351 7.1
C301 C309 C359 C351 -23.9
N301 C309 C359 C351 -11.1
C310 C309 C359 C351 129.6
C351 C309 C359 C363 64.8
N351 C309 C359 C363 71.9
C301 C309 C359 C363 40.9
N301 C309 C359 C363 53.7
C310 C309 C359 C363 -165.6
C351 C309 C359 C360 -101.2
N351 C309 C359 C360 -94.2
C301 C309 C359 C360 -125.1
N301 C309 C359 C360 -112.3
C310 C309 C359 C360 28.4
N301 N351 C359 C310 -152.1
C351 N351 C359 C310 147
C355 N351 C359 C310 39.5
C305 N351 C359 C310 69.1
C309 N351 C359 C310 136.6
C301 N351 C359 C310 166.4
C313 N351 C359 C310 -91.7
C364 N351 C359 C310 -80.5
C363 N351 C359 C310 -127
N301 N351 C359 C309 71.3
C351 N351 C359 C309 10.4
C355 N351 C359 C309 -97.1
C305 N351 C359 C309 -67.5
C301 N351 C359 C309 29.8
C313 N351 C359 C309 131.7
C310 N351 C359 C309 -136.6
C364 N351 C359 C309 142.9
C363 N351 C359 C309 96.4
C351 N351 C359 N301 -60.9
C355 N351 C359 N301 -168.4
C305 N351 C359 N301 -138.8
C309 N351 C359 N301 -71.3
C301 N351 C359 N301 -41.5
C313 N351 C359 N301 60.4
C310 N351 C359 N301 152.1
C364 N351 C359 N301 71.5
C363 N351 C359 N301 25.1
N301 N351 C359 C351 60.9
C355 N351 C359 C351 -107.5
C305 N351 C359 C351 -77.9
C309 N351 C359 C351 -10.4
C301 N351 C359 C351 19.4
C313 N351 C359 C351 121.3
C310 N351 C359 C351 -147
C364 N351 C359 C351 132.4
C363 N351 C359 C351 86
N301 N351 C359 C363 -25.1
C351 N351 C359 C363 -86
C355 N351 C359 C363 166.5
C305 N351 C359 C363 -163.9
C309 N351 C359 C363 -96.4
C301 N351 C359 C363 -66.6
C313 N351 C359 C363 35.3
C310 N351 C359 C363 127
C364 N351 C359 C363 46.4
N301 N351 C359 C360 -140.2
C351 N351 C359 C360 158.8
C355 N351 C359 C360 51.4
C305 N351 C359 C360 81
C309 N351 C359 C360 148.4
C301 N351 C359 C360 178.3
C313 N351 C359 C360 -79.9
C310 N351 C359 C360 11.8
C364 N351 C359 C360 -68.7
C363 N351 C359 C360 -115.2
N351 N301 C359 C310 34
C351 N301 C359 C310 123
C301 N301 C359 C310 157.5
C313 N301 C359 C310 -59.5
C363 N301 C359 C310 -116.5
C305 N301 C359 C310 56.1
C364 N301 C359 C310 -53.6
C355 N301 C359 C310 41.7
C309 N301 C359 C310 141.9
N351 N301 C359 C309 -107.9
C351 N301 C359 C309 -18.9
C301 N301 C359 C309 15.6
C313 N301 C359 C309 158.6
C363 N301 C359 C309 101.6
C305 N301 C359 C309 -85.8
C364 N301 C359 C309 164.5
C355 N301 C359 C309 -100.2
C351 N301 C359 N351 89
C301 N301 C359 N351 123.5
C313 N301 C359 N351 -93.5
C363 N301 C359 N351 -150.5
C305 N301 C359 N351 22.1
C364 N301 C359 N351 -87.6
C355 N301 C359 N351 7.6
C309 N301 C359 N351 107.9
N351 N301 C359 C351 -89
C301 N301 C359 C351 34.5
C313 N301 C359 C351 177.5
C363 N301 C359 C351 120.5
C305 N301 C359 C351 -66.9
C364 N301 C359 C351 -176.7
C355 N301 C359 C351 -81.4
C309 N301 C359 C351 18.9
N351 N301 C359 C363 150.5
C351 N301 C359 C363 -120.5
C301 N301 C359 C363 -86
C313 N301 C359 C363 57
C305 N301 C359 C363 172.6
C364 N301 C359 C363 62.8
C355 N301 C359 C363 158.1
C309 N301 C359 C363 -101.6
N351 N301 C359 C360 41.8
C351 N301 C359 C360 130.8
C301 N301 C359 C360 165.3
C313 N301 C359 C360 -51.7
C363 N301 C359 C360 -108.7
C305 N301 C359 C360 63.8
C364 N301 C359 C360 -45.9
C355 N301 C359 C360 49.4
C309 N301 C359 C360 149.6
C301 C351 C359 C310 176.3
N301 C351 C359 C310 -86
N351 C351 C359 C310 -50.8
C309 C351 C359 C310 116.7
C305 C351 C359 C310 -16.1
C352 C351 C359 C310 -128.2
C302 C351 C359 C310 -167.6
C355 C351 C359 C310 -13.4
C301 C351 C359 C309 59.6
N301 C351 C359 C309 157.3
N351 C351 C359 C309 -167.5
C305 C351 C359 C309 -132.8
C352 C351 C359 C309 115
C302 C351 C359 C309 75.7
C355 C351 C359 C309 -130.1
C301 C351 C359 N351 -132.9
N301 C351 C359 N351 -35.2
C309 C351 C359 N351 167.5
C305 C351 C359 N351 34.7
C352 C351 C359 N351 -77.5
C302 C351 C359 N351 -116.8
C355 C351 C359 N351 37.3
C301 C351 C359 N301 -97.7
N351 C351 C359 N301 35.2
C309 C351 C359 N301 -157.3
C305 C351 C359 N301 69.9
C352 C351 C359 N301 -42.3
C302 C351 C359 N301 -81.6
C355 C351 C359 N301 72.5
C301 C351 C359 C363 -50.2
N301 C351 C359 C363 47.5
N351 C351 C359 C363 82.7
C309 C351 C359 C363 -109.8
C305 C351 C359 C363 117.4
C352 C351 C359 C363 5.2
C302 C351 C359 C363 -34.1
C355 C351 C359 C363 120
C301 C351 C359 C360 -158.6
N301 C351 C359 C360 -60.9
N351 C351 C359 C360 -25.7
C309 C351 C359 C360 141.8
C305 C351 C359 C360 9
C352 C351 C359 C360 -103.2
C302 C351 C359 C360 -142.5
C355 C351 C359 C360 11.6
N351 C310 C360 C359 16.7
C361 C310 C360 C359 -168.9
C309 C310 C360 C359 29.7
C311 C310 C360 C359 -162.8
C359 C310 C360 C361 168.9
N351 C310 C360 C361 -174.5
C309 C310 C360 C361 -161.5
C311 C310 C360 C361 6.1
C309 C359 C360 C310 -59.1
N351 C359 C360 C310 -153
N301 C359 C360 C310 -165.6
C351 C359 C360 C310 -138.7
C363 C359 C360 C310 136.1
C310 C359 C360 C361 -10.6
C309 C359 C360 C361 -69.8
N351 C359 C360 C361 -163.6
N301 C359 C360 C361 -176.2
C351 C359 C360 C361 -149.3
C363 C359 C360 C361 125.5
C312 C311 C361 C362 167.3
C310 C311 C361 C362 -86.8
C362 C311 C361 C312 -167.3
C310 C311 C361 C312 105.9
C362 C311 C361 C310 86.8
C312 C311 C361 C310 -105.9
C362 C311 C361 C360 100.4
C312 C311 C361 C360 -92.4
C310 C311 C361 C360 13.5
C104 C312 C361 C311 -151.1
C311 C312 C361 C362 -34.4
C104 C312 C361 C362 174.5
C311 C312 C361 C310 77.8
C104 C312 C361 C310 -73.3
C311 C312 C361 C360 110.7
C104 C312 C361 C360 -40.4
C359 C310 C361 C311 -5.9
C360 C310 C361 C311 157
N351 C310 C361 C311 -148.5
C309 C310 C361 C311 -36
C359 C310 C361 C362 101.1
C360 C310 C361 C362 -96
N351 C310 C361 C362 -41.5
C309 C310 C361 C362 71
C311 C310 C361 C362 107
C359 C310 C361 C312 -58.6
C360 C310 C361 C312 104.3
N351 C310 C361 C312 158.8
C309 C310 C361 C312 -88.7
C311 C310 C361 C312 -52.8
C359 C310 C361 C360 -162.9
N351 C310 C361 C360 54.5
C309 C310 C361 C360 167
C311 C310 C361 C360 -157
C310 C360 C361 C311 -25.8
C359 C360 C361 C311 -21.4
C310 C360 C361 C362 83.8
C359 C360 C361 C362 88.2
C310 C360 C361 C312 -83.8
C359 C360 C361 C312 -79.4
C359 C360 C361 C310 4.4
C312 C361 C362 C311 28.6
C310 C361 C362 C311 -85.8
C360 C361 C362 C311 -118.1
C312 C311 C362 C361 -29.5
C310 C311 C362 C361 82.3
N351 N301 C313 C314 -106.8
C351 N301 C313 C314 114.5
C301 N301 C313 C314 67.4
C359 N301 C313 C314 -60.3
C363 N301 C313 C314 2.3
C305 N301 C313 C314 178.1
C364 N301 C313 C314 -91.3
C355 N301 C313 C314 -157.4
C309 N301 C313 C314 -34.1
N351 N301 C313 C363 -109
C351 N301 C313 C363 112.2
C301 N301 C313 C363 65.1
C359 N301 C313 C363 -62.5
C305 N301 C313 C363 175.9
C364 N301 C313 C363 -93.6
C355 N301 C313 C363 -159.6
C309 N301 C313 C363 -36.3
C351 N301 C313 N351 -138.8
C301 N301 C313 N351 174.2
C359 N301 C313 N351 46.5
C363 N301 C313 N351 109
C305 N301 C313 N351 -75.1
C364 N301 C313 N351 15.5
C355 N301 C313 N351 -50.6
C309 N301 C313 N351 72.7
N351 N301 C313 C365 -96.9
C351 N301 C313 C365 124.3
C301 N301 C313 C365 77.2
C359 N301 C313 C365 -50.4
C363 N301 C313 C365 12.1
C305 N301 C313 C365 -172.1
C364 N301 C313 C365 -81.5
C355 N301 C313 C365 -147.6
C309 N301 C313 C365 -24.3
C351 N351 C313 N301 15.9
C359 N351 C313 N301 -105.4
C355 N351 C313 N301 111.6
C305 N351 C313 N301 85
C309 N351 C313 N301 -54.6
C301 N351 C313 N301 -3.5
C310 N351 C313 N301 -140.7
C364 N351 C313 N301 -166.9
C363 N351 C313 N301 -63.3
N301 N351 C313 C314 77.8
C351 N351 C313 C314 93.6
C359 N351 C313 C314 -27.7
C355 N351 C313 C314 -170.6
C305 N351 C313 C314 162.8
C309 N351 C313 C314 23.2
C301 N351 C313 C314 74.2
C310 N351 C313 C314 -63
C364 N351 C313 C314 -89.2
C363 N351 C313 C314 14.4
N301 N351 C313 C363 63.3
C351 N351 C313 C363 79.2
C359 N351 C313 C363 -42.1
C355 N351 C313 C363 174.9
C305 N351 C313 C363 148.4
C309 N351 C313 C363 8.7
C301 N351 C313 C363 59.8
C310 N351 C313 C363 -77.4
C364 N351 C313 C363 -103.6
N301 N351 C313 C365 104.9
C351 N351 C313 C365 120.8
C359 N351 C313 C365 -0.5
C355 N351 C313 C365 -143.4
C305 N351 C313 C365 -170
C309 N351 C313 C365 50.3
C301 N351 C313 C365 101.4
C310 N351 C313 C365 -35.8
C364 N351 C313 C365 -62
C363 N351 C313 C365 41.6
N301 C313 C314 C363 -3
N351 C313 C314 C363 -20.6
C365 C313 C314 C363 -173.4
N301 C313 C314 C365 170.4
C363 C313 C314 C365 173.4
N351 C313 C314 C365 152.8
N301 C313 C314 C364 126.6
C363 C313 C314 C364 129.7
N351 C313 C314 C364 109
C365 C313 C314 C364 -43.8
N301 C313 C314 C315 -169.8
C363 C313 C314 C315 -166.8
N351 C313 C314 C315 172.6
C365 C313 C314 C315 19.8
C363 C314 C315 C365 -133.5
C313 C314 C315 C365 -48.2
C364 C314 C315 C365 -34.2
C363 C314 C315 C316 -66.2
C365 C314 C315 C316 67.2
C313 C314 C315 C316 19
C364 C314 C315 C316 33
C363 C314 C315 C366 77.2
C365 C314 C315 C366 -149.3
C313 C314 C315 C366 162.5
C364 C314 C315 C366 176.5
C366 C315 C316 C365 175.7
C314 C315 C316 C365 -40.8
C365 C314 C363 N301 -16.5
C313 C314 C363 N301 2.8
C364 C314 C363 N301 -9.1
C315 C314 C363 N301 90.8
C365 C314 C363 C313 -19.3
C364 C314 C363 C313 -12
C315 C314 C363 C313 88
C365 C314 C363 C364 -7.4
C313 C314 C363 C364 12
C315 C314 C363 C364 100
C365 C314 C363 N351 -0.1
C313 C314 C363 N351 19.2
C364 C314 C363 N351 7.3
C315 C314 C363 N351 107.2
C365 C314 C363 C359 37.7
C313 C314 C363 C359 57
C364 C314 C363 C359 45
C315 C314 C363 C359 145
N351 N301 C363 C314 98.5
C351 N301 C363 C314 -152.6
C301 N301 C363 C314 -140.2
C313 N301 C363 C314 -3.2
C359 N301 C363 C314 120.2
C305 N301 C363 C314 -23.6
C364 N301 C363 C314 8.7
C355 N301 C363 C314 54.3
C309 N301 C363 C314 158.7
N351 N301 C363 C313 101.6
C351 N301 C363 C313 -149.4
C301 N301 C363 C313 -137
C359 N301 C363 C313 123.4
C305 N301 C363 C313 -20.5
C364 N301 C363 C313 11.9
C355 N301 C363 C313 57.5
C309 N301 C363 C313 161.9
N351 N301 C363 C364 89.8
C351 N301 C363 C364 -161.3
C301 N301 C363 C364 -148.9
C313 N301 C363 C364 -11.9
C359 N301 C363 C364 111.5
C305 N301 C363 C364 -32.3
C355 N301 C363 C364 45.6
C309 N301 C363 C364 150
C351 N301 C363 N351 109
C301 N301 C363 N351 121.3
C313 N301 C363 N351 -101.6
C359 N301 C363 N351 21.8
C305 N301 C363 N351 -122.1
C364 N301 C363 N351 -89.8
C355 N301 C363 N351 -44.2
C309 N301 C363 N351 60.3
N351 N301 C363 C359 -21.8
C351 N301 C363 C359 87.2
C301 N301 C363 C359 99.6
C313 N301 C363 C359 -123.4
C305 N301 C363 C359 -143.9
C364 N301 C363 C359 -111.5
C355 N301 C363 C359 -65.9
C309 N301 C363 C359 38.5
N301 C313 C363 C314 176.7
N351 C313 C363 C314 158.7
C365 C313 C363 C314 4.2
C314 C313 C363 N301 -176.7
N351 C313 C363 N301 -17.9
C365 C313 C363 N301 -172.4
N301 C313 C363 C364 122.5
C314 C313 C363 C364 -54.2
N351 C313 C363 C364 104.5
C365 C313 C363 C364 -49.9
N301 C313 C363 N351 17.9
C314 C313 C363 N351 -158.7
C365 C313 C363 N351 -154.5
N301 C313 C363 C359 38.9
C314 C313 C363 C359 -137.8
N351 C313 C363 C359 20.9
C365 C313 C363 C359 -133.6
N301 N351 C363 C314 -88.1
C351 N351 C363 C314 -130.9
C359 N351 C363 C314 121.1
C355 N351 C363 C314 -32.5
C305 N351 C363 C314 -72.3
C309 N351 C363 C314 165.6
C301 N351 C363 C314 -134.5
C313 N351 C363 C314 -20.3
C310 N351 C363 C314 96
C364 N351 C363 C314 -6.9
C351 N351 C363 N301 -42.8
C359 N351 C363 N301 -150.9
C355 N351 C363 N301 55.6
C305 N351 C363 N301 15.8
C309 N351 C363 N301 -106.4
C301 N351 C363 N301 -46.4
C313 N351 C363 N301 67.7
C310 N351 C363 N301 -175.9
C364 N351 C363 N301 81.2
N301 N351 C363 C313 -67.7
C351 N351 C363 C313 -110.5
C359 N351 C363 C313 141.4
C355 N351 C363 C313 -12.1
C305 N351 C363 C313 -52
C309 N351 C363 C313 -174.1
C301 N351 C363 C313 -114.2
C310 N351 C363 C313 116.3
C364 N351 C363 C313 13.5
N301 N351 C363 C364 -81.2
C351 N351 C363 C364 -124
C359 N351 C363 C364 127.9
C355 N351 C363 C364 -25.6
C305 N351 C363 C364 -65.5
C309 N351 C363 C364 172.4
C301 N351 C363 C364 -127.6
C313 N351 C363 C364 -13.5
C310 N351 C363 C364 102.9
N301 N351 C363 C359 150.9
C351 N351 C363 C359 108
C355 N351 C363 C359 -153.6
C305 N351 C363 C359 166.6
C309 N351 C363 C359 44.5
C301 N351 C363 C359 104.4
C313 N351 C363 C359 -141.4
C310 N351 C363 C359 -25.1
C364 N351 C363 C359 -127.9
C310 C359 C363 C314 26.9
C309 C359 C363 C314 -167.3
N351 C359 C363 C314 -78.8
N301 C359 C363 C314 -88.5
C351 C359 C363 C314 -115.1
C360 C359 C363 C314 4.8
C310 C359 C363 N301 115.4
C309 C359 C363 N301 -78.7
N351 C359 C363 N301 9.8
C351 C359 C363 N301 -26.6
C360 C359 C363 N301 93.3
C310 C359 C363 C313 74.3
C309 C359 C363 C313 -119.8
N351 C359 C363 C313 -31.3
N301 C359 C363 C313 -41.1
C351 C359 C363 C313 -67.7
C360 C359 C363 C313 52.2
C310 C359 C363 C364 62.3
C309 C359 C363 C364 -131.8
N351 C359 C363 C364 -43.3
N301 C359 C363 C364 -53.1
C351 C359 C363 C364 -79.7
C360 C359 C363 C364 40.2
C310 C359 C363 N351 105.7
C309 C359 C363 N351 -88.5
N301 C359 C363 N351 -9.8
C351 C359 C363 N351 -36.4
C360 C359 C363 N351 83.5
C363 C314 C364 C365 -177.4
C313 C314 C364 C365 133.8
C315 C314 C364 C365 15.5
C363 C314 C364 N301 7.9
C365 C314 C364 N301 -174.8
C313 C314 C364 N301 -41
C315 C314 C364 N301 -159.3
C365 C314 C364 C363 177.4
C313 C314 C364 C363 -48.9
C315 C314 C364 C363 -167.2
C363 C314 C364 N351 -6.8
C365 C314 C364 N351 170.6
C313 C314 C364 N351 -55.7
C315 C314 C364 N351 -174
N351 N301 C364 C314 -118.8
C351 N301 C364 C314 115.4
C301 N301 C364 C314 50
C313 N301 C364 C314 75.9
C359 N301 C364 C314 -75
C363 N301 C364 C314 -6
C305 N301 C364 C314 167.7
C355 N301 C364 C314 -169
C309 N301 C364 C314 -59.2
N351 N301 C364 C365 -123.8
C351 N301 C364 C365 110.4
C301 N301 C364 C365 45
C313 N301 C364 C365 71
C359 N301 C364 C365 -79.9
C363 N301 C364 C365 -10.9
C305 N301 C364 C365 162.7
C355 N301 C364 C365 -173.9
C309 N301 C364 C365 -64.1
N351 N301 C364 C363 -112.9
C351 N301 C364 C363 121.4
C301 N301 C364 C363 55.9
C313 N301 C364 C363 81.9
C359 N301 C364 C363 -69
C305 N301 C364 C363 173.6
C355 N301 C364 C363 -163
C309 N301 C364 C363 -53.2
C351 N301 C364 N351 -125.8
C301 N301 C364 N351 168.8
C313 N301 C364 N351 -165.3
C359 N301 C364 N351 43.9
C363 N301 C364 N351 112.9
C305 N301 C364 N351 -73.5
C355 N301 C364 N351 -50.1
C309 N301 C364 N351 59.7
N301 C363 C364 C314 170.1
C313 C363 C364 C314 119.4
N351 C363 C364 C314 -172.3
C359 C363 C364 C314 -145.4
C314 C363 C364 C365 1.8
N301 C363 C364 C365 172
C313 C363 C364 C365 121.2
N351 C363 C364 C365 -170.5
C359 C363 C364 C365 -143.6
C314 C363 C364 N301 -170.1
C313 C363 C364 N301 -50.7
N351 C363 C364 N301 17.6
C359 C363 C364 N301 44.5
C314 C363 C364 N351 172.3
N301 C363 C364 N351 -17.6
C313 C363 C364 N351 -68.3
C359 C363 C364 N351 26.9
N301 N351 C364 C314 62.3
C351 N351 C364 C314 76.8
C359 N351 C364 C314 -49.3
C355 N351 C364 C314 174.3
C305 N351 C364 C314 147.1
C309 N351 C364 C314 -7.2
C301 N351 C364 C314 56.4
C313 N351 C364 C314 73.8
C310 N351 C364 C314 -81.7
C363 N351 C364 C314 4.7
N301 N351 C364 C365 72.4
C351 N351 C364 C365 87
C359 N351 C364 C365 -39.1
C355 N351 C364 C365 -175.5
C305 N351 C364 C365 157.3
C309 N351 C364 C365 2.9
C301 N351 C364 C365 66.6
C313 N351 C364 C365 84
C310 N351 C364 C365 -71.5
C363 N351 C364 C365 14.9
C351 N351 C364 N301 14.6
C359 N351 C364 N301 -111.5
C355 N351 C364 N301 112.1
C305 N351 C364 N301 84.9
C309 N351 C364 N301 -69.5
C301 N351 C364 N301 -5.8
C313 N351 C364 N301 11.5
C310 N351 C364 N301 -143.9
C363 N351 C364 N301 -57.5
N301 N351 C364 C363 57.5
C351 N351 C364 C363 72.1
C359 N351 C364 C363 -54
C355 N351 C364 C363 169.6
C305 N351 C364 C363 142.4
C309 N351 C364 C363 -12
C301 N351 C364 C363 51.7
C313 N351 C364 C363 69.1
C310 N351 C364 C363 -86.4
C316 C315 C365 C314 -133.7
C366 C315 C365 C314 53.1
C316 C315 C365 C364 -59
C366 C315 C365 C364 127.8
C314 C315 C365 C364 74.7
C316 C315 C365 C313 -70.5
C366 C315 C365 C313 116.3
C314 C315 C365 C313 63.3
C366 C315 C365 C316 -173.2
C314 C315 C365 C316 133.7
C363 C314 C365 C315 151.6
C313 C314 C365 C315 132.6
C364 C314 C365 C315 143.9
C363 C314 C365 C364 7.7
C313 C314 C365 C364 -11.3
C315 C314 C365 C364 -143.9
C363 C314 C365 C313 19
C364 C314 C365 C313 11.3
C315 C314 C365 C313 -132.6
C363 C314 C365 C316 98.1
C313 C314 C365 C316 79.1
C364 C314 C365 C316 90.4
C315 C314 C365 C316 -53.5
C314 C364 C365 C315 -89.2
N301 C364 C365 C315 -81.9
C363 C364 C365 C315 -90.8
N351 C364 C365 C315 -104
N301 C364 C365 C314 7.2
C363 C364 C365 C314 -1.6
N351 C364 C365 C314 -14.8
C314 C364 C365 C313 -49.6
N301 C364 C365 C313 -42.4
C363 C364 C365 C313 -51.2
N351 C364 C365 C313 -64.4
C314 C364 C365 C316 -133.2
N301 C364 C365 C316 -126
C363 C364 C365 C316 -134.8
N351 C364 C365 C316 -148
N301 C313 C365 C315 -100.8
C314 C313 C365 C315 -85.7
C363 C313 C365 C315 -90.1
N351 C313 C365 C315 -128.8
N301 C313 C365 C314 -15.1
C363 C313 C365 C314 -4.4
N351 C313 C365 C314 -43.1
N301 C313 C365 C364 109.8
C314 C313 C365 C364 124.9
C363 C313 C365 C364 120.5
N351 C313 C365 C364 81.8
N301 C313 C365 C316 -150
C314 C313 C365 C316 -134.9
C363 C313 C365 C316 -139.2
N351 C313 C365 C316 -178
C315 C316 C365 C314 78
C315 C316 C365 C364 150.1
C315 C316 C365 C313 137.2
C405 N401 C401 C402 177.2
C409 N401 C401 C402 -57.4
C413 N401 C401 C402 47.3
C459 N401 C401 C402 -63
C451 N401 C401 C402 77.5
C463 N401 C401 C402 51.7
C455 N401 C401 C402 178.7
C405 N401 C401 C452 158
C409 N401 C401 C452 -76.6
C413 N401 C401 C452 28.1
C459 N401 C401 C452 -82.2
C451 N401 C401 C452 58.3
C463 N401 C401 C452 32.5
C455 N401 C401 C452 159.5
N401 C401 C402 C452 -67.7
N401 C401 C402 C403 -171.2
C452 C401 C402 C403 -103.5
N401 C401 C402 C451 -84.2
C452 C401 C402 C451 -16.5
N401 C401 C402 C453 -147.5
C452 C401 C402 C453 -79.8
C452 C402 C403 C453 19.6
C451 C402 C403 C453 91.5
C401 C402 C403 C453 107.7
C452 C402 C403 C404 99.5
C451 C402 C403 C404 171.5
C401 C402 C403 C404 -172.3
C453 C402 C403 C404 80
C451 C402 C403 C452 71.9
C401 C402 C403 C452 88.1
C453 C402 C403 C452 -19.6
C452 C402 C403 C454 79.4
C451 C402 C403 C454 151.3
C401 C402 C403 C454 167.5
C453 C402 C403 C454 59.8
C453 C403 C404 C454 -3.8
C402 C403 C404 C454 -104.3
C452 C403 C404 C454 -83.5
C402 C403 C404 C453 -100.5
C452 C403 C404 C453 -79.7
C454 C403 C404 C453 3.8
C405 N401 C451 C452 174.8
C409 N401 C451 C452 -51.8
C413 N401 C451 C452 51.7
C401 N401 C451 C452 -100
C459 N401 C451 C452 -54.5
C463 N401 C451 C452 56.8
C455 N401 C451 C452 170.8
C405 N401 C451 C402 -162.4
C409 N401 C451 C402 -29.1
C413 N401 C451 C402 74.4
C401 N401 C451 C402 -77.3
C459 N401 C451 C402 -31.8
C463 N401 C451 C402 79.5
C455 N401 C451 C402 -166.5
C403 C402 C451 C452 -99.2
C401 C402 C451 C452 162.4
C453 C402 C451 C452 -75.7
C452 C402 C451 N401 -92.1
C403 C402 C451 N401 168.7
C401 C402 C451 N401 70.3
C453 C402 C451 N401 -167.8
C403 C402 C452 C451 104.5
C401 C402 C452 C451 -4.6
C453 C402 C452 C451 111.9
C403 C402 C452 C401 109.1
C451 C402 C452 C401 4.6
C453 C402 C452 C401 116.5
C451 C402 C452 C403 -104.5
C401 C402 C452 C403 -109.1
C453 C402 C452 C403 7.4
C403 C402 C452 C453 -7.4
C451 C402 C452 C453 -111.9
C401 C402 C452 C453 -116.5
N401 C451 C452 C402 97.5
N401 C451 C452 C401 79.3
C402 C451 C452 C401 -18.3
N401 C451 C452 C403 152.7
C402 C451 C452 C403 55.2
N401 C451 C452 C453 174.5
C402 C451 C452 C453 77
N401 C401 C452 C402 119.9
N401 C401 C452 C451 -78.9
C402 C401 C452 C451 161.2
N401 C401 C452 C403 172
C402 C401 C452 C403 52.2
N401 C401 C452 C453 -169.5
C402 C401 C452 C453 70.6
C453 C403 C452 C402 -161.1
C404 C403 C452 C402 -88.8
C454 C403 C452 C402 -108.7
C453 C403 C452 C451 116.4
C402 C403 C452 C451 -82.5
C404 C403 C452 C451 -171.2
C454 C403 C452 C451 168.8
C453 C403 C452 C401 130.5
C402 C403 C452 C401 -68.4
C404 C403 C452 C401 -157.2
C454 C403 C452 C401 -177.1
C402 C403 C452 C453 161.1
C404 C403 C452 C453 72.3
C454 C403 C452 C453 52.4
C402 C403 C453 C404 109.7
C452 C403 C453 C404 116
C454 C403 C453 C404 -1.5
C402 C403 C453 C454 111.2
C404 C403 C453 C454 1.5
C452 C403 C453 C454 117.5
C404 C403 C453 C402 -109.7
C452 C403 C453 C402 6.3
C454 C403 C453 C402 -111.2
C402 C403 C453 C452 -6.3
C404 C403 C453 C452 -116
C454 C403 C453 C452 -117.5
C454 C404 C453 C403 176.7
C403 C404 C453 C454 -176.7
C454 C404 C453 C402 -134.3
C403 C404 C453 C402 49
C454 C404 C453 C452 -119.5
C403 C404 C453 C452 63.8
C452 C402 C453 C403 -161
C451 C402 C453 C403 -95.9
C401 C402 C453 C403 -81.6
C452 C402 C453 C404 130.9
C403 C402 C453 C404 -68
C451 C402 C453 C404 -164
C401 C402 C453 C404 -149.6
C452 C402 C453 C454 111
C403 C402 C453 C454 -88
C451 C402 C453 C454 176.1
C401 C402 C453 C454 -169.6
C403 C402 C453 C452 161
C451 C402 C453 C452 65.1
C401 C402 C453 C452 79.4
C402 C452 C453 C403 15.9
C451 C452 C453 C403 -70
C401 C452 C453 C403 -54.4
C402 C452 C453 C404 -52.5
C451 C452 C453 C404 -138.5
C401 C452 C453 C404 -122.8
C403 C452 C453 C404 -68.5
C402 C452 C453 C454 -78.3
C451 C452 C453 C454 -164.3
C401 C452 C453 C454 -148.6
C403 C452 C453 C454 -94.3
C451 C452 C453 C402 -86
C401 C452 C453 C402 -70.3
C403 C452 C453 C402 -15.9
C403 C404 C454 C453 1.7
C453 C404 C454 C403 -1.7
C403 C453 C454 C404 -3.3
C402 C453 C454 C404 51.4
C452 C453 C454 C404 71.5
C404 C453 C454 C403 3.3
C402 C453 C454 C403 54.6
C452 C453 C454 C403 74.7
C453 C403 C454 C404 175.6
C402 C403 C454 C404 84
C452 C403 C454 C404 104.2
C402 C403 C454 C453 -91.6
C404 C403 C454 C453 -175.6
C452 C403 C454 C453 -71.4
C409 N401 C405 C455 63.9
C413 N401 C405 C455 -59.5
C401 N401 C405 C455 175.5
C459 N401 C405 C455 53.2
C451 N401 C405 C455 -168.1
C463 N401 C405 C455 -54.3
C409 N401 C405 C406 66.5
C413 N401 C405 C406 -56.9
C401 N401 C405 C406 178.1
C459 N401 C405 C406 55.8
C451 N401 C405 C406 -165.5
C463 N401 C405 C406 -51.7
C455 N401 C405 C406 2.6
C455 C405 C406 C456 -92.5
N401 C405 C406 C456 103.2
N401 C405 C406 C455 -164.4
C455 C405 C406 C407 -5.5
N401 C405 C406 C407 -169.9
C455 C405 C406 C457 -33.4
N401 C405 C406 C457 162.2
C456 C406 C407 C457 3.1
C455 C406 C407 C457 -118.1
C405 C406 C407 C457 -117.6
C455 C406 C407 C456 -121.1
C405 C406 C407 C456 -120.7
C457 C406 C407 C456 -3.1
C456 C406 C407 C408 -69.4
C455 C406 C407 C408 169.4
C405 C406 C407 C408 169.9
C457 C406 C407 C408 -72.5
C457 C407 C408 C458 9.4
C406 C407 C408 C458 99.7
C456 C407 C408 C458 80.2
C406 C407 C408 C457 90.3
C456 C407 C408 C457 70.8
N401 C405 C455 C406 16.8
N401 C405 C455 C456 74.6
C406 C405 C455 C456 57.8
C406 C405 C455 N401 -16.8
C456 C406 C455 C405 90.2
C407 C406 C455 C405 174.6
C457 C406 C455 C405 147.5
C407 C406 C455 C456 84.3
C405 C406 C455 C456 -90.2
C457 C406 C455 C456 57.3
C456 C406 C455 N401 104.1
C407 C406 C455 N401 -171.6
C405 C406 C455 N401 13.8
C457 C406 C455 N401 161.4
C409 N401 C455 C405 -123.1
C413 N401 C455 C405 126.6
C401 N401 C455 C405 -5.1
C459 N401 C455 C405 -130.1
C451 N401 C455 C405 13.7
C463 N401 C455 C405 129.5
C405 N401 C455 C406 -175.5
C409 N401 C455 C406 61.3
C413 N401 C455 C406 -48.9
C401 N401 C455 C406 179.3
C459 N401 C455 C406 54.4
C451 N401 C455 C406 -161.8
C463 N401 C455 C406 -46.1
C405 N401 C455 C456 -151.9
C409 N401 C455 C456 85
C413 N401 C455 C456 -25.2
C401 N401 C455 C456 -157
C459 N401 C455 C456 78
C451 N401 C455 C456 -138.2
C463 N401 C455 C456 -22.4
C407 C406 C456 C455 -93.5
C405 C406 C456 C455 5.1
C457 C406 C456 C455 -91.6
C455 C406 C456 C457 91.6
C407 C406 C456 C457 -1.9
C405 C406 C456 C457 96.8
C455 C406 C456 C407 93.5
C405 C406 C456 C407 98.7
C457 C406 C456 C407 1.9
C405 C455 C456 C406 -145.4
N401 C455 C456 C406 -90.2
C405 C455 C456 C457 112.1
C406 C455 C456 C457 -102.5
N401 C455 C456 C457 167.2
C405 C455 C456 C407 134.9
C406 C455 C456 C407 -79.7
N401 C455 C456 C407 -169.9
C457 C407 C456 C406 -176.8
C408 C407 C456 C406 113.2
C457 C407 C456 C455 -137.3
C406 C407 C456 C455 39.5
C408 C407 C456 C455 152.6
C406 C407 C456 C457 176.8
C408 C407 C456 C457 -70
C406 C407 C457 C456 -1.1
C408 C407 C457 C456 99.7
C406 C407 C457 C458 -108.3
C456 C407 C457 C458 -107.1
C408 C407 C457 C458 -7.4
C406 C407 C457 C408 -100.9
C456 C407 C457 C408 -99.7
C456 C407 C457 C406 1.1
C408 C407 C457 C406 100.9
C406 C456 C457 C407 3.4
C455 C456 C457 C407 44.8
C406 C456 C457 C458 116
C455 C456 C457 C458 157.4
C407 C456 C457 C458 112.6
C406 C456 C457 C408 77.2
C455 C456 C457 C408 118.6
C407 C456 C457 C408 73.8
C455 C456 C457 C406 41.4
C407 C456 C457 C406 -3.4
C458 C408 C457 C407 -169.9
C458 C408 C457 C456 118.2
C407 C408 C457 C456 -71.9
C407 C408 C457 C458 169.9
C458 C408 C457 C406 134.4
C407 C408 C457 C406 -55.7
C456 C406 C457 C407 -176.1
C455 C406 C457 C407 68.5
C405 C406 C457 C407 71.1
C455 C406 C457 C456 -115.3
C407 C406 C457 C456 176.1
C405 C406 C457 C456 -112.8
C456 C406 C457 C458 -71.4
C455 C406 C457 C458 173.3
C407 C406 C457 C458 104.8
C405 C406 C457 C458 175.9
C456 C406 C457 C408 -103.7
C455 C406 C457 C408 141
C407 C406 C457 C408 72.4
C405 C406 C457 C408 143.5
C407 C408 C458 C457 -5.4
C407 C457 C458 C408 10.9
C456 C457 C458 C408 -71.4
C406 C457 C458 C408 -54.4
C405 N401 C409 C410 28
C413 N401 C409 C410 160
C401 N401 C409 C410 -87
C459 N401 C409 C410 72.2
C451 N401 C409 C410 -98.9
C463 N401 C409 C410 150.7
C455 N401 C409 C410 43.8
C405 N401 C409 C460 56.3
C413 N401 C409 C460 -171.7
C401 N401 C409 C460 -58.7
C459 N401 C409 C460 100.5
C451 N401 C409 C460 -70.6
C463 N401 C409 C460 179
C455 N401 C409 C460 72.1
N401 C409 C410 C460 101.7
N401 C409 C410 C461 -152
C460 C409 C410 C461 106.3
N401 C409 C410 C411 172
C460 C409 C410 C411 70.3
N401 C409 C410 C459 -81.8
C460 C409 C410 C459 176.5
C460 C410 C411 C461 -176.5
C459 C410 C411 C461 97.2
C409 C410 C411 C461 110.3
C461 C410 C411 C460 176.5
C459 C410 C411 C460 -86.3
C409 C410 C411 C460 -73.2
C460 C410 C411 C412 -97.2
C461 C410 C411 C412 79.3
C459 C410 C411 C412 176.6
C409 C410 C411 C412 -170.4
C460 C410 C411 C462 -138
C461 C410 C411 C462 38.5
C459 C410 C411 C462 135.8
C409 C410 C411 C462 148.8
C461 C411 C412 C462 -23.6
C460 C411 C412 C462 -121.3
C410 C411 C412 C462 -92.7
C460 C411 C412 C461 -97.7
C410 C411 C412 C461 -69
C462 C411 C412 C461 23.6
C405 N401 C459 C410 51.9
C409 N401 C459 C410 -88.4
C413 N401 C459 C410 176.9
C401 N401 C459 C410 -65.9
C451 N401 C459 C410 -78.2
C463 N401 C459 C410 167.6
C455 N401 C459 C410 65.1
C405 N401 C459 C460 78.1
C409 N401 C459 C460 -62.2
C413 N401 C459 C460 -156.9
C401 N401 C459 C460 -39.8
C451 N401 C459 C460 -52
C463 N401 C459 C460 -166.2
C455 N401 C459 C460 91.3
C460 C410 C459 N401 81.2
C461 C410 C459 N401 -168.1
C411 C410 C459 N401 154.8
C409 C410 C459 N401 77.8
C461 C410 C459 C460 110.7
C411 C410 C459 C460 73.5
C409 C410 C459 C460 -3.4
C461 C410 C460 C411 -2.2
C459 C410 C460 C411 106.2
C409 C410 C460 C411 107
C461 C410 C460 C409 -109.1
C411 C410 C460 C409 -107
C459 C410 C460 C409 -0.8
C461 C410 C460 C459 -108.3
C411 C410 C460 C459 -106.2
C409 C410 C460 C459 0.8
C411 C410 C460 C461 2.2
C459 C410 C460 C461 108.3
C409 C410 C460 C461 109.1
C461 C411 C460 C410 3.3
C412 C411 C460 C410 88.9
C462 C411 C460 C410 49.5
C461 C411 C460 C409 75.3
C410 C411 C460 C409 71.9
C412 C411 C460 C409 160.9
C462 C411 C460 C409 121.4
C461 C411 C460 C459 63.9
C410 C411 C460 C459 60.6
C412 C411 C460 C459 149.5
C462 C411 C460 C459 110.1
C410 C411 C460 C461 -3.3
C412 C411 C460 C461 85.6
C462 C411 C460 C461 46.2
N401 C409 C460 C410 -88.6
N401 C409 C460 C411 -162.4
C410 C409 C460 C411 -73.8
N401 C409 C460 C459 -92.1
C410 C409 C460 C459 -3.4
N401 C409 C460 C461 -134.3
C410 C409 C460 C461 -45.6
N401 C459 C460 C410 -107.1
N401 C459 C460 C411 -179
C410 C459 C460 C411 -71.9
N401 C459 C460 C409 69.2
C410 C459 C460 C409 176.3
N401 C459 C460 C461 -153
C410 C459 C460 C461 -45.9
C460 C411 C461 C462 122.7
C410 C411 C461 C462 124.4
C412 C411 C461 C462 20.3
C460 C411 C461 C410 -1.7
C412 C411 C461 C410 -104.1
C462 C411 C461 C410 -124.4
C460 C411 C461 C412 102.4
C410 C411 C461 C412 104.1
C462 C411 C461 C412 -20.3
C410 C411 C461 C460 1.7
C412 C411 C461 C460 -102.4
C462 C411 C461 C460 -122.7
C460 C410 C461 C411 3.6
C459 C410 C461 C411 -93.6
C409 C410 C461 C411 -80.7
C460 C410 C461 C462 -83.7
C411 C410 C461 C462 -87.3
C459 C410 C461 C462 179.1
C409 C410 C461 C462 -168
C460 C410 C461 C412 -57.2
C411 C410 C461 C412 -60.7
C459 C410 C461 C412 -154.3
C409 C410 C461 C412 -141.5
C411 C410 C461 C460 -3.6
C459 C410 C461 C460 -97.1
C409 C410 C461 C460 -84.3
C462 C412 C461 C411 146.7
C411 C412 C461 C462 -146.7
C462 C412 C461 C410 -144.3
C411 C412 C461 C410 69
C462 C412 C461 C460 -162.5
C411 C412 C461 C460 50.9
C410 C460 C461 C411 -175.7
C409 C460 C461 C411 -109.1
C459 C460 C461 C411 -117.1
C410 C460 C461 C462 109.8
C411 C460 C461 C462 -74.5
C409 C460 C461 C462 176.4
C459 C460 C461 C462 168.4
C411 C460 C461 C410 175.7
C409 C460 C461 C410 66.6
C459 C460 C461 C410 58.6
C410 C460 C461 C412 122.5
C411 C460 C461 C412 -61.9
C409 C460 C461 C412 -170.9
C459 C460 C461 C412 -179
C411 C412 C462 C461 18
C461 C412 C462 C411 -18
C411 C461 C462 C412 -29.8
C410 C461 C462 C412 45.2
C460 C461 C462 C412 20.2
C410 C461 C462 C411 74.9
C412 C461 C462 C411 29.8
C460 C461 C462 C411 50
C461 C411 C462 C412 147.5
C460 C411 C462 C412 73.9
C410 C411 C462 C412 95.2
C460 C411 C462 C461 -73.7
C410 C411 C462 C461 -52.4
C412 C411 C462 C461 -147.5
C405 N401 C413 C464 -57.8
C409 N401 C413 C464 169.4
C401 N401 C413 C464 64.9
C459 N401 C413 C464 -175.9
C451 N401 C413 C464 57
C463 N401 C413 C464 -90.3
C455 N401 C413 C464 -72.7
C405 N401 C413 C414 -43.1
C409 N401 C413 C414 -176
C401 N401 C413 C414 79.6
C459 N401 C413 C414 -161.2
C451 N401 C413 C414 71.6
C463 N401 C413 C414 -75.7
C455 N401 C413 C414 -58.1
N401 C413 C414 C464 -128.5
C464 C413 C414 C465 -33.5
N401 C413 C414 C465 -162
C464 C413 C414 C415 -54.1
N401 C413 C414 C415 177.4
C464 C413 C414 C463 -108.6
N401 C413 C414 C463 122.9
C464 C414 C415 C465 108
C463 C414 C415 C465 155.9
C413 C414 C415 C465 146.9
C464 C414 C415 C416 133.8
C465 C414 C415 C416 25.8
C463 C414 C415 C416 -178.3
C413 C414 C415 C416 172.7
C465 C414 C415 C464 -108
C463 C414 C415 C464 47.9
C413 C414 C415 C464 38.9
C464 C414 C415 C466 50.3
C465 C414 C415 C466 -57.7
C463 C414 C415 C466 98.2
C413 C414 C415 C466 89.2
C464 C415 C416 C465 -17.1
C414 C415 C416 C465 -34.7
C466 C415 C416 C465 54.2
C465 C414 C463 C464 -49.3
C415 C414 C463 C464 -63.9
C413 C414 C463 C464 62.9
C464 C414 C463 N401 -107.8
C465 C414 C463 N401 -157.1
C415 C414 C463 N401 -171.7
C413 C414 C463 N401 -44.9
C405 N401 C463 C464 -75.5
C409 N401 C463 C464 155.6
C413 N401 C463 C464 74.2
C401 N401 C463 C464 47.6
C459 N401 C463 C464 170.1
C451 N401 C463 C464 40.6
C455 N401 C463 C464 -88.9
C405 N401 C463 C414 -57.1
C409 N401 C463 C414 174
C413 N401 C463 C414 92.6
C401 N401 C463 C414 66
C459 N401 C463 C414 -171.6
C451 N401 C463 C414 58.9
C455 N401 C463 C414 -70.6
C465 C414 C464 C463 140.3
C415 C414 C464 C463 110.7
C413 C414 C464 C463 -13.3
C465 C414 C464 C413 153.6
C415 C414 C464 C413 124
C463 C414 C464 C413 13.3
C465 C414 C464 C415 29.6
C463 C414 C464 C415 -110.7
C413 C414 C464 C415 -124
C415 C414 C464 C465 -29.6
C463 C414 C464 C465 -140.3
C413 C414 C464 C465 -153.6
N401 C463 C464 C414 77.5
C414 C463 C464 C413 -119.2
N401 C463 C464 C413 -41.8
C414 C463 C464 C415 94.5
N401 C463 C464 C415 172
C414 C463 C464 C465 92.7
N401 C463 C464 C465 170.1
N401 C413 C464 C414 57.6
N401 C413 C464 C463 123.5
C414 C413 C464 C463 65.9
N401 C413 C464 C415 161.2
C414 C413 C464 C415 103.6
N401 C413 C464 C465 168.7
C414 C413 C464 C465 111.1
C465 C415 C464 C414 -67.9
C416 C415 C464 C414 -55.3
C466 C415 C464 C414 -128.5
C465 C415 C464 C463 -177.8
C416 C415 C464 C463 -165.2
C414 C415 C464 C463 -109.9
C466 C415 C464 C463 121.6
C465 C415 C464 C413 173.3
C416 C415 C464 C413 -174.1
C414 C415 C464 C413 -118.8
C466 C415 C464 C413 112.7
C416 C415 C464 C465 12.6
C414 C415 C464 C465 67.9
C466 C415 C464 C465 -60.6
C464 C415 C465 C416 166.3
C414 C415 C465 C416 147.4
C466 C415 C465 C416 -111
C416 C415 C465 C466 111
C464 C415 C465 C466 -82.8
C414 C415 C465 C466 -101.7
C416 C415 C465 C414 -147.4
C464 C415 C465 C414 18.9
C466 C415 C465 C414 101.7
C416 C415 C465 C464 -166.3
C414 C415 C465 C464 -18.9
C466 C415 C465 C464 82.8
C415 C416 C465 C466 -95.3
C415 C416 C465 C414 74.1
C415 C416 C465 C464 41.5
C464 C414 C465 C415 -66.1
C463 C414 C465 C415 -29.1
C413 C414 C465 C415 -41.8
C464 C414 C465 C416 -147
C415 C414 C465 C416 -80.9
C463 C414 C465 C416 -110
C413 C414 C465 C416 -122.7
C464 C414 C465 C466 22.8
C415 C414 C465 C466 88.9
C463 C414 C465 C466 59.8
C413 C414 C465 C466 47.1
C415 C414 C465 C464 66.1
C463 C414 C465 C464 37
C413 C414 C465 C464 24.3
C414 C464 C465 C415 107.7
C463 C464 C465 C415 3.3
C413 C464 C465 C415 -12.4
C414 C464 C465 C416 62.6
C463 C464 C465 C416 -41.8
C413 C464 C465 C416 -57.5
C415 C464 C465 C416 -45.1
C414 C464 C465 C466 -157.6
C463 C464 C465 C466 98
C413 C464 C465 C466 82.3
C415 C464 C465 C466 94.7
C463 C464 C465 C414 -104.4
C413 C464 C465 C414 -120.1
C415 C464 C465 C414 -107.7
C416 C465 C466 C415 99.4
C414 C465 C466 C415 -74.7
C464 C465 C466 C415 -67.4
C416 C415 C466 C465 -43.8
C464 C415 C466 C465 85.9
C414 C415 C466 C465 70.6
W103 O137 Si1 O138 115.7(7)
W106 O137 Si1 O138 -113.9(7)
W103 O137 Si1 O140 -124.3(6)
W106 O137 Si1 O140 6.1(8)
W103 O137 Si1 O139 -6.4(8)
W106 O137 Si1 O139 124.0(6)
W105 O138 Si1 O137 113.6(7)
W104 O138 Si1 O137 -112.6(7)
W105 O138 Si1 O140 -6.7(9)
W104 O138 Si1 O140 127.2(7)
W105 O138 Si1 O139 -124.5(7)
W104 O138 Si1 O139 9.3(9)
W108 O140 Si1 O137 -62.5(7)
W112 O140 Si1 O137 57.0(7)
W111 O140 Si1 O137 177.0(5)
W108 O140 Si1 O138 60.5(8)
W112 O140 Si1 O138 -179.9(6)
W111 O140 Si1 O138 -60.0(7)
W108 O140 Si1 O139 179.1(6)
W112 O140 Si1 O139 -61.3(7)
W111 O140 Si1 O139 58.6(7)
W109 O139 Si1 O137 -57.9(7)
W110 O139 Si1 O137 177.7(5)
W107 O139 Si1 O137 61.9(7)
W109 O139 Si1 O138 177.9(6)
W110 O139 Si1 O138 53.5(7)
W107 O139 Si1 O138 -62.3(7)
W109 O139 Si1 O140 60.1(7)
W110 O139 Si1 O140 -64.2(7)
W107 O139 Si1 O140 179.9(5)
W103 O115 V101 O101 -162.0(8)
W103 O115 V101 O118 -58.2(8)
W103 O115 V101 O113 91.7(8)
W103 O115 V101 O114 35.7(15)
W103 O115 V101 V102 76.3(8)
W106 O118 V101 O101 162.3(8)
W106 O118 V101 O115 57.3(8)
W106 O118 V101 O113 -36.5(15)
W106 O118 V101 O114 -93.1(8)
W106 O118 V101 V102 -77.7(8)
C1A O113 V101 O101 -63(3)
V102 O113 V101 O101 97.1(7)
C1A O113 V101 O115 41(3)
V102 O113 V101 O115 -158.9(6)
C1A O113 V101 O118 136(3)
V102 O113 V101 O118 -63.8(13)
C1A O113 V101 O114 -164(3)
V102 O113 V101 O114 -4.0(6)
C1A O113 V101 V102 -160(3)
C1B O114 V101 O101 64(2)
V102 O114 V101 O101 -99.0(8)
C1B O114 V101 O115 -133(2)
V102 O114 V101 O115 63.2(13)
C1B O114 V101 O118 -38(2)
V102 O114 V101 O118 158.4(6)
C1B O114 V101 O113 168(2)
V102 O114 V101 O113 4.1(6)
C1B O114 V101 V102 163(2)
W104 O116 V102 O102 165.8(8)
W104 O116 V102 O117 61.9(8)
W104 O116 V102 O114 -27.8(16)
W104 O116 V102 O113 -88.7(8)
W104 O116 V102 V101 -72.5(9)
W105 O117 V102 O102 -164.5(9)
W105 O117 V102 O116 -61.2(9)
W105 O117 V102 O114 89.4(9)
W105 O117 V102 O113 28.4(17)
W105 O117 V102 V101 72.5(9)
C1B O114 V102 O102 -62(2)
V101 O114 V102 O102 98.2(7)
C1B O114 V102 O116 131(2)
V101 O114 V102 O116 -68.0(13)
C1B O114 V102 O117 42(2)
V101 O114 V102 O117 -157.8(6)
C1B O114 V102 O113 -165(2)
V101 O114 V102 O113 -4.1(6)
C1B O114 V102 V101 -161(3)
C1A O113 V102 O102 61(3)
V101 O113 V102 O102 -98.8(7)
C1A O113 V102 O116 -42(2)
V101 O113 V102 O116 158.0(6)
C1A O113 V102 O117 -132(3)
V101 O113 V102 O117 68.2(13)
C1A O113 V102 O114 164(3)
V101 O113 V102 O114 4.2(6)
C1A O113 V102 V101 160(3)
O101 V101 V102 O102 -2.0(8)
O115 V101 V102 O102 118.3(7)
O118 V101 V102 O102 -119.9(7)
O113 V101 V102 O102 92.6(8)
O114 V101 V102 O102 -93.8(8)
O101 V101 V102 O116 -121.6(7)
O115 V101 V102 O116 -1.3(6)
O118 V101 V102 O116 120.5(6)
O113 V101 V102 O116 -27.0(7)
O114 V101 V102 O116 146.5(8)
O101 V101 V102 O117 119.4(8)
O115 V101 V102 O117 -120.4(7)
O118 V101 V102 O117 1.4(7)
O113 V101 V102 O117 -146.0(8)
O114 V101 V102 O117 27.5(8)
O101 V101 V102 O114 91.9(9)
O115 V101 V102 O114 -147.9(8)
O118 V101 V102 O114 -26.1(8)
O113 V101 V102 O114 -173.5(9)
O101 V101 V102 O113 -94.6(8)
O115 V101 V102 O113 25.7(7)
O118 V101 V102 O113 147.5(8)
O114 V101 V102 O113 173.5(9)
V101 O115 W103 O103 164.9(8)
V101 O115 W103 O124 65.5(8)
V101 O115 W103 O119 -91.7(8)
V101 O115 W103 O125 -8(2)
V101 O115 W103 O137 -8.5(7)
W106 O124 W103 O103 -172.2(7)
W106 O124 W103 O115 -71.0(7)
W106 O124 W103 O119 23.6(15)
W106 O124 W103 O125 91.9(7)
W106 O124 W103 O137 8.7(6)
W107 O119 W103 O103 -109.2(11)
W107 O119 W103 O115 149.3(11)
W107 O119 W103 O124 54.9(18)
W107 O119 W103 O125 -12.9(11)
W107 O119 W103 O137 69.2(11)
W109 O125 W103 O103 116.7(9)
W109 O125 W103 O115 -70.8(18)
W109 O125 W103 O124 -144.8(10)
W109 O125 W103 O119 14.0(9)
W109 O125 W103 O137 -69.8(9)
Si1 O137 W103 O103 129(4)
W106 O137 W103 O103 -14(4)
Si1 O137 W103 O115 -130.2(7)
W106 O137 W103 O115 87.1(4)
Si1 O137 W103 O124 136.3(8)
W106 O137 W103 O124 -6.4(4)
Si1 O137 W103 O119 -37.9(7)
W106 O137 W103 O119 179.4(4)
Si1 O137 W103 O125 50.1(7)
W106 O137 W103 O125 -92.6(4)
V102 O116 W104 O104 -168.5(8)
V102 O116 W104 O120 88.8(8)
V102 O116 W104 O121 -68.7(8)
V102 O116 W104 O126 6(2)
V102 O116 W104 O138 5.1(7)
W107 O120 W104 O104 106.0(11)
W107 O120 W104 O116 -151.1(10)
W107 O120 W104 O121 -52.2(17)
W107 O120 W104 O126 12.6(10)
W107 O120 W104 O138 -70.1(10)
W105 O121 W104 O104 172.0(7)
W105 O121 W104 O116 69.6(7)
W105 O121 W104 O120 -29.6(15)
W105 O121 W104 O126 -94.5(6)
W105 O121 W104 O138 -11.0(5)
W110 O126 W104 O104 -120.3(11)
W110 O126 W104 O116 65(2)
W110 O126 W104 O120 -18.7(11)
W110 O126 W104 O121 140.6(11)
W110 O126 W104 O138 65.9(11)
Si1 O138 W104 O104 -112(4)
W105 O138 W104 O104 34(4)
Si1 O138 W104 O116 128.8(8)
W105 O138 W104 O116 -85.3(5)
Si1 O138 W104 O120 35.3(7)
W105 O138 W104 O120 -178.8(4)
Si1 O138 W104 O121 -137.5(8)
W105 O138 W104 O121 8.3(4)
Si1 O138 W104 O126 -51.0(8)
W105 O138 W104 O126 94.9(4)
V102 O117 W105 O105 170.2(8)
V102 O117 W105 O121 69.1(9)
V102 O117 W105 O122 -89.1(9)
V102 O117 W105 O127 -6(2)
V102 O117 W105 O138 -5.4(8)
W104 O121 W105 O105 -171.5(6)
W104 O121 W105 O117 -70.8(7)
W104 O121 W105 O122 30.1(15)
W104 O121 W105 O127 93.0(6)
W104 O121 W105 O138 11.0(5)
W108 O122 W105 O105 -109.9(11)
W108 O122 W105 O117 149.2(11)
W108 O122 W105 O121 48.5(19)
W108 O122 W105 O127 -14.1(11)
W108 O122 W105 O138 67.0(11)
W111 O127 W105 O105 115.4(11)
W111 O127 W105 O117 -68(2)
W111 O127 W105 O121 -144.6(11)
W111 O127 W105 O122 15.8(10)
W111 O127 W105 O138 -69.0(10)
Si1 O138 W105 O105 108(5)
W104 O138 W105 O105 -37(5)
Si1 O138 W105 O117 -129.5(9)
W104 O138 W105 O117 85.4(5)
Si1 O138 W105 O121 136.6(9)
W104 O138 W105 O121 -8.4(4)
Si1 O138 W105 O122 -36.3(8)
W104 O138 W105 O122 178.7(4)
Si1 O138 W105 O127 50.3(8)
W104 O138 W105 O127 -94.7(4)
V101 O118 W106 O106 -164.4(8)
V101 O118 W106 O124 -64.1(8)
V101 O118 W106 O123 93.4(8)
V101 O118 W106 O128 15(2)
V101 O118 W106 O137 9.0(7)
W103 O124 W106 O106 172.7(7)
W103 O124 W106 O118 71.2(7)
W103 O124 W106 O123 -26.7(16)
W103 O124 W106 O128 -92.3(7)
W103 O124 W106 O137 -8.7(5)
W108 O123 W106 O106 113.5(11)
W108 O123 W106 O118 -144.8(11)
W108 O123 W106 O124 -46.9(18)
W108 O123 W106 O128 18.7(11)
W108 O123 W106 O137 -64.2(11)
W112 O128 W106 O106 -120.4(11)
W112 O128 W106 O118 61(2)
W112 O128 W106 O124 140.1(11)
W112 O128 W106 O123 -19.1(10)
W112 O128 W106 O137 66.1(10)
Si1 O137 W106 O106 -125(4)
W103 O137 W106 O106 18(4)
Si1 O137 W106 O118 129.0(7)
W103 O137 W106 O118 -88.0(4)
Si1 O137 W106 O124 -136.7(8)
W103 O137 W106 O124 6.3(4)
Si1 O137 W106 O123 36.4(7)
W103 O137 W106 O123 179.4(4)
Si1 O137 W106 O128 -49.4(7)
W103 O137 W106 O128 93.6(4)
W104 O120 W107 O107 -138.7(10)
W104 O120 W107 O119 118.7(10)
W104 O120 W107 O130 -37.0(10)
W104 O120 W107 O129 30.5(18)
W104 O120 W107 O139 38.5(10)
W103 O119 W107 O107 138.8(11)
W103 O119 W107 O120 -117.3(11)
W103 O119 W107 O130 -22.7(19)
W103 O119 W107 O129 38.3(11)
W103 O119 W107 O139 -36.6(11)
W110 O130 W107 O107 177.1(7)
W110 O130 W107 O120 74.5(6)
W110 O130 W107 O119 -21.5(15)
W110 O130 W107 O129 -82.9(7)
W110 O130 W107 O139 -7.3(5)
W109 O129 W107 O107 178.0(7)
W109 O129 W107 O120 8.7(14)
W109 O129 W107 O119 -81.4(6)
W109 O129 W107 O130 77.2(6)
W109 O129 W107 O139 0.6(5)
Si1 O139 W107 O107 -166(5)
W109 O139 W107 O107 -30(6)
W110 O139 W107 O107 62(6)
Si1 O139 W107 O120 47.0(6)
W109 O139 W107 O120 -177.0(4)
W110 O139 W107 O120 -84.9(4)
Si1 O139 W107 O119 -48.8(6)
W109 O139 W107 O119 87.2(4)
W110 O139 W107 O119 179.3(4)
Si1 O139 W107 O130 137.1(7)
W109 O139 W107 O130 -86.9(4)
W110 O139 W107 O130 5.2(4)
Si1 O139 W107 O129 -136.4(7)
W109 O139 W107 O129 -0.4(4)
W110 O139 W107 O129 91.7(4)
W106 O123 W108 O108 -143.0(11)
W106 O123 W108 O122 113.6(11)
W106 O123 W108 O132 -43.7(11)
W106 O123 W108 O131 20(2)
W106 O123 W108 O140 32.2(10)
W105 O122 W108 O108 139.7(11)
W105 O122 W108 O123 -117.4(11)
W105 O122 W108 O132 -21(2)
W105 O122 W108 O131 40.4(11)
W105 O122 W108 O140 -36.2(11)
W112 O132 W108 O108 176.8(7)
W112 O132 W108 O123 75.9(7)
W112 O132 W108 O122 -22.1(17)
W112 O132 W108 O131 -84.1(7)
W112 O132 W108 O140 -6.8(6)
W111 O131 W108 O108 174.3(7)
W111 O131 W108 O123 10.8(17)
W111 O131 W108 O122 -84.5(7)
W111 O131 W108 O132 75.4(7)
W111 O131 W108 O140 -1.3(6)
Si1 O140 W108 O108 177(5)
W112 O140 W108 O108 43(5)
W111 O140 W108 O108 -48(5)
Si1 O140 W108 O123 50.2(7)
W112 O140 W108 O123 -83.7(4)
W111 O140 W108 O123 -174.5(4)
Si1 O140 W108 O122 -47.2(7)
W112 O140 W108 O122 179.0(4)
W111 O140 W108 O122 88.2(4)
Si1 O140 W108 O132 138.7(7)
W112 O140 W108 O132 4.9(4)
W111 O140 W108 O132 -85.9(4)
Si1 O140 W108 O131 -134.4(7)
W112 O140 W108 O131 91.7(4)
W111 O140 W108 O131 0.9(4)
W107 O129 W109 O109 -176.7(6)
W107 O129 W109 O133 -73.1(7)
W107 O129 W109 O136 23.2(16)
W107 O129 W109 O125 82.2(6)
W107 O129 W109 O139 -0.6(5)
W110 O133 W109 O109 168.4(7)
W110 O133 W109 O129 66.4(7)
W110 O133 W109 O136 -92.0(7)
W110 O133 W109 O125 -12.0(16)
W110 O133 W109 O139 -8.8(6)
W112 O136 W109 O109 -141.6(17)
W112 O136 W109 O129 19(3)
W112 O136 W109 O133 115.0(17)
W112 O136 W109 O125 -40.2(17)
W112 O136 W109 O139 41.8(17)
W103 O125 W109 O109 -142.6(9)
W103 O125 W109 O129 -42.2(9)
W103 O125 W109 O133 37.8(17)
W103 O125 W109 O136 119.2(9)
W103 O125 W109 O139 34.7(9)
Si1 O139 W109 O109 -168(6)
W110 O139 W109 O109 -31(6)
W107 O139 W109 O109 59(6)
Si1 O139 W109 O129 133.9(7)
W110 O139 W109 O129 -89.2(4)
W107 O139 W109 O129 0.4(4)
Si1 O139 W109 O133 -130.6(7)
W110 O139 W109 O133 6.3(4)
W107 O139 W109 O133 95.9(5)
Si1 O139 W109 O136 -37.5(6)
W110 O139 W109 O136 99.4(4)
W107 O139 W109 O136 -170.9(4)
Si1 O139 W109 O125 48.0(6)
W110 O139 W109 O125 -175.1(4)
W107 O139 W109 O125 -85.5(4)
W104 O126 W110 O110 144.8(11)
W104 O126 W110 O134 -113.9(11)
W104 O126 W110 O130 46.3(11)
W104 O126 W110 O133 -27.3(19)
W104 O126 W110 O139 -29.8(10)
W111 O134 W110 O110 143.6(17)
W111 O134 W110 O126 39.5(17)
W111 O134 W110 O130 -45(3)
W111 O134 W110 O133 -116.4(17)
W111 O134 W110 O139 -44.2(16)
W107 O130 W110 O110 179.5(7)
W107 O130 W110 O126 -77.3(7)
W107 O130 W110 O134 8.1(18)
W107 O130 W110 O133 79.6(7)
W107 O130 W110 O139 7.3(5)
W109 O133 W110 O110 -166.0(8)
W109 O133 W110 O126 6.2(17)
W109 O133 W110 O134 93.9(7)
W109 O133 W110 O130 -67.3(7)
W109 O133 W110 O139 8.8(6)
Si1 O139 W110 O110 167(3)
W109 O139 W110 O110 28(3)
W107 O139 W110 O110 -62(3)
Si1 O139 W110 O126 -48.6(6)
W109 O139 W110 O126 172.8(4)
W107 O139 W110 O126 82.6(4)
Si1 O139 W110 O134 43.9(6)
W109 O139 W110 O134 -94.7(4)
W107 O139 W110 O134 175.1(4)
Si1 O139 W110 O130 -136.4(7)
W109 O139 W110 O130 85.0(4)
W107 O139 W110 O130 -5.2(4)
Si1 O139 W110 O133 132.5(7)
W109 O139 W110 O133 -6.1(4)
W107 O139 W110 O133 -96.3(4)
W112 O135 W111 O111 168.8(7)
W112 O135 W111 O131 67.2(7)
W112 O135 W111 O134 -90.9(7)
W112 O135 W111 O127 -7.4(15)
W112 O135 W111 O140 -6.9(6)
W108 O131 W111 O111 -174.4(7)
W108 O131 W111 O135 -72.2(7)
W108 O131 W111 O134 29.2(17)
W108 O131 W111 O127 83.5(7)
W108 O131 W111 O140 1.3(6)
W110 O134 W111 O111 -142.5(17)
W110 O134 W111 O135 115.4(17)
W110 O134 W111 O131 14(3)
W110 O134 W111 O127 -39.7(17)
W110 O134 W111 O140 41.0(17)
W105 O127 W111 O111 -143.0(10)
W105 O127 W111 O135 33.2(19)
W105 O127 W111 O131 -43.7(10)
W105 O127 W111 O134 118.2(11)
W105 O127 W111 O140 32.7(10)
Si1 O140 W111 O111 -177(5)
W108 O140 W111 O111 48(5)
W112 O140 W111 O111 -43(5)
Si1 O140 W111 O135 -129.0(7)
W108 O140 W111 O135 95.8(4)
W112 O140 W111 O135 5.0(4)
Si1 O140 W111 O131 134.3(7)
W108 O140 W111 O131 -0.9(4)
W112 O140 W111 O131 -91.7(5)
Si1 O140 W111 O134 -35.4(7)
W108 O140 W111 O134 -170.6(4)
W112 O140 W111 O134 98.7(4)
Si1 O140 W111 O127 50.8(7)
W108 O140 W111 O127 -84.4(4)
W112 O140 W111 O127 -175.2(5)
W106 O128 W112 O112 143.6(10)
W106 O128 W112 O136 -114.3(10)
W106 O128 W112 O132 44.2(10)
W106 O128 W112 O135 -26.8(18)
W106 O128 W112 O140 -30.0(10)
W109 O136 W112 O112 142.9(17)
W109 O136 W112 O128 39.1(17)
W109 O136 W112 O132 -45(3)
W109 O136 W112 O135 -116.9(17)
W109 O136 W112 O140 -43.6(17)
W108 O132 W112 O112 -179.6(7)
W108 O132 W112 O128 -76.7(7)
W108 O132 W112 O136 8.1(17)
W108 O132 W112 O135 80.5(7)
W108 O132 W112 O140 6.8(6)
W111 O135 W112 O112 -166.7(7)
W111 O135 W112 O128 3.7(15)
W111 O135 W112 O136 91.9(7)
W111 O135 W112 O132 -67.5(7)
W111 O135 W112 O140 7.0(6)
Si1 O140 W112 O112 175(3)
W108 O140 W112 O112 -51(3)
W111 O140 W112 O112 40(3)
Si1 O140 W112 O128 -51.1(7)
W108 O140 W112 O128 83.6(4)
W111 O140 W112 O128 173.8(4)
Si1 O140 W112 O136 40.9(7)
W108 O140 W112 O136 175.6(4)
W111 O140 W112 O136 -94.2(4)
Si1 O140 W112 O132 -139.6(7)
W108 O140 W112 O132 -4.9(4)
W111 O140 W112 O132 85.4(4)
Si1 O140 W112 O135 130.3(7)
W108 O140 W112 O135 -95.0(4)
W111 O140 W112 O135 -4.8(4)

loop_
_platon_squeeze_void_nr
_platon_squeeze_void_average_x
_platon_squeeze_void_average_y
_platon_squeeze_void_average_z
_platon_squeeze_void_volume
_platon_squeeze_void_count_electrons
1 -0.069 0.169 0.178 194.3 33.4
2 0.069 0.669 0.822 193.6 34.4
3 0.071 0.826 0.056 45.0 20.4
4 0.097 0.507 0.516 164.8 41.4
5 0.283 -0.074 0.447 369.0 71.6
6 0.500 0.945 0.000 889.5 174.0
7 0.403 0.514 0.108 8.2 1.0
8 0.717 0.427 0.553 369.8 66.5
9 0.597 0.014 0.892 8.2 0.3
10 0.903 0.008 0.483 164.0 42.1
11 0.929 0.326 0.944 45.1 19.2
